data_7251836
loop_
_publ_author_name
'Gong, Peijun'
'Li, Hailou'
'Zhao, Junwei'
'Yang, Guo-Yu'

_publ_section_title
;
 Sulfate-modified TiIV--ZrIV-heterometallic germanotungstate used for
 catalyzing the Knoevenagel condensation reaction
;
_journal_issue 18
_journal_name_full CrystEngComm
_journal_page_first 2979
_journal_page_last 2986
_journal_paper_doi 10.1039/D5CE01157D
_journal_volume 28
_journal_year 2026
_chemical_formula_sum 'C39 H250 Ge4 K4.5 N18.5 Na O223 S4 Ti12 W36 Zr4'
_chemical_formula_weight 12723.40
_space_group_IT_number 2
_space_group_name_Hall '-P 1'
_space_group_name_H-M_alt 'P -1'
_symmetry_cell_setting triclinic
_symmetry_space_group_name_H-M 'P -1'
_atom_sites_solution_hydrogens geom
_atom_sites_solution_primary direct
_atom_sites_solution_secondary difmap
_audit_creation_method SHELXL-97
_audit_update_record
;
2025-12-05 deposited with the CCDC.	2026-03-27 downloaded from the CCDC.
;
_cell_angle_alpha 88.621(2)
_cell_angle_beta 79.799(2)
_cell_angle_gamma 70.358(2)
_cell_formula_units_Z 2
_cell_length_a 20.8839(14)
_cell_length_b 24.4799(15)
_cell_length_c 25.2479(18)
_cell_measurement_reflns_used 9745
_cell_measurement_temperature 293(2)
_cell_measurement_theta_max 28.28
_cell_measurement_theta_min 2.28
_cell_volume 11955.6(14)
_computing_cell_refinement 'Bruker SAINT'
_computing_data_collection 'Bruker APEX2'
_computing_data_reduction 'Bruker SAINT'
_computing_molecular_graphics 'Bruker SHELXTL'
_computing_publication_material 'Bruker SHELXTL'
_computing_structure_refinement 'SHELXL-97 (Sheldrick, 2008)'
_computing_structure_solution 'SHELXS-97 (Sheldrick, 2008)'
_diffrn_ambient_temperature 293(2)
_diffrn_measured_fraction_theta_full 0.998
_diffrn_measured_fraction_theta_max 0.998
_diffrn_measurement_device_type 'Bruker APEX-II CCD'
_diffrn_measurement_method '\f and \w scans'
_diffrn_radiation_monochromator graphite
_diffrn_radiation_source 'fine-focus sealed tube'
_diffrn_radiation_type MoK\a
_diffrn_radiation_wavelength 0.71073
_diffrn_reflns_av_R_equivalents 0.0585
_diffrn_reflns_av_sigmaI/netI 0.0292
_diffrn_reflns_limit_h_max 24
_diffrn_reflns_limit_h_min -24
_diffrn_reflns_limit_k_max 29
_diffrn_reflns_limit_k_min -29
_diffrn_reflns_limit_l_max 30
_diffrn_reflns_limit_l_min -30
_diffrn_reflns_number 387581
_diffrn_reflns_theta_full 25.00
_diffrn_reflns_theta_max 25.00
_diffrn_reflns_theta_min 1.86
_exptl_absorpt_coefficient_mu 18.510
_exptl_absorpt_correction_T_max 0.3573
_exptl_absorpt_correction_T_min 0.1557
_exptl_absorpt_correction_type multi-scan
_exptl_absorpt_process_details SADABS
_exptl_crystal_colour Colorless
_exptl_crystal_density_diffrn 3.534
_exptl_crystal_density_method 'not measured'
_exptl_crystal_description block-shaped
_exptl_crystal_F_000 11548
_exptl_crystal_size_max 0.16
_exptl_crystal_size_mid 0.09
_exptl_crystal_size_min 0.07
_refine_diff_density_max 2.410
_refine_diff_density_min -2.185
_refine_diff_density_rms 0.236
_refine_ls_extinction_coef 0.000060(3)
_refine_ls_extinction_expression Fc^*^=kFc[1+0.001xFc^2^\l^3^/sin(2\q)]^-1/4^
_refine_ls_extinction_method SHELXL
_refine_ls_goodness_of_fit_ref 1.038
_refine_ls_hydrogen_treatment constr
_refine_ls_matrix_type full
_refine_ls_number_parameters 2436
_refine_ls_number_reflns 42035
_refine_ls_number_restraints 8
_refine_ls_restrained_S_all 1.039
_refine_ls_R_factor_all 0.0363
_refine_ls_R_factor_gt 0.0305
_refine_ls_shift/su_max 0.003
_refine_ls_shift/su_mean 0.000
_refine_ls_structure_factor_coef Fsqd
_refine_ls_weighting_details 'calc w=1/[\s^2^(Fo^2^)+(0.0430P)^2^+132.6724P] where P=(Fo^2^+2Fc^2^)/3'
_refine_ls_weighting_scheme calc
_refine_ls_wR_factor_gt 0.0868
_refine_ls_wR_factor_ref 0.0897
_reflns_number_gt 37128
_reflns_number_total 42035
_reflns_threshold_expression >2sigma(I)
_cod_data_source_file d5ce01157d2.cif
_cod_data_source_block 1
_cod_depositor_comments
;
The following automatic conversions were performed:

data item '_symmetry_cell_setting' value 'Triclinic' was changed to
'triclinic' in accordance with the
/home/data/users/saulius/crontab/automatic-downloads/rss-feeds/RSC/lib/dictionaries/cif_core.dic
dictionary named 'cif_core.dic' version 2.4.2 last updated on
2011-04-26.

Automatic conversion script
Id: cif_fix_values 8170 2020-07-09 18:12:32Z antanas 

 Adding full bibliography for 7251836.cif.
;
_cod_original_sg_symbol_H-M P-1
_cod_original_formula_sum 'C39 H250 Ge4 K4.50 N18.50 Na O223 S4 Ti12 W36 Zr4'
_cod_database_code 7251836

loop_
_symmetry_equiv_pos_as_xyz
'x, y, z'
'-x, -y, -z'

loop_
_atom_site_label
_atom_site_type_symbol
_atom_site_fract_x
_atom_site_fract_y
_atom_site_fract_z
_atom_site_U_iso_or_equiv
_atom_site_adp_type
_atom_site_occupancy
_atom_site_symmetry_multiplicity
_atom_site_calc_flag
_atom_site_refinement_flags
_atom_site_disorder_assembly
_atom_site_disorder_group
W1 W 1.226156(17) 0.608686(15) 0.712537(14) 0.02522(8) Uani 1 1 d . . .
W2 W 1.616378(18) 0.681180(15) 0.774735(14) 0.02698(8) Uani 1 1 d . . .
W3 W 1.154973(17) 0.735604(16) 0.620653(14) 0.02758(8) Uani 1 1 d . . .
W4 W 1.632195(17) 0.653233(14) 0.642442(13) 0.02271(7) Uani 1 1 d . . .
W5 W 1.562877(18) 0.779935(15) 0.550477(14) 0.02655(8) Uani 1 1 d . . .
W6 W 1.48897(2) 0.914824(16) 0.605839(16) 0.03350(9) Uani 1 1 d . . .
W7 W 1.090549(19) 0.871710(17) 0.674194(16) 0.03378(9) Uani 1 1 d . . .
W8 W 1.423944(17) 0.632367(15) 0.200582(15) 0.02797(8) Uani 1 1 d . . .
W9 W 1.221106(18) 0.638810(16) 0.842713(14) 0.02845(8) Uani 1 1 d . . .
W10 W 1.08152(2) 0.900848(17) 0.820750(16) 0.03593(9) Uani 1 1 d . . .
W11 W 1.024924(18) 0.574095(15) 0.268997(15) 0.02778(8) Uani 1 1 d . . .
W12 W 1.25149(2) 0.920350(16) 0.125000(16) 0.03267(9) Uani 1 1 d . . .
W13 W 1.53798(2) 0.834140(17) 0.831591(16) 0.03374(9) Uani 1 1 d . . .
W14 W 1.353065(18) 0.759528(15) 0.307359(14) 0.02665(8) Uani 1 1 d . . .
W15 W 1.01038(2) 0.602007(17) 0.140062(15) 0.03304(9) Uani 1 1 d . . .
W16 W 1.27070(2) 0.893087(15) 0.269176(15) 0.03023(8) Uani 1 1 d . . .
W17 W 1.31166(2) 0.811419(18) 0.033987(15) 0.03359(9) Uani 1 1 d . . .
W18 W 0.880332(19) 0.837249(16) 0.333172(16) 0.03304(9) Uani 1 1 d . . .
W19 W 0.86045(2) 0.862904(18) 0.189483(17) 0.03814(10) Uani 1 1 d . . .
W20 W 1.399709(19) 0.660007(17) 0.073566(15) 0.03202(8) Uani 1 1 d . . .
W21 W 1.47858(2) 0.943665(16) 0.752869(17) 0.03629(9) Uani 1 1 d . . .
W22 W 1.14273(2) 0.791693(17) 0.899523(15) 0.03307(9) Uani 1 1 d . . .
W23 W 1.64944(2) 0.896862(17) 0.658776(18) 0.03765(9) Uani 1 1 d . . .
W24 W 1.723439(19) 0.760798(16) 0.606781(16) 0.03145(8) Uani 1 1 d . . .
W25 W 0.92173(2) 0.752904(19) 0.098900(16) 0.03712(9) Uani 1 1 d . . .
W26 W 0.953449(18) 0.702561(16) 0.374529(14) 0.02779(8) Uani 1 1 d . . .
W27 W 1.035416(18) 0.688349(18) 0.725567(16) 0.03346(9) Uani 1 1 d . . .
W28 W 0.969425(19) 0.825219(18) 0.776443(17) 0.03769(9) Uani 1 1 d . . .
W29 W 1.031774(19) 0.714440(18) 0.856052(16) 0.03515(9) Uani 1 1 d . . .
W30 W 1.508318(19) 0.745419(18) 0.200735(17) 0.03597(9) Uani 1 1 d . . .
W31 W 0.759080(19) 0.782965(19) 0.276880(18) 0.03997(10) Uani 1 1 d . . .
W32 W 1.42575(2) 0.880368(18) 0.165335(17) 0.03710(9) Uani 1 1 d . . .
W33 W 1.48672(2) 0.76988(2) 0.072686(17) 0.03878(10) Uani 1 1 d . . .
W34 W 1.71012(2) 0.785847(17) 0.738759(16) 0.03460(9) Uani 1 1 d . . .
W35 W 0.834722(19) 0.647077(18) 0.314252(17) 0.03585(9) Uani 1 1 d . . .
W36 W 0.82093(2) 0.67183(2) 0.184654(17) 0.03951(10) Uani 1 1 d . . .
Ge1 Ge 1.55655(4) 0.80043(4) 0.69137(4) 0.02409(18) Uani 1 1 d . . .
Ge2 Ge 1.14993(4) 0.75674(4) 0.76131(3) 0.02478(18) Uani 1 1 d . . .
Ge3 Ge 0.93947(4) 0.72058(4) 0.23546(4) 0.02569(19) Uani 1 1 d . . .
Ge4 Ge 1.33859(4) 0.77928(4) 0.16861(3) 0.02367(18) Uani 1 1 d . . .
Zr1 Zr 1.32131(4) 0.66528(3) 0.62356(3) 0.02140(16) Uani 1 1 d . . .
Zr2 Zr 1.48575(4) 0.68407(3) 0.59570(3) 0.02071(16) Uani 1 1 d . . .
Zr3 Zr 1.28081(4) 0.66057(3) 0.29340(3) 0.02197(16) Uani 1 1 d . . .
Zr4 Zr 1.11897(4) 0.63679(3) 0.32168(3) 0.02256(16) Uani 1 1 d . . .
Ti1 Ti 1.40149(8) 0.84578(7) 0.77754(6) 0.0287(3) Uani 1 1 d . . .
Ti2 Ti 1.24820(8) 0.82773(7) 0.80397(6) 0.0288(3) Uani 1 1 d . . .
Ti3 Ti 1.47550(7) 0.70162(6) 0.72621(6) 0.0218(3) Uani 1 1 d . . .
Ti4 Ti 1.32197(7) 0.68395(6) 0.75233(6) 0.0228(3) Uani 1 1 d . . .
Ti5 Ti 1.25556(8) 0.80318(6) 0.66635(6) 0.0259(3) Uani 1 1 d . . .
Ti6 Ti 1.40989(8) 0.82089(6) 0.63947(6) 0.0251(3) Uani 1 1 d . . .
Ti7 Ti 1.02825(8) 0.79616(7) 0.15589(6) 0.0285(3) Uani 1 1 d . . .
Ti8 Ti 1.26362(7) 0.67565(6) 0.16586(6) 0.0230(3) Uani 1 1 d . . .
Ti9 Ti 1.04531(7) 0.77277(6) 0.29135(6) 0.0236(3) Uani 1 1 d . . .
Ti10 Ti 1.11167(8) 0.65363(7) 0.19162(6) 0.0236(3) Uani 1 1 d . . .
Ti11 Ti 1.19670(8) 0.79558(6) 0.26557(6) 0.0231(3) Uani 1 1 d . . .
Ti12 Ti 1.18003(8) 0.81824(7) 0.12997(6) 0.0266(3) Uani 1 1 d . . .
S1 S 1.33515(11) 0.57997(10) 0.54007(9) 0.0280(4) Uani 1 1 d . . .
S2 S 1.56211(11) 0.61084(9) 0.50022(9) 0.0282(4) Uani 1 1 d . . .
S3 S 1.13424(13) 0.55778(10) 0.40976(10) 0.0353(5) Uani 1 1 d . . .
S4 S 1.36345(12) 0.58470(10) 0.36517(9) 0.0304(5) Uani 1 1 d . . .
K1 K 1.40611(14) 0.67112(11) 0.45390(10) 0.0482(6) Uani 1 1 d . . .
K2 K 1.20421(13) 0.65221(12) 0.46235(9) 0.0495(6) Uani 1 1 d . . .
K3 K 1.50309(11) 0.49280(9) 0.42352(9) 0.0361(4) Uani 1 1 d . . .
K4 K 1.29647(15) 0.49162(11) 0.31143(12) 0.0593(7) Uani 1 1 d . . .
K5 K 1.3258(4) 0.4385(2) 0.6246(2) 0.0735(18) Uani 0.50 1 d PU . .
Na1 Na 1.2986(2) 0.48438(16) 0.46273(16) 0.0380(9) Uani 1 1 d . . .
O1 O 1.1523(4) 0.5447(3) 0.3494(3) 0.0384(15) Uani 1 1 d . . .
O2 O 1.3109(3) 0.6450(3) 0.3772(3) 0.0339(14) Uani 1 1 d . . .
O3 O 1.1052(3) 0.6228(3) 0.4107(2) 0.0348(14) Uani 1 1 d . . .
O4 O 1.3581(3) 0.5748(3) 0.3079(3) 0.0337(14) Uani 1 1 d . . .
O5 O 1.4314(3) 0.5852(3) 0.3694(3) 0.0415(16) Uani 1 1 d . . .
O6 O 1.3523(3) 0.7065(2) 0.1567(2) 0.0251(12) Uani 1 1 d . . .
O7 O 0.9524(3) 0.7496(2) 0.2932(2) 0.0259(12) Uani 1 1 d . . .
O8 O 1.5821(3) 0.7034(2) 0.5880(2) 0.0260(12) Uani 1 1 d . . .
O9 O 1.0837(5) 0.5333(4) 0.4357(3) 0.062(2) Uani 1 1 d . . .
O10 O 1.1954(4) 0.5403(4) 0.4339(4) 0.062(2) Uani 1 1 d . . .
O11 O 1.3852(3) 0.7077(3) 0.5741(2) 0.0263(12) Uani 1 1 d . . .
O12 O 1.2255(3) 0.6036(2) 0.2799(2) 0.0258(12) Uani 1 1 d . . .
O13 O 1.4287(3) 0.6296(2) 0.6309(2) 0.0255(12) Uani 1 1 d . . .
O14 O 1.6339(4) 0.6040(3) 0.4808(3) 0.0494(19) Uani 1 1 d . . .
O15 O 1.1821(3) 0.6822(3) 0.3460(2) 0.0266(12) Uani 1 1 d . . .
O16 O 1.5375(4) 0.5776(3) 0.4671(3) 0.0457(18) Uani 1 1 d . . .
O17 O 1.3064(3) 0.6456(3) 0.5393(2) 0.0327(14) Uani 1 1 d . . .
O18 O 1.1532(3) 0.8057(3) 0.8082(2) 0.0293(13) Uani 1 1 d . . .
O19 O 1.6938(3) 0.6947(3) 0.6285(2) 0.0290(13) Uani 1 1 d . . .
O20 O 1.2844(4) 0.5555(4) 0.5292(3) 0.0498(19) Uani 1 1 d . . .
O21 O 1.3469(3) 0.5712(3) 0.5972(2) 0.0310(13) Uani 1 1 d . . .
O22 O 1.3862(3) 0.8532(3) 0.7072(3) 0.0319(14) Uani 1 1 d . . .
O23 O 1.5541(3) 0.5949(3) 0.5580(2) 0.0333(14) Uani 1 1 d . . .
O24 O 1.2860(3) 0.8208(3) 0.1263(2) 0.0276(13) Uani 1 1 d . . .
O25 O 1.1682(3) 0.8272(3) 0.2050(2) 0.0274(13) Uani 1 1 d . . .
O26 O 0.9374(3) 0.7692(3) 0.1842(2) 0.0287(13) Uani 1 1 d . . .
O27 O 1.2494(3) 0.8360(2) 0.7308(2) 0.0284(13) Uani 1 1 d . . .
O28 O 1.4355(3) 0.7649(3) 0.7712(2) 0.0278(13) Uani 1 1 d . . .
O29 O 1.3066(3) 0.7253(2) 0.6862(2) 0.0234(12) Uani 1 1 d . . .
O30 O 1.4439(3) 0.7414(2) 0.6632(2) 0.0234(12) Uani 1 1 d . . .
O31 O 1.0339(3) 0.8042(3) 0.2270(2) 0.0276(13) Uani 1 1 d . . .
O32 O 1.0979(3) 0.6957(2) 0.2594(2) 0.0214(11) Uani 1 1 d . . .
O33 O 1.0829(3) 0.7172(3) 0.1531(2) 0.0273(13) Uani 1 1 d . . .
O34 O 1.2975(3) 0.7490(3) 0.7937(2) 0.0271(13) Uani 1 1 d . . .
O35 O 1.2178(3) 0.7382(3) 0.1320(2) 0.0266(12) Uani 1 1 d . . .
O36 O 1.2335(3) 0.7156(2) 0.2361(2) 0.0225(12) Uani 1 1 d . . .
O37 O 1.4711(3) 0.7757(2) 0.5670(2) 0.0267(13) Uani 1 1 d . . .
O38 O 1.1519(3) 0.7087(3) 0.5599(3) 0.0404(16) Uani 1 1 d . . .
O39 O 1.2222(3) 0.8146(3) 0.0506(3) 0.0357(15) Uani 1 1 d . . .
O40 O 1.2340(4) 0.5905(3) 0.8933(3) 0.0405(16) Uani 1 1 d . . .
O41 O 1.6479(3) 0.7782(3) 0.5668(3) 0.0325(14) Uani 1 1 d . . .
O42 O 1.2631(3) 0.7513(2) 0.3215(2) 0.0260(12) Uani 1 1 d . . .
O43 O 0.7583(3) 0.7171(3) 0.3249(3) 0.0423(17) Uani 1 1 d . . .
O44 O 0.8745(3) 0.8652(3) 0.2636(3) 0.0364(15) Uani 1 1 d . . .
O45 O 1.1124(3) 0.5863(3) 0.2504(2) 0.0278(13) Uani 1 1 d . . .
O46 O 1.3363(3) 0.6207(2) 0.2107(2) 0.0253(12) Uani 1 1 d . . .
O47 O 1.3441(5) 0.5424(4) 0.3982(3) 0.056(2) Uani 1 1 d . . .
O48 O 1.4356(3) 0.7614(3) 0.2635(3) 0.0348(15) Uani 1 1 d . . .
O49 O 1.3197(3) 0.8399(3) 0.3216(2) 0.0322(14) Uani 1 1 d . . .
O50 O 0.9555(3) 0.6786(3) 0.4382(3) 0.0402(16) Uani 1 1 d . . .
O51 O 1.3637(3) 0.8858(3) 0.2316(3) 0.0349(14) Uani 1 1 d . . .
O52 O 0.9274(3) 0.5974(3) 0.2877(3) 0.0360(15) Uani 1 1 d . . .
O53 O 1.6788(3) 0.5905(3) 0.6053(2) 0.0291(13) Uani 1 1 d . . .
O54 O 1.3504(3) 0.9063(3) 0.1314(3) 0.0363(15) Uani 1 1 d . . .
O55 O 1.3151(3) 0.6184(2) 0.7016(2) 0.0236(12) Uani 1 1 d . . .
O56 O 0.9945(3) 0.7793(3) 0.0883(3) 0.0378(15) Uani 1 1 d . . .
O57 O 1.2299(3) 0.5832(3) 0.7831(2) 0.0318(14) Uani 1 1 d . . .
O58 O 1.5847(4) 0.9038(3) 0.6135(3) 0.0410(16) Uani 1 1 d . . .
O59 O 1.2444(3) 0.5434(3) 0.6799(3) 0.0332(14) Uani 1 1 d . . .
O60 O 1.4004(3) 0.5581(3) 0.5029(3) 0.0419(17) Uani 1 1 d . . .
O61 O 1.0267(3) 0.5468(3) 0.2001(3) 0.0359(15) Uani 1 1 d . . .
O62 O 1.4476(3) 0.8401(3) 0.8437(3) 0.0335(14) Uani 1 1 d . . .
O63 O 1.0128(3) 0.6710(3) 0.7979(3) 0.0377(15) Uani 1 1 d . . .
O64 O 1.4480(3) 0.6095(3) 0.1275(3) 0.0341(14) Uani 1 1 d . . .
O65 O 1.5775(4) 0.9266(3) 0.7158(3) 0.0422(16) Uani 1 1 d . . .
O66 O 1.2416(3) 0.7492(3) 0.6061(2) 0.0275(13) Uani 1 1 d . . .
O67 O 1.2172(3) 0.8151(3) 0.8834(3) 0.0357(15) Uani 1 1 d . . .
O68 O 0.9687(3) 0.8381(3) 0.3319(3) 0.0314(14) Uani 1 1 d . . .
O69 O 1.3098(3) 0.6349(3) 0.8146(2) 0.0279(13) Uani 1 1 d . . .
O70 O 1.4178(3) 0.7903(3) 0.1560(2) 0.0310(14) Uani 1 1 d . . .
O71 O 0.9437(3) 0.8697(3) 0.1625(3) 0.0371(15) Uani 1 1 d . . .
O72 O 1.5437(3) 0.6439(2) 0.6620(2) 0.0246(12) Uani 1 1 d . . .
O73 O 1.0991(3) 0.6026(3) 0.1373(2) 0.0327(14) Uani 1 1 d . . .
O74 O 0.9122(3) 0.6185(3) 0.1692(3) 0.0392(16) Uani 1 1 d . . .
O75 O 1.0169(3) 0.8441(3) 0.7113(3) 0.0405(16) Uani 1 1 d . . .
O76 O 1.0795(3) 0.8679(3) 0.8914(3) 0.0365(15) Uani 1 1 d . . .
O77 O 1.1211(3) 0.6576(3) 0.8454(3) 0.0347(14) Uani 1 1 d . . .
O78 O 1.1950(3) 0.8705(3) 0.2947(2) 0.0295(13) Uani 1 1 d . . .
O79 O 1.6868(3) 0.7174(3) 0.7483(3) 0.0325(14) Uani 1 1 d . . .
O80 O 1.4390(4) 0.6151(3) 0.0177(3) 0.0462(18) Uani 1 1 d . . .
O81 O 1.5335(3) 0.8602(3) 0.5419(3) 0.0351(15) Uani 1 1 d . . .
O82 O 1.3985(3) 0.9300(3) 0.7786(3) 0.0366(15) Uani 1 1 d . . .
O83 O 1.5168(3) 0.6734(3) 0.5052(2) 0.0327(14) Uani 1 1 d . . .
O84 O 1.5389(3) 0.6611(3) 0.7761(2) 0.0292(13) Uani 1 1 d . . .
O85 O 1.0024(3) 0.6465(3) 0.6933(3) 0.0481(18) Uani 1 1 d . . .
O86 O 1.0820(3) 0.7186(3) 0.6648(3) 0.0344(14) Uani 1 1 d . . .
O87 O 1.1794(3) 0.8686(3) 0.6453(2) 0.0317(14) Uani 1 1 d . . .
O88 O 1.0907(3) 0.9002(3) 0.7427(3) 0.0374(15) Uani 1 1 d . . .
O89 O 1.4969(4) 0.8252(3) 0.2017(3) 0.0414(16) Uani 1 1 d . . .
O90 O 0.7447(3) 0.7362(3) 0.2222(3) 0.0463(18) Uani 1 1 d . . .
O91 O 1.2060(3) 0.6326(2) 0.1731(2) 0.0257(12) Uani 1 1 d . . .
O92 O 0.8616(3) 0.7081(3) 0.2493(3) 0.0323(14) Uani 1 1 d . . .
O93 O 1.3147(3) 0.8578(3) 0.8143(3) 0.0332(14) Uani 1 1 d . . .
O94 O 1.0919(3) 0.8269(3) 0.1219(2) 0.0326(14) Uani 1 1 d . . .
O95 O 1.2424(3) 0.9174(3) 0.2031(3) 0.0325(14) Uani 1 1 d . . .
O96 O 1.5884(3) 0.7569(3) 0.4847(3) 0.0364(15) Uani 1 1 d . . .
O97 O 1.0699(3) 0.7477(3) 0.7753(2) 0.0314(14) Uani 1 1 d . . .
O98 O 1.1726(3) 0.9041(3) 0.1258(3) 0.0341(14) Uani 1 1 d . . .
O99 O 0.6760(4) 0.8276(4) 0.2983(3) 0.056(2) Uani 1 1 d . . .
O100 O 0.8866(3) 0.8713(3) 0.7786(3) 0.052(2) Uani 1 1 d . . .
O101 O 1.7105(4) 0.8588(3) 0.7086(3) 0.0403(16) Uani 1 1 d . . .
O102 O 1.4854(4) 0.8446(3) 0.0987(3) 0.0448(17) Uani 1 1 d . . .
O103 O 1.5159(3) 0.8217(2) 0.6362(2) 0.0262(12) Uani 1 1 d . . .
O104 O 1.0423(4) 0.9323(3) 0.6453(3) 0.0468(18) Uani 1 1 d . . .
O105 O 1.5507(4) 0.7585(4) 0.0174(3) 0.055(2) Uiso 1 1 d . . .
O106 O 1.0050(3) 0.6554(2) 0.2153(2) 0.0253(12) Uani 1 1 d . . .
O107 O 1.2874(3) 0.8933(3) 0.0516(3) 0.0371(15) Uani 1 1 d . . .
O108 O 1.2266(4) 0.9937(3) 0.1172(3) 0.0476(18) Uani 1 1 d . . .
O109 O 1.0091(3) 0.8660(3) 0.8140(3) 0.0400(16) Uani 1 1 d . . .
O110 O 1.0380(3) 0.7199(2) 0.3591(2) 0.0260(12) Uani 1 1 d . . .
O111 O 1.2131(3) 0.6900(2) 0.7652(2) 0.0230(12) Uani 1 1 d . . .
O112 O 1.5466(3) 0.7365(3) 0.1268(3) 0.0414(16) Uani 1 1 d . . .
O113 O 1.2169(3) 0.6636(3) 0.6511(2) 0.0273(13) Uani 1 1 d . . .
O114 O 1.2496(4) 0.9573(3) 0.3044(3) 0.0466(18) Uani 1 1 d . . .
O115 O 1.0487(4) 0.5099(3) 0.2995(3) 0.0394(16) Uani 1 1 d . . .
O116 O 1.4671(3) 0.6995(3) 0.0749(3) 0.0366(15) Uani 1 1 d . . .
O117 O 0.7925(3) 0.8252(3) 0.2234(3) 0.0412(16) Uani 1 1 d . . .
O118 O 1.5691(3) 0.7509(3) 0.8153(2) 0.0334(14) Uani 1 1 d . . .
O119 O 1.5677(3) 0.7280(2) 0.7041(2) 0.0232(12) Uani 1 1 d . . .
O120 O 1.7946(4) 0.7305(3) 0.5582(3) 0.0435(17) Uani 1 1 d . . .
O121 O 1.6568(4) 0.6364(3) 0.8202(3) 0.0400(16) Uani 1 1 d . . .
O122 O 1.4545(4) 1.0167(3) 0.7652(3) 0.053(2) Uani 1 1 d . . .
O123 O 1.0658(3) 0.7639(3) 0.8874(3) 0.0394(16) Uani 1 1 d . . .
O124 O 1.4741(3) 0.5713(3) 0.2262(3) 0.0381(15) Uani 1 1 d . . .
O125 O 1.7184(3) 0.8388(3) 0.6042(3) 0.0394(16) Uani 1 1 d . . .
O126 O 0.9062(4) 0.7482(4) 0.0350(3) 0.054(2) Uani 1 1 d . . .
O127 O 0.8306(4) 0.8973(3) 0.3738(3) 0.0483(18) Uani 1 1 d . . .
O128 O 1.1672(3) 0.9045(3) 0.8192(3) 0.0385(15) Uani 1 1 d . . .
O129 O 1.3255(3) 0.6362(3) 0.0987(2) 0.0311(14) Uani 1 1 d . . .
O130 O 1.4700(4) 0.9778(3) 0.5727(3) 0.0484(18) Uani 1 1 d . . .
O131 O 0.8558(3) 0.8293(3) 0.1228(3) 0.0409(16) Uani 1 1 d . . .
O132 O 1.1965(3) 0.7109(3) 0.8797(2) 0.0328(14) Uani 1 1 d . . .
O133 O 1.0163(3) 0.6313(3) 0.3282(2) 0.0298(13) Uani 1 1 d . . .
O134 O 0.9559(3) 0.7798(3) 0.8389(3) 0.0412(16) Uani 1 1 d . . .
O135 O 1.1012(3) 0.8136(3) 0.6161(3) 0.0359(15) Uani 1 1 d . . .
O136 O 1.6594(3) 0.6291(3) 0.7086(3) 0.0296(13) Uani 1 1 d . . .
O137 O 1.6373(3) 0.8083(3) 0.6774(2) 0.0289(13) Uani 1 1 d . . .
O138 O 1.0285(4) 0.9706(3) 0.8384(3) 0.0482(19) Uani 1 1 d . . .
O139 O 1.4817(3) 0.6777(3) 0.1938(3) 0.0350(14) Uani 1 1 d . . .
O140 O 1.5084(3) 0.8441(2) 0.7479(2) 0.0294(13) Uani 1 1 d . . .
O141 O 1.3738(3) 0.6830(3) 0.2684(2) 0.0274(13) Uani 1 1 d . . .
O142 O 1.1165(3) 0.7945(2) 0.3070(2) 0.0264(12) Uani 1 1 d . . .
O143 O 0.8084(3) 0.8056(3) 0.3235(3) 0.0392(16) Uani 1 1 d . . .
O144 O 1.1613(3) 0.7832(2) 0.6971(2) 0.0266(13) Uani 1 1 d . . .
O145 O 0.9630(3) 0.7598(3) 0.7341(3) 0.0414(16) Uani 1 1 d . . .
O146 O 1.6325(3) 0.8241(3) 0.7893(3) 0.0367(15) Uani 1 1 d . . .
O147 O 1.3821(4) 0.7367(3) 0.3658(3) 0.0418(16) Uani 1 1 d . . .
O148 O 1.4653(3) 0.9400(3) 0.6785(3) 0.0380(15) Uani 1 1 d . . .
O149 O 1.4066(3) 0.8052(3) 0.0461(3) 0.0393(16) Uani 1 1 d . . .
O150 O 0.8803(3) 0.6807(3) 0.3577(3) 0.0356(15) Uani 1 1 d . . .
O151 O 0.9888(4) 0.6899(4) 0.9098(3) 0.0486(18) Uani 1 1 d . . .
O152 O 1.3262(4) 0.8135(3) -0.0350(3) 0.0466(18) Uani 1 1 d . . .
O153 O 1.4113(3) 0.8954(3) 0.6062(3) 0.0329(14) Uani 1 1 d . . .
O154 O 1.5551(4) 0.8353(4) 0.8952(3) 0.0513(19) Uani 1 1 d . . .
O155 O 1.6774(4) 0.9540(3) 0.6423(3) 0.056(2) Uani 1 1 d . . .
O156 O 1.5178(4) 0.9153(3) 0.8160(3) 0.0396(16) Uani 1 1 d . . .
O157 O 1.1290(3) 0.6351(3) 0.7256(2) 0.0305(13) Uani 1 1 d . . .
O158 O 0.8492(3) 0.7224(3) 0.1389(3) 0.0410(16) Uani 1 1 d . . .
O159 O 0.9809(3) 0.6739(3) 0.1068(3) 0.0367(15) Uani 1 1 d . . .
O160 O 1.7657(3) 0.7503(3) 0.6682(3) 0.0374(15) Uani 1 1 d . . .
O161 O 1.3270(3) 0.8219(3) 0.6252(2) 0.0278(13) Uani 1 1 d . . .
O162 O 0.8969(3) 0.7801(3) 0.3913(3) 0.0339(14) Uani 1 1 d . . .
O163 O 1.1292(4) 0.7901(3) 0.9688(3) 0.0450(17) Uani 1 1 d . . .
O164 O 1.3470(3) 0.7288(3) 0.0437(2) 0.0346(14) Uani 1 1 d . . .
O165 O 1.7751(4) 0.7735(4) 0.7746(3) 0.0502(19) Uani 1 1 d . . .
O166 O 0.8083(3) 0.6285(3) 0.2514(3) 0.0402(16) Uani 1 1 d . . .
O167 O 0.7774(4) 0.6449(4) 0.1471(3) 0.053(2) Uani 1 1 d . . .
O168 O 1.4163(3) 0.6607(2) 0.7422(2) 0.0246(12) Uani 1 1 d . . .
O169 O 0.8037(4) 0.6045(3) 0.3587(3) 0.0485(18) Uani 1 1 d . . .
O170 O 1.3005(3) 0.7994(2) 0.2352(2) 0.0267(13) Uani 1 1 d . . .
O171 O 1.4485(4) 0.9411(3) 0.1698(3) 0.053(2) Uani 1 1 d . . .
O172 O 1.5808(4) 0.7172(4) 0.2290(3) 0.0513(19) Uani 1 1 d . . .
O173 O 0.8043(4) 0.9317(3) 0.1847(4) 0.057(2) Uani 1 1 d . . .
O174 O 1.0225(4) 0.5525(3) 0.0893(3) 0.0480(18) Uani 1 1 d . . .
O175 O 1.2664(5) 0.3511(4) 0.5101(5) 0.083(3) Uani 1 1 d . . .
H17D H 1.3010 0.3591 0.5123 0.124 Uiso 1 1 calc R . .
O176 O 1.2146(5) 0.4476(4) 0.5175(4) 0.069(2) Uani 1 1 d . . .
O1W O 1.3509(10) 0.5025(9) 0.2013(8) 0.072(5) Uiso 0.50 1 d P . .
O2W O 1.4026(13) 0.7901(12) 0.4773(11) 0.107(8) Uiso 0.50 1 d P . .
O3W O 1.3221(8) 0.3837(7) 0.7313(6) 0.126(5) Uiso 1 1 d . . .
O4W O 1.3576(7) 0.3100(6) 0.6156(5) 0.106(4) Uiso 1 1 d . . .
O5W O 1.5419(13) 0.4720(11) 0.3078(10) 0.101(7) Uiso 0.50 1 d P . .
O6W O 1.4502(19) 0.4589(16) 0.2503(15) 0.065(9) Uiso 0.25 1 d P . .
O7W O 1.2145(5) 0.4733(4) 0.2411(4) 0.072(3) Uiso 1 1 d . . .
O8W O 1.0773(12) 0.7521(10) 0.4527(10) 0.095(7) Uiso 0.50 1 d P . .
O9W O 1.2028(12) 0.7700(10) 0.4320(9) 0.088(6) Uiso 0.50 1 d P . .
O10W O 1.0920(16) 0.9063(13) 1.0253(12) 0.127(10) Uiso 0.50 1 d P . .
O11W O 1.2309(15) 0.9303(13) -0.0739(12) 0.119(9) Uiso 0.50 1 d P . .
O12W O 1.412(2) 0.930(2) 1.010(2) 0.096(14) Uiso 0.25 1 d P . .
O13W O 0.6785(19) 0.8756(16) 0.4850(15) 0.066(9) Uiso 0.25 1 d P . .
O14W O 1.578(2) 0.4615(18) 0.1757(16) 0.076(11) Uiso 0.25 1 d P . .
O15W O 1.4764(12) 0.9246(11) 0.4505(10) 0.096(7) Uiso 0.50 1 d P . .
O16W O 1.0358(13) 0.6564(11) 0.5276(10) 0.100(7) Uiso 0.50 1 d P . .
O17W O 1.2805(12) 0.7747(11) 0.4967(10) 0.096(7) Uiso 0.50 1 d P . .
O18W O 1.351(2) 0.4709(18) 0.7844(17) 0.080(11) Uiso 0.25 1 d P . .
O19W O 1.0453(16) 0.4257(14) 1.1566(13) 0.053(8) Uiso 0.25 1 d P . .
O20W O 2.1578(13) 0.1821(12) 0.5035(11) 0.107(8) Uiso 0.50 1 d P . .
O21W O 0.7482(11) 0.7665(9) 0.4437(8) 0.080(6) Uiso 0.50 1 d P . .
O22W O 1.5289(18) 0.6536(16) 0.3463(15) 0.062(9) Uiso 0.25 1 d P . .
O23W O 1.4661(16) 0.3710(14) 0.6828(14) 0.053(8) Uiso 0.25 1 d P . .
O24W O 0.9355(18) 0.8194(15) 0.6296(14) 0.061(9) Uiso 0.25 1 d P . .
OW24 O 0.8739(19) 0.8153(17) 0.6543(15) 0.069(10) Uiso 0.25 1 d P . .
O25W O 1.6026(18) 0.6028(16) 0.0964(15) 0.065(9) Uiso 0.25 1 d P . .
O26W O 1.8514(19) 0.7171(16) 0.8537(15) 0.069(10) Uiso 0.25 1 d P . .
N1 N 0.9042(8) 0.4529(7) 0.1871(6) 0.105(5) Uiso 1 1 d . . .
H1A H 0.9491 0.4346 0.1733 0.127 Uiso 1 1 calc R . .
H1B H 0.8847 0.4254 0.1951 0.127 Uiso 1 1 calc R . .
N2 N 0.9305(8) 1.0505(5) 0.7671(7) 0.109(6) Uani 1 1 d . . .
H2A H 0.8942 1.0820 0.7631 0.131 Uiso 1 1 calc R . .
H2B H 0.9336 1.0501 0.8022 0.131 Uiso 1 1 calc R . .
N3 N 1.4209(6) 0.7317(5) 0.8873(5) 0.073(3) Uiso 1 1 d . . .
H3A H 1.3942 0.7680 0.8991 0.088 Uiso 1 1 calc R . .
H3B H 1.4376 0.7331 0.8521 0.088 Uiso 1 1 calc R . .
N4 N 1.2932(10) 0.9767(8) 0.6967(8) 0.128(6) Uiso 1 1 d . . .
H4A H 1.3104 0.9590 0.6639 0.154 Uiso 1 1 calc R . .
H4B H 1.3191 0.9545 0.7194 0.154 Uiso 1 1 calc R . .
N5 N 1.1313(6) 0.6934(6) 1.0349(4) 0.083(4) Uani 1 1 d D . .
H5A H 1.1181 0.7313 1.0275 0.100 Uiso 1 1 calc R . .
H5B H 1.1145 0.6906 1.0698 0.100 Uiso 1 1 calc R . .
N6 N 1.6548(7) 0.9393(6) 0.8125(5) 0.082(4) Uani 1 1 d . . .
H6A H 1.6158 0.9697 0.8221 0.098 Uiso 1 1 calc R . .
H6B H 1.6455 0.9143 0.7920 0.098 Uiso 1 1 calc R . .
N7 N 1.4559(7) 0.8678(6) 0.3227(6) 0.094(4) Uiso 1 1 d . . .
H7A H 1.4526 0.8525 0.2916 0.113 Uiso 1 1 calc R . .
H7B H 1.4161 0.8715 0.3453 0.113 Uiso 1 1 calc R . .
N8 N 0.7068(8) 0.8290(7) 0.1320(7) 0.112(5) Uiso 1 1 d . . .
H8A H 0.7427 0.8118 0.1487 0.134 Uiso 1 1 calc R . .
H8B H 0.7218 0.8460 0.1027 0.134 Uiso 1 1 calc R . .
N9 N 2.0961(7) 0.5456(6) 0.5617(6) 0.089(4) Uiso 1 1 d . . .
H9A H 2.1260 0.5185 0.5374 0.107 Uiso 1 1 calc R . .
H9B H 2.0774 0.5776 0.5438 0.107 Uiso 1 1 calc R . .
N10 N 1.8112(6) 0.6173(5) 0.6971(5) 0.074(3) Uiso 1 1 d . . .
H10A H 1.7731 0.6486 0.6970 0.089 Uiso 1 1 calc R . .
H10B H 1.7975 0.5889 0.7133 0.089 Uiso 1 1 calc R . .
N11 N 0.9382(13) 0.8719(11) 0.9352(10) 0.078(7) Uiso 0.50 1 d P . .
H11A H 0.9187 0.8484 0.9226 0.093 Uiso 0.50 1 calc PR . .
H11B H 0.9806 0.8625 0.9148 0.093 Uiso 0.50 1 calc PR . .
C1 C 0.9006(11) 0.4826(9) 0.2366(8) 0.116(7) Uiso 1 1 d . . .
H1C H 0.9236 0.4551 0.2608 0.174 Uiso 1 1 calc R . .
H1D H 0.8531 0.5012 0.2528 0.174 Uiso 1 1 calc R . .
H1E H 0.9227 0.5113 0.2292 0.174 Uiso 1 1 calc R . .
C2 C 0.8733(8) 0.4862(7) 0.1466(7) 0.084 Uiso 1 1 d . . .
H2C H 0.8793 0.4615 0.1159 0.125 Uiso 1 1 calc R . .
H2D H 0.8945 0.5150 0.1364 0.125 Uiso 1 1 calc R . .
H2E H 0.8249 0.5050 0.1599 0.125 Uiso 1 1 calc R . .
C3 C 0.9132(8) 1.0014(7) 0.7560(8) 0.092(5) Uani 1 1 d . . .
H3C H 0.8715 1.0024 0.7798 0.138 Uiso 1 1 calc R . .
H3D H 0.9500 0.9667 0.7612 0.138 Uiso 1 1 calc R . .
H3E H 0.9062 1.0017 0.7194 0.138 Uiso 1 1 calc R . .
C4 C 0.9887(9) 1.0595(8) 0.7392(8) 0.097(5) Uiso 1 1 d . . .
H4C H 0.9920 1.0946 0.7528 0.145 Uiso 1 1 calc R . .
H4D H 0.9858 1.0629 0.7017 0.145 Uiso 1 1 calc R . .
H4E H 1.0288 1.0274 0.7437 0.145 Uiso 1 1 calc R . .
C5 C 1.3781(9) 0.6958(8) 0.8927(8) 0.098(5) Uiso 1 1 d . . .
H5C H 1.3413 0.7116 0.8727 0.147 Uiso 1 1 calc R . .
H5D H 1.3590 0.6946 0.9300 0.147 Uiso 1 1 calc R . .
H5E H 1.4055 0.6572 0.8790 0.147 Uiso 1 1 calc R . .
C6 C 1.4801(9) 0.7125(8) 0.9167(7) 0.088(5) Uiso 1 1 d . . .
H6C H 1.5052 0.7393 0.9111 0.132 Uiso 1 1 calc R . .
H6D H 1.5103 0.6745 0.9034 0.132 Uiso 1 1 calc R . .
H6E H 1.4631 0.7115 0.9544 0.132 Uiso 1 1 calc R . .
C7 C 1.2276(10) 0.9722(9) 0.7116(8) 0.112(6) Uiso 1 1 d . . .
H7C H 1.2311 0.9322 0.7098 0.168 Uiso 1 1 calc R . .
H7D H 1.1982 0.9937 0.6876 0.168 Uiso 1 1 calc R . .
H7E H 1.2083 0.9877 0.7478 0.168 Uiso 1 1 calc R . .
C8 C 1.3088(10) 1.0303(9) 0.6937(8) 0.106(6) Uiso 1 1 d . . .
H8C H 1.3575 1.0218 0.6816 0.159 Uiso 1 1 calc R . .
H8D H 1.2953 1.0494 0.7287 0.159 Uiso 1 1 calc R . .
H8E H 1.2838 1.0552 0.6689 0.159 Uiso 1 1 calc R . .
C9 C 1.1008(8) 0.6636(7) 1.0015(6) 0.085(5) Uiso 1 1 d D . .
H9C H 1.0514 0.6813 1.0085 0.128 Uiso 1 1 calc R . .
H9D H 1.1131 0.6234 1.0100 0.128 Uiso 1 1 calc R . .
H9E H 1.1180 0.6668 0.9641 0.128 Uiso 1 1 calc R . .
C10 C 1.2073(7) 0.6698(8) 1.0262(8) 0.102(6) Uiso 1 1 d D . .
H10C H 1.2239 0.6909 1.0489 0.153 Uiso 1 1 calc R . .
H10D H 1.2257 0.6734 0.9892 0.153 Uiso 1 1 calc R . .
H10E H 1.2218 0.6296 1.0349 0.153 Uiso 1 1 calc R . .
C11 C 1.6760(9) 0.9118(8) 0.8589(7) 0.087 Uiso 1 1 d . . .
H11C H 1.6399 0.8995 0.8788 0.131 Uiso 1 1 calc R . .
H11D H 1.6856 0.9385 0.8809 0.131 Uiso 1 1 calc R . .
H11E H 1.7169 0.8786 0.8488 0.131 Uiso 1 1 calc R . .
C12 C 1.7083(9) 0.9595(8) 0.7809(7) 0.096(5) Uiso 1 1 d . . .
H12A H 1.6916 0.9793 0.7502 0.144 Uiso 1 1 calc R . .
H12B H 1.7492 0.9268 0.7690 0.144 Uiso 1 1 calc R . .
H12C H 1.7189 0.9856 0.8029 0.144 Uiso 1 1 calc R . .
C13 C 1.5098(8) 0.8205(7) 0.3449(7) 0.085 Uiso 1 1 d . . .
H13A H 1.4966 0.7865 0.3487 0.128 Uiso 1 1 calc R . .
H13B H 1.5139 0.8330 0.3795 0.128 Uiso 1 1 calc R . .
H13C H 1.5533 0.8118 0.3209 0.128 Uiso 1 1 calc R . .
C14 C 1.4528(9) 0.9254(7) 0.3110(7) 0.086 Uiso 1 1 d . . .
H14A H 1.4115 0.9450 0.2969 0.129 Uiso 1 1 calc R . .
H14B H 1.4924 0.9247 0.2847 0.129 Uiso 1 1 calc R . .
H14C H 1.4523 0.9455 0.3433 0.129 Uiso 1 1 calc R . .
C15 C 0.6525(8) 0.8721(7) 0.1680(7) 0.082 Uiso 1 1 d . . .
H15A H 0.6700 0.9009 0.1787 0.123 Uiso 1 1 calc R . .
H15B H 0.6372 0.8537 0.1993 0.123 Uiso 1 1 calc R . .
H15C H 0.6145 0.8903 0.1498 0.123 Uiso 1 1 calc R . .
C16 C 0.6781(8) 0.7845(7) 0.1155(7) 0.080 Uiso 1 1 d . . .
H16A H 0.7135 0.7555 0.0917 0.120 Uiso 1 1 calc R . .
H16B H 0.6401 0.8031 0.0973 0.120 Uiso 1 1 calc R . .
H16C H 0.6623 0.7664 0.1469 0.120 Uiso 1 1 calc R . .
C17 C 2.0385(9) 0.5230(8) 0.5889(7) 0.089 Uiso 1 1 d . . .
H17A H 2.0151 0.5150 0.5622 0.133 Uiso 1 1 calc R . .
H17B H 2.0062 0.5519 0.6146 0.133 Uiso 1 1 calc R . .
H17C H 2.0583 0.4881 0.6071 0.133 Uiso 1 1 calc R . .
C18 C 2.1335(12) 0.5594(10) 0.5998(9) 0.131(8) Uiso 1 1 d . . .
H18A H 2.1684 0.5736 0.5808 0.197 Uiso 1 1 calc R . .
H18B H 2.1548 0.5251 0.6182 0.197 Uiso 1 1 calc R . .
H18C H 2.1020 0.5886 0.6255 0.197 Uiso 1 1 calc R . .
C19 C 1.8555(10) 0.6321(9) 0.7293(8) 0.104(6) Uiso 1 1 d . . .
H19A H 1.8304 0.6438 0.7652 0.156 Uiso 1 1 calc R . .
H19B H 1.8691 0.6633 0.7132 0.156 Uiso 1 1 calc R . .
H19C H 1.8958 0.5988 0.7305 0.156 Uiso 1 1 calc R . .
C20 C 1.8437(9) 0.5981(8) 0.6408(7) 0.094(5) Uiso 1 1 d . . .
H20A H 1.8113 0.5893 0.6228 0.142 Uiso 1 1 calc R . .
H20B H 1.8837 0.5640 0.6402 0.142 Uiso 1 1 calc R . .
H20C H 1.8572 0.6284 0.6226 0.142 Uiso 1 1 calc R . .
C21 C 1.2116(7) 0.4000(6) 0.5145(5) 0.061(3) Uiso 1 1 d . . .
C22 C 1.1430(9) 0.3878(8) 0.5176(8) 0.097(5) Uiso 1 1 d . . .
H22A H 1.1053 0.4239 0.5207 0.146 Uiso 1 1 calc R . .
H22B H 1.1364 0.3653 0.5485 0.146 Uiso 1 1 calc R . .
H22C H 1.1448 0.3666 0.4856 0.146 Uiso 1 1 calc R . .
C23 C 0.9513(17) 0.8495(14) 0.9827(13) 0.083(9) Uiso 0.50 1 d P . .
H23A H 0.9829 0.8103 0.9770 0.125 Uiso 0.50 1 calc PR . .
H23B H 0.9090 0.8496 1.0051 0.125 Uiso 0.50 1 calc PR . .
H23C H 0.9714 0.8724 1.0002 0.125 Uiso 0.50 1 calc PR . .
C24 C 0.899(3) 0.933(2) 0.914(2) 0.146(18) Uiso 0.50 1 d P . .
H24A H 0.9046 0.9306 0.8755 0.220 Uiso 0.50 1 calc PR . .
H24B H 0.9168 0.9613 0.9246 0.220 Uiso 0.50 1 calc PR . .
H24C H 0.8503 0.9441 0.9292 0.220 Uiso 0.50 1 calc PR . .

loop_
_atom_site_aniso_label
_atom_site_aniso_U_11
_atom_site_aniso_U_22
_atom_site_aniso_U_33
_atom_site_aniso_U_23
_atom_site_aniso_U_13
_atom_site_aniso_U_12
W1 0.02396(17) 0.02799(18) 0.02464(18) -0.00276(13) -0.00253(13) -0.01062(14)
W2 0.02772(17) 0.03002(18) 0.02513(18) 0.00021(14) -0.00889(14) -0.01009(14)
W3 0.02261(17) 0.03497(19) 0.02266(17) -0.00271(14) -0.00604(13) -0.00520(14)
W4 0.02199(16) 0.02177(16) 0.02423(17) -0.00150(13) -0.00380(13) -0.00721(13)
W5 0.03015(18) 0.02676(18) 0.02409(18) 0.00287(13) -0.00265(14) -0.01261(14)
W6 0.0398(2) 0.02258(18) 0.0394(2) 0.00498(15) -0.00739(17) -0.01227(15)
W7 0.02724(18) 0.0324(2) 0.0333(2) -0.00008(15) -0.00568(15) 0.00110(15)
W8 0.02181(17) 0.02923(18) 0.03103(19) 0.00085(14) -0.00375(14) -0.00671(14)
W9 0.02949(18) 0.03363(19) 0.02211(18) 0.00166(14) -0.00185(14) -0.01193(15)
W10 0.03106(19) 0.0325(2) 0.0357(2) -0.00957(16) -0.00066(16) -0.00152(16)
W11 0.02755(18) 0.02788(18) 0.03131(19) 0.00316(14) -0.00541(14) -0.01383(14)
W12 0.0395(2) 0.02964(19) 0.0347(2) 0.00905(15) -0.01070(16) -0.01781(16)
W13 0.0375(2) 0.0362(2) 0.0307(2) -0.00889(15) -0.00760(16) -0.01501(16)
W14 0.02948(18) 0.03050(18) 0.02508(18) 0.00275(14) -0.00994(14) -0.01432(15)
W15 0.0338(2) 0.0412(2) 0.0302(2) -0.00245(16) -0.00786(15) -0.01928(17)
W16 0.0376(2) 0.02613(18) 0.0318(2) 0.00004(14) -0.00838(16) -0.01578(15)
W17 0.0385(2) 0.0444(2) 0.02249(18) 0.00665(15) -0.00449(15) -0.02093(17)
W18 0.02474(18) 0.03129(19) 0.0366(2) 0.00000(15) -0.00116(15) -0.00321(15)
W19 0.02768(19) 0.0396(2) 0.0437(2) 0.01319(18) -0.01038(17) -0.00574(16)
W20 0.03080(19) 0.0384(2) 0.02518(19) -0.00369(15) 0.00300(15) -0.01318(16)
W21 0.0409(2) 0.02460(19) 0.0446(2) -0.00857(16) -0.00624(17) -0.01269(16)
W22 0.0339(2) 0.0406(2) 0.02214(18) -0.00696(15) 0.00017(15) -0.01126(16)
W23 0.0403(2) 0.0307(2) 0.0482(2) -0.00105(17) -0.00573(18) -0.02110(17)
W24 0.02876(18) 0.0337(2) 0.0352(2) -0.00177(15) -0.00194(15) -0.01658(15)
W25 0.0339(2) 0.0536(2) 0.0306(2) 0.01069(17) -0.01422(16) -0.01983(18)
W26 0.02476(17) 0.03315(19) 0.02411(18) 0.00336(14) -0.00037(14) -0.01020(14)
W27 0.02277(17) 0.0445(2) 0.0333(2) -0.00631(16) -0.00255(15) -0.01234(16)
W28 0.02274(18) 0.0439(2) 0.0393(2) -0.00587(17) -0.00189(16) -0.00326(16)
W29 0.02788(19) 0.0462(2) 0.0298(2) -0.00375(16) 0.00265(15) -0.01401(17)
W30 0.02637(19) 0.0458(2) 0.0413(2) 0.00539(17) -0.00848(16) -0.01840(17)
W31 0.02201(18) 0.0488(2) 0.0469(2) 0.00712(19) -0.00529(16) -0.00985(17)
W32 0.0385(2) 0.0413(2) 0.0419(2) 0.00731(17) -0.00952(17) -0.02610(18)
W33 0.0321(2) 0.0539(3) 0.0347(2) 0.00439(18) 0.00047(16) -0.02343(18)
W34 0.03212(19) 0.0384(2) 0.0392(2) -0.00458(16) -0.00908(16) -0.01780(16)
W35 0.02645(19) 0.0462(2) 0.0388(2) 0.00773(17) -0.00383(16) -0.01872(17)
W36 0.0306(2) 0.0545(3) 0.0423(2) 0.00664(19) -0.01259(17) -0.02302(18)
Ge1 0.0266(4) 0.0219(4) 0.0254(5) -0.0017(3) -0.0046(4) -0.0102(4)
Ge2 0.0212(4) 0.0288(5) 0.0220(4) -0.0034(3) -0.0024(3) -0.0058(4)
Ge3 0.0215(4) 0.0307(5) 0.0263(5) 0.0043(4) -0.0057(4) -0.0101(4)
Ge4 0.0240(4) 0.0277(4) 0.0226(4) 0.0030(3) -0.0045(3) -0.0131(4)
Zr1 0.0208(4) 0.0241(4) 0.0180(4) -0.0029(3) -0.0032(3) -0.0058(3)
Zr2 0.0222(4) 0.0213(4) 0.0190(4) -0.0011(3) -0.0031(3) -0.0080(3)
Zr3 0.0233(4) 0.0228(4) 0.0209(4) 0.0022(3) -0.0056(3) -0.0084(3)
Zr4 0.0231(4) 0.0241(4) 0.0215(4) 0.0037(3) -0.0043(3) -0.0093(3)
Ti1 0.0302(8) 0.0268(8) 0.0290(8) -0.0067(6) -0.0031(7) -0.0100(7)
Ti2 0.0281(8) 0.0298(8) 0.0266(8) -0.0061(6) -0.0022(6) -0.0082(7)
Ti3 0.0236(7) 0.0227(7) 0.0196(7) -0.0012(6) -0.0037(6) -0.0083(6)
Ti4 0.0232(7) 0.0261(8) 0.0194(7) -0.0005(6) -0.0035(6) -0.0089(6)
Ti5 0.0257(8) 0.0238(8) 0.0254(8) -0.0010(6) -0.0041(6) -0.0047(6)
Ti6 0.0275(8) 0.0209(7) 0.0260(8) -0.0001(6) -0.0044(6) -0.0069(6)
Ti7 0.0268(8) 0.0330(9) 0.0282(8) 0.0080(7) -0.0085(6) -0.0120(7)
Ti8 0.0230(7) 0.0268(8) 0.0201(7) -0.0003(6) -0.0032(6) -0.0100(6)
Ti9 0.0226(7) 0.0228(7) 0.0247(8) 0.0020(6) -0.0030(6) -0.0075(6)
Ti10 0.0240(7) 0.0282(8) 0.0214(8) 0.0014(6) -0.0040(6) -0.0124(6)
Ti11 0.0251(7) 0.0222(7) 0.0233(8) 0.0013(6) -0.0051(6) -0.0096(6)
Ti12 0.0283(8) 0.0289(8) 0.0254(8) 0.0056(6) -0.0064(6) -0.0129(6)
S1 0.0286(11) 0.0334(11) 0.0242(11) -0.0058(9) -0.0044(9) -0.0129(9)
S2 0.0290(11) 0.0296(11) 0.0251(11) -0.0069(8) -0.0014(9) -0.0101(9)
S3 0.0423(13) 0.0355(12) 0.0318(12) 0.0137(10) -0.0100(10) -0.0171(10)
S4 0.0347(12) 0.0321(11) 0.0294(12) 0.0085(9) -0.0145(9) -0.0136(9)
K1 0.0635(15) 0.0518(14) 0.0381(13) 0.0103(10) -0.0220(11) -0.0250(12)
K2 0.0541(14) 0.0598(15) 0.0343(12) -0.0080(11) -0.0057(10) -0.0194(12)
K3 0.0363(11) 0.0316(10) 0.0400(12) -0.0019(9) -0.0098(9) -0.0093(9)
K4 0.0737(18) 0.0365(13) 0.0726(18) 0.0088(12) -0.0268(15) -0.0186(12)
K5 0.102(4) 0.056(3) 0.045(3) -0.034(2) 0.042(3) -0.029(3)
Na1 0.042(2) 0.0297(19) 0.041(2) -0.0052(16) -0.0105(17) -0.0087(16)
O1 0.049(4) 0.034(4) 0.033(4) 0.009(3) -0.008(3) -0.014(3)
O2 0.032(3) 0.035(4) 0.031(3) 0.000(3) -0.007(3) -0.007(3)
O3 0.040(4) 0.037(4) 0.027(3) 0.007(3) -0.006(3) -0.012(3)
O4 0.038(4) 0.032(3) 0.032(4) 0.004(3) -0.014(3) -0.011(3)
O5 0.035(4) 0.048(4) 0.046(4) 0.011(3) -0.018(3) -0.015(3)
O6 0.026(3) 0.025(3) 0.025(3) -0.002(2) -0.001(2) -0.010(2)
O7 0.023(3) 0.028(3) 0.026(3) 0.001(2) -0.001(2) -0.009(2)
O8 0.023(3) 0.027(3) 0.029(3) -0.004(2) -0.005(2) -0.009(2)
O9 0.073(6) 0.066(5) 0.054(5) 0.008(4) 0.009(4) -0.045(5)
O10 0.070(6) 0.054(5) 0.069(6) 0.019(4) -0.048(5) -0.015(4)
O11 0.027(3) 0.030(3) 0.021(3) 0.002(2) -0.005(2) -0.009(2)
O12 0.024(3) 0.026(3) 0.030(3) 0.000(2) -0.006(2) -0.011(2)
O13 0.022(3) 0.025(3) 0.029(3) -0.001(2) -0.005(2) -0.007(2)
O14 0.033(4) 0.059(5) 0.052(5) -0.008(4) 0.007(3) -0.017(3)
O15 0.031(3) 0.031(3) 0.021(3) 0.002(2) -0.006(2) -0.014(3)
O16 0.055(4) 0.042(4) 0.047(4) -0.011(3) -0.019(4) -0.018(3)
O17 0.031(3) 0.033(3) 0.030(3) -0.001(3) -0.009(3) -0.004(3)
O18 0.029(3) 0.030(3) 0.024(3) -0.008(2) 0.000(2) -0.005(3)
O19 0.027(3) 0.031(3) 0.031(3) -0.002(3) -0.005(3) -0.011(3)
O20 0.054(5) 0.072(5) 0.040(4) -0.008(4) -0.015(3) -0.039(4)
O21 0.035(3) 0.032(3) 0.026(3) -0.001(3) -0.008(3) -0.010(3)
O22 0.033(3) 0.028(3) 0.033(3) -0.004(3) -0.003(3) -0.010(3)
O23 0.043(4) 0.027(3) 0.026(3) -0.001(3) -0.004(3) -0.007(3)
O24 0.029(3) 0.035(3) 0.025(3) 0.007(3) -0.009(2) -0.017(3)
O25 0.030(3) 0.027(3) 0.026(3) 0.005(2) -0.008(2) -0.011(3)
O26 0.025(3) 0.034(3) 0.027(3) 0.007(3) -0.007(2) -0.009(3)
O27 0.031(3) 0.024(3) 0.028(3) -0.005(2) -0.006(3) -0.006(2)
O28 0.029(3) 0.027(3) 0.028(3) -0.003(2) -0.005(2) -0.010(3)
O29 0.025(3) 0.024(3) 0.021(3) 0.000(2) -0.004(2) -0.007(2)
O30 0.027(3) 0.023(3) 0.020(3) 0.000(2) -0.005(2) -0.008(2)
O31 0.025(3) 0.028(3) 0.029(3) 0.005(2) -0.005(2) -0.009(2)
O32 0.022(3) 0.023(3) 0.021(3) 0.001(2) -0.003(2) -0.009(2)
O33 0.027(3) 0.029(3) 0.027(3) 0.004(2) -0.005(2) -0.013(3)
O34 0.026(3) 0.028(3) 0.024(3) -0.003(2) -0.002(2) -0.007(2)
O35 0.027(3) 0.029(3) 0.026(3) 0.004(2) -0.008(2) -0.010(2)
O36 0.020(3) 0.026(3) 0.023(3) -0.001(2) -0.006(2) -0.008(2)
O37 0.026(3) 0.027(3) 0.030(3) 0.002(2) -0.008(2) -0.010(2)
O38 0.036(4) 0.053(4) 0.030(4) -0.005(3) -0.012(3) -0.009(3)
O39 0.042(4) 0.043(4) 0.028(3) 0.005(3) -0.010(3) -0.021(3)
O40 0.045(4) 0.046(4) 0.030(4) 0.010(3) -0.004(3) -0.017(3)
O41 0.034(3) 0.031(3) 0.035(4) 0.000(3) -0.001(3) -0.017(3)
O42 0.029(3) 0.029(3) 0.021(3) -0.001(2) -0.004(2) -0.012(3)
O43 0.023(3) 0.059(5) 0.043(4) 0.007(3) -0.003(3) -0.014(3)
O44 0.030(3) 0.036(4) 0.038(4) 0.009(3) -0.007(3) -0.004(3)
O45 0.027(3) 0.027(3) 0.031(3) 0.001(2) -0.004(3) -0.013(3)
O46 0.026(3) 0.025(3) 0.025(3) 0.001(2) -0.004(2) -0.009(2)
O47 0.080(6) 0.057(5) 0.048(5) 0.029(4) -0.026(4) -0.039(4)
O48 0.029(3) 0.043(4) 0.039(4) 0.004(3) -0.010(3) -0.019(3)
O49 0.043(4) 0.032(3) 0.029(3) -0.002(3) -0.012(3) -0.018(3)
O50 0.037(4) 0.056(4) 0.027(3) 0.007(3) 0.000(3) -0.019(3)
O51 0.040(4) 0.037(4) 0.036(4) 0.003(3) -0.008(3) -0.023(3)
O52 0.031(3) 0.041(4) 0.041(4) 0.001(3) -0.005(3) -0.020(3)
O53 0.027(3) 0.026(3) 0.033(3) -0.003(3) -0.005(3) -0.007(2)
O54 0.042(4) 0.038(4) 0.038(4) 0.007(3) -0.011(3) -0.023(3)
O55 0.024(3) 0.028(3) 0.021(3) 0.001(2) -0.007(2) -0.010(2)
O56 0.032(3) 0.057(4) 0.029(3) 0.010(3) -0.010(3) -0.019(3)
O57 0.036(3) 0.034(3) 0.029(3) 0.001(3) -0.004(3) -0.017(3)
O58 0.048(4) 0.031(4) 0.049(4) 0.005(3) -0.009(3) -0.021(3)
O59 0.036(3) 0.030(3) 0.036(4) -0.006(3) -0.004(3) -0.014(3)
O60 0.034(4) 0.048(4) 0.031(4) -0.009(3) 0.005(3) -0.001(3)
O61 0.041(4) 0.038(4) 0.037(4) 0.000(3) -0.010(3) -0.021(3)
O62 0.035(3) 0.036(4) 0.031(3) -0.008(3) -0.007(3) -0.014(3)
O63 0.025(3) 0.046(4) 0.042(4) -0.004(3) 0.002(3) -0.016(3)
O64 0.025(3) 0.035(3) 0.034(4) -0.006(3) 0.005(3) -0.005(3)
O65 0.044(4) 0.032(4) 0.054(4) -0.004(3) -0.007(3) -0.018(3)
O66 0.025(3) 0.028(3) 0.025(3) 0.001(2) -0.004(2) -0.003(2)
O67 0.037(4) 0.041(4) 0.027(3) -0.009(3) -0.001(3) -0.012(3)
O68 0.027(3) 0.025(3) 0.038(4) 0.000(3) -0.001(3) -0.006(3)
O69 0.029(3) 0.031(3) 0.023(3) 0.000(2) -0.001(2) -0.011(3)
O70 0.029(3) 0.038(4) 0.030(3) 0.001(3) -0.005(3) -0.017(3)
O71 0.032(3) 0.035(4) 0.044(4) 0.016(3) -0.010(3) -0.010(3)
O72 0.027(3) 0.022(3) 0.025(3) -0.002(2) -0.006(2) -0.008(2)
O73 0.034(3) 0.042(4) 0.026(3) -0.006(3) -0.004(3) -0.017(3)
O74 0.038(4) 0.048(4) 0.038(4) -0.001(3) -0.007(3) -0.023(3)
O75 0.031(3) 0.047(4) 0.038(4) -0.004(3) -0.010(3) -0.003(3)
O76 0.034(3) 0.041(4) 0.028(3) -0.008(3) 0.001(3) -0.007(3)
O77 0.033(3) 0.041(4) 0.031(3) 0.002(3) -0.002(3) -0.016(3)
O78 0.032(3) 0.025(3) 0.031(3) -0.002(2) -0.001(3) -0.011(3)
O79 0.028(3) 0.035(3) 0.036(4) -0.004(3) -0.009(3) -0.010(3)
O80 0.047(4) 0.056(5) 0.031(4) -0.012(3) 0.009(3) -0.020(4)
O81 0.043(4) 0.030(3) 0.036(4) 0.010(3) -0.007(3) -0.018(3)
O82 0.040(4) 0.024(3) 0.042(4) -0.011(3) -0.003(3) -0.009(3)
O83 0.039(4) 0.035(3) 0.023(3) -0.003(3) -0.003(3) -0.012(3)
O84 0.033(3) 0.032(3) 0.026(3) 0.003(3) -0.009(3) -0.013(3)
O85 0.031(4) 0.060(5) 0.056(5) -0.015(4) -0.001(3) -0.022(3)
O86 0.024(3) 0.045(4) 0.032(3) -0.005(3) -0.008(3) -0.005(3)
O87 0.027(3) 0.034(3) 0.030(3) 0.003(3) -0.004(3) -0.005(3)
O88 0.032(3) 0.035(4) 0.035(4) -0.008(3) 0.000(3) 0.000(3)
O89 0.046(4) 0.049(4) 0.039(4) 0.006(3) -0.011(3) -0.028(3)
O90 0.029(4) 0.061(5) 0.053(5) 0.013(4) -0.014(3) -0.019(3)
O91 0.029(3) 0.022(3) 0.027(3) -0.002(2) -0.007(2) -0.009(2)
O92 0.022(3) 0.046(4) 0.034(4) 0.003(3) -0.007(3) -0.017(3)
O93 0.036(3) 0.030(3) 0.033(4) -0.009(3) -0.005(3) -0.011(3)
O94 0.034(3) 0.038(4) 0.030(3) 0.011(3) -0.012(3) -0.016(3)
O95 0.034(3) 0.027(3) 0.038(4) 0.004(3) -0.008(3) -0.012(3)
O96 0.042(4) 0.039(4) 0.028(3) 0.001(3) 0.001(3) -0.018(3)
O97 0.023(3) 0.037(3) 0.033(3) -0.003(3) -0.004(3) -0.008(3)
O98 0.039(4) 0.036(4) 0.033(4) 0.010(3) -0.012(3) -0.018(3)
O99 0.026(4) 0.069(5) 0.064(5) 0.008(4) -0.005(3) -0.007(4)
O100 0.027(4) 0.056(5) 0.062(5) -0.009(4) -0.005(3) 0.001(3)
O101 0.044(4) 0.035(4) 0.049(4) -0.005(3) -0.009(3) -0.022(3)
O102 0.041(4) 0.058(5) 0.045(4) 0.013(3) -0.004(3) -0.032(4)
O103 0.028(3) 0.024(3) 0.029(3) 0.002(2) -0.009(2) -0.010(2)
O104 0.037(4) 0.042(4) 0.048(4) 0.002(3) -0.007(3) 0.004(3)
O106 0.024(3) 0.030(3) 0.024(3) 0.000(2) -0.006(2) -0.010(2)
O107 0.046(4) 0.045(4) 0.030(4) 0.013(3) -0.010(3) -0.027(3)
O108 0.064(5) 0.032(4) 0.055(5) 0.017(3) -0.021(4) -0.023(4)
O109 0.030(3) 0.048(4) 0.033(4) -0.009(3) 0.001(3) -0.004(3)
O110 0.025(3) 0.026(3) 0.027(3) 0.001(2) -0.003(2) -0.009(2)
O111 0.023(3) 0.025(3) 0.020(3) 0.000(2) -0.004(2) -0.007(2)
O112 0.028(3) 0.050(4) 0.046(4) 0.005(3) -0.001(3) -0.017(3)
O113 0.023(3) 0.034(3) 0.023(3) -0.001(2) -0.002(2) -0.008(3)
O114 0.058(5) 0.036(4) 0.054(5) -0.009(3) -0.012(4) -0.024(3)
O115 0.043(4) 0.031(3) 0.048(4) 0.005(3) -0.011(3) -0.016(3)
O116 0.031(3) 0.048(4) 0.031(4) 0.001(3) 0.001(3) -0.017(3)
O117 0.028(3) 0.049(4) 0.044(4) 0.010(3) -0.006(3) -0.012(3)
O118 0.036(3) 0.037(4) 0.029(3) -0.004(3) -0.005(3) -0.016(3)
O119 0.028(3) 0.022(3) 0.024(3) 0.001(2) -0.006(2) -0.013(2)
O120 0.039(4) 0.046(4) 0.044(4) -0.002(3) 0.003(3) -0.017(3)
O121 0.048(4) 0.047(4) 0.031(4) 0.006(3) -0.020(3) -0.018(3)
O122 0.059(5) 0.023(4) 0.074(6) -0.018(3) -0.006(4) -0.013(3)
O123 0.033(4) 0.054(4) 0.028(3) -0.002(3) 0.002(3) -0.014(3)
O124 0.034(3) 0.031(3) 0.043(4) 0.002(3) -0.007(3) -0.002(3)
O125 0.040(4) 0.035(4) 0.049(4) 0.000(3) -0.002(3) -0.022(3)
O126 0.049(4) 0.083(6) 0.040(4) 0.016(4) -0.024(4) -0.028(4)
O127 0.034(4) 0.045(4) 0.055(5) -0.004(3) 0.001(3) -0.003(3)
O128 0.038(4) 0.036(4) 0.035(4) -0.013(3) 0.002(3) -0.007(3)
O129 0.035(3) 0.032(3) 0.027(3) -0.004(3) -0.001(3) -0.014(3)
O130 0.062(5) 0.031(4) 0.059(5) 0.016(3) -0.017(4) -0.022(3)
O131 0.031(3) 0.051(4) 0.042(4) 0.015(3) -0.019(3) -0.011(3)
O132 0.030(3) 0.039(4) 0.026(3) -0.005(3) -0.001(3) -0.010(3)
O133 0.026(3) 0.032(3) 0.033(3) 0.004(3) -0.004(3) -0.013(3)
O134 0.025(3) 0.055(4) 0.038(4) -0.008(3) 0.002(3) -0.009(3)
O135 0.027(3) 0.041(4) 0.035(4) 0.002(3) -0.013(3) -0.001(3)
O136 0.026(3) 0.027(3) 0.037(4) 0.000(3) -0.012(3) -0.008(3)
O137 0.027(3) 0.026(3) 0.036(3) -0.001(3) -0.004(3) -0.012(3)
O138 0.040(4) 0.031(4) 0.059(5) -0.016(3) 0.001(3) 0.003(3)
O139 0.032(3) 0.038(4) 0.036(4) 0.002(3) -0.007(3) -0.012(3)
O140 0.034(3) 0.023(3) 0.031(3) -0.007(2) 0.000(3) -0.012(3)
O141 0.026(3) 0.029(3) 0.030(3) 0.002(2) -0.008(2) -0.011(3)
O142 0.026(3) 0.028(3) 0.025(3) -0.001(2) -0.003(2) -0.009(2)
O143 0.030(3) 0.044(4) 0.040(4) 0.001(3) 0.000(3) -0.011(3)
O144 0.025(3) 0.028(3) 0.023(3) -0.003(2) -0.004(2) -0.004(2)
O145 0.023(3) 0.054(4) 0.043(4) -0.006(3) -0.004(3) -0.007(3)
O146 0.041(4) 0.039(4) 0.036(4) -0.004(3) -0.008(3) -0.019(3)
O147 0.050(4) 0.050(4) 0.038(4) 0.007(3) -0.020(3) -0.027(3)
O148 0.039(4) 0.026(3) 0.050(4) 0.000(3) -0.008(3) -0.012(3)
O149 0.039(4) 0.047(4) 0.036(4) 0.005(3) -0.003(3) -0.022(3)
O150 0.025(3) 0.043(4) 0.037(4) 0.001(3) -0.002(3) -0.012(3)
O151 0.038(4) 0.067(5) 0.037(4) -0.004(4) 0.009(3) -0.021(4)
O152 0.054(4) 0.058(5) 0.032(4) 0.010(3) -0.005(3) -0.026(4)
O153 0.033(3) 0.024(3) 0.039(4) 0.008(3) -0.005(3) -0.008(3)
O154 0.054(5) 0.060(5) 0.045(4) -0.011(4) -0.014(4) -0.022(4)
O155 0.066(5) 0.047(5) 0.068(5) 0.002(4) -0.007(4) -0.038(4)
O156 0.045(4) 0.032(4) 0.045(4) -0.014(3) -0.009(3) -0.016(3)
O157 0.029(3) 0.033(3) 0.031(3) -0.001(3) -0.007(3) -0.012(3)
O158 0.033(4) 0.059(5) 0.036(4) 0.009(3) -0.011(3) -0.020(3)
O159 0.036(4) 0.052(4) 0.026(3) 0.001(3) -0.007(3) -0.019(3)
O160 0.027(3) 0.041(4) 0.047(4) 0.001(3) -0.006(3) -0.015(3)
O161 0.027(3) 0.028(3) 0.028(3) 0.005(2) -0.007(2) -0.007(2)
O162 0.028(3) 0.036(4) 0.030(3) -0.003(3) 0.004(3) -0.006(3)
O163 0.046(4) 0.059(5) 0.026(4) -0.010(3) 0.002(3) -0.016(4)
O164 0.040(4) 0.042(4) 0.024(3) 0.002(3) -0.004(3) -0.018(3)
O165 0.037(4) 0.068(5) 0.055(5) -0.004(4) -0.019(3) -0.023(4)
O166 0.031(3) 0.052(4) 0.047(4) 0.007(3) -0.011(3) -0.026(3)
O167 0.042(4) 0.078(6) 0.056(5) 0.010(4) -0.021(4) -0.035(4)
O168 0.023(3) 0.025(3) 0.024(3) -0.001(2) -0.004(2) -0.006(2)
O169 0.034(4) 0.061(5) 0.056(5) 0.011(4) -0.005(3) -0.026(4)
O170 0.030(3) 0.028(3) 0.025(3) 0.000(2) -0.004(2) -0.013(3)
O171 0.059(5) 0.053(5) 0.061(5) 0.010(4) -0.015(4) -0.037(4)
O172 0.031(4) 0.069(5) 0.059(5) 0.007(4) -0.013(3) -0.022(4)
O173 0.041(4) 0.045(4) 0.082(6) 0.027(4) -0.023(4) -0.006(3)
O174 0.053(4) 0.056(5) 0.041(4) -0.008(3) -0.011(3) -0.025(4)
O175 0.068(6) 0.057(6) 0.124(9) -0.006(6) -0.014(6) -0.023(5)
O176 0.062(5) 0.054(5) 0.088(7) 0.008(5) -0.001(5) -0.023(4)
N2 0.116(12) 0.044(7) 0.118(12) -0.005(7) 0.027(10) 0.015(7)
N5 0.095(9) 0.093(9) 0.032(6) -0.003(6) -0.001(6) 0.003(7)
N6 0.089(9) 0.071(8) 0.095(10) -0.015(7) -0.014(7) -0.040(7)
C3 0.061(9) 0.081(12) 0.113(14) -0.013(10) -0.018(9) 0.006(8)

loop_
_atom_type_symbol
_atom_type_description
_atom_type_scat_dispersion_real
_atom_type_scat_dispersion_imag
_atom_type_scat_source
C C 0.0033 0.0016 'International Tables Vol C Tables 4.2.6.8 and 6.1.1.4'
H H 0.0000 0.0000 'International Tables Vol C Tables 4.2.6.8 and 6.1.1.4'
N N 0.0061 0.0033 'International Tables Vol C Tables 4.2.6.8 and 6.1.1.4'
O O 0.0106 0.0060 'International Tables Vol C Tables 4.2.6.8 and 6.1.1.4'
W W -0.8490 6.8722 'International Tables Vol C Tables 4.2.6.8 and 6.1.1.4'
Ge Ge 0.1547 1.8001 'International Tables Vol C Tables 4.2.6.8 and 6.1.1.4'
Zr Zr -2.9673 0.5597 'International Tables Vol C Tables 4.2.6.8 and 6.1.1.4'
Ti Ti 0.2776 0.4457 'International Tables Vol C Tables 4.2.6.8 and 6.1.1.4'
Na Na 0.0362 0.0249 'International Tables Vol C Tables 4.2.6.8 and 6.1.1.4'
K K 0.2009 0.2494 'International Tables Vol C Tables 4.2.6.8 and 6.1.1.4'
S S 0.1246 0.1234 'International Tables Vol C Tables 4.2.6.8 and 6.1.1.4'

loop_
_geom_angle_atom_site_label_1
_geom_angle_atom_site_label_2
_geom_angle_atom_site_label_3
_geom_angle
_geom_angle_site_symmetry_1
_geom_angle_site_symmetry_3
_geom_angle_publ_flag
O59 W1 O157 101.0(3) . . ?
O59 W1 O57 99.1(3) . . ?
O157 W1 O57 92.4(3) . . ?
O59 W1 O55 102.2(3) . . ?
O157 W1 O55 154.4(2) . . ?
O57 W1 O55 94.5(2) . . ?
O59 W1 O113 101.9(3) . . ?
O157 W1 O113 85.1(2) . . ?
O57 W1 O113 158.9(3) . . ?
O55 W1 O113 79.7(2) . . ?
O59 W1 O111 171.3(3) . . ?
O157 W1 O111 84.7(2) . . ?
O57 W1 O111 73.9(2) . . ?
O55 W1 O111 73.6(2) . . ?
O113 W1 O111 85.0(2) . . ?
O59 W1 Zr1 98.9(2) . . ?
O157 W1 Zr1 123.95(19) . . ?
O57 W1 Zr1 134.84(18) . . ?
O55 W1 Zr1 41.15(16) . . ?
O113 W1 Zr1 39.51(16) . . ?
O111 W1 Zr1 82.98(14) . . ?
O121 W2 O84 102.4(3) . . ?
O121 W2 O118 102.8(3) . . ?
O84 W2 O118 94.7(3) . . ?
O121 W2 O79 99.3(3) . . ?
O84 W2 O79 157.7(3) . . ?
O118 W2 O79 85.2(3) . . ?
O121 W2 O136 98.6(3) . . ?
O84 W2 O136 87.5(3) . . ?
O118 W2 O136 157.4(3) . . ?
O79 W2 O136 84.4(2) . . ?
O121 W2 O119 170.4(3) . . ?
O84 W2 O119 75.0(2) . . ?
O118 W2 O119 86.7(2) . . ?
O79 W2 O119 82.8(2) . . ?
O136 W2 O119 72.2(2) . . ?
O121 W2 Ti3 135.3(2) . . ?
O84 W2 Ti3 32.96(18) . . ?
O118 W2 Ti3 87.28(19) . . ?
O79 W2 Ti3 125.06(18) . . ?
O136 W2 Ti3 82.38(16) . . ?
O119 W2 Ti3 42.45(14) . . ?
O38 W3 O135 100.1(3) . . ?
O38 W3 O86 100.6(3) . . ?
O135 W3 O86 92.7(3) . . ?
O38 W3 O66 101.9(3) . . ?
O135 W3 O66 94.8(3) . . ?
O86 W3 O66 154.6(3) . . ?
O38 W3 O113 100.9(3) . . ?
O135 W3 O113 158.9(3) . . ?
O86 W3 O113 85.0(2) . . ?
O66 W3 O113 79.3(2) . . ?
O38 W3 O144 172.1(3) . . ?
O135 W3 O144 74.0(2) . . ?
O86 W3 O144 85.2(2) . . ?
O66 W3 O144 73.7(2) . . ?
O113 W3 O144 84.8(2) . . ?
O38 W3 Zr1 98.3(2) . . ?
O135 W3 Zr1 134.8(2) . . ?
O86 W3 Zr1 123.74(19) . . ?
O66 W3 Zr1 40.81(17) . . ?
O113 W3 Zr1 39.35(16) . . ?
O144 W3 Zr1 82.66(14) . . ?
O53 W4 O19 100.7(3) . . ?
O53 W4 O136 98.0(3) . . ?
O19 W4 O136 92.0(3) . . ?
O53 W4 O72 101.5(3) . . ?
O19 W4 O72 155.7(2) . . ?
O136 W4 O72 94.5(2) . . ?
O53 W4 O8 101.9(3) . . ?
O19 W4 O8 86.0(2) . . ?
O136 W4 O8 159.9(2) . . ?
O72 W4 O8 79.9(2) . . ?
O53 W4 O119 170.6(2) . . ?
O19 W4 O119 85.1(2) . . ?
O136 W4 O119 74.2(2) . . ?
O72 W4 O119 74.3(2) . . ?
O8 W4 O119 85.7(2) . . ?
O53 W4 Zr2 98.8(2) . . ?
O19 W4 Zr2 125.23(18) . . ?
O136 W4 Zr2 134.70(18) . . ?
O72 W4 Zr2 40.96(17) . . ?
O8 W4 Zr2 39.88(16) . . ?
O119 W4 Zr2 83.56(14) . . ?
O53 W4 K4 51.2(2) . 2_866 ?
O19 W4 K4 115.28(19) . 2_866 ?
O136 W4 K4 50.47(19) . 2_866 ?
O72 W4 K4 86.51(17) . 2_866 ?
O8 W4 K4 146.79(17) . 2_866 ?
O119 W4 K4 119.59(14) . 2_866 ?
Zr2 W4 K4 116.85(5) . 2_866 ?
O96 W5 O81 99.5(3) . . ?
O96 W5 O41 99.8(3) . . ?
O81 W5 O41 92.8(3) . . ?
O96 W5 O37 102.5(3) . . ?
O81 W5 O37 95.0(3) . . ?
O41 W5 O37 154.8(3) . . ?
O96 W5 O8 101.4(3) . . ?
O81 W5 O8 159.1(3) . . ?
O41 W5 O8 84.5(2) . . ?
O37 W5 O8 79.7(2) . . ?
O96 W5 O103 172.0(3) . . ?
O81 W5 O103 74.2(2) . . ?
O41 W5 O103 85.5(2) . . ?
O37 W5 O103 73.7(2) . . ?
O8 W5 O103 84.9(2) . . ?
O96 W5 Zr2 99.0(2) . . ?
O81 W5 Zr2 135.3(2) . . ?
O41 W5 Zr2 123.36(19) . . ?
O37 W5 Zr2 41.19(17) . . ?
O8 W5 Zr2 39.39(16) . . ?
O103 W5 Zr2 82.84(14) . . ?
O130 W6 O153 101.6(3) . . ?
O130 W6 O148 103.2(3) . . ?
O153 W6 O148 94.6(3) . . ?
O130 W6 O58 100.2(3) . . ?
O153 W6 O58 157.5(3) . . ?
O148 W6 O58 85.6(3) . . ?
O130 W6 O81 98.1(3) . . ?
O153 W6 O81 87.2(3) . . ?
O148 W6 O81 157.8(3) . . ?
O58 W6 O81 84.3(3) . . ?
O130 W6 O103 169.8(3) . . ?
O153 W6 O103 74.8(2) . . ?
O148 W6 O103 86.7(2) . . ?
O58 W6 O103 82.7(2) . . ?
O81 W6 O103 72.3(2) . . ?
O130 W6 Ti6 134.5(3) . . ?
O153 W6 Ti6 32.87(18) . . ?
O148 W6 Ti6 87.2(2) . . ?
O58 W6 Ti6 124.92(19) . . ?
O81 W6 Ti6 82.35(18) . . ?
O103 W6 Ti6 42.36(14) . . ?
O104 W7 O87 101.5(3) . . ?
O104 W7 O88 103.0(3) . . ?
O87 W7 O88 95.3(3) . . ?
O104 W7 O75 100.2(3) . . ?
O87 W7 O75 157.6(3) . . ?
O88 W7 O75 85.4(3) . . ?
O104 W7 O135 97.8(3) . . ?
O87 W7 O135 86.7(3) . . ?
O88 W7 O135 158.3(3) . . ?
O75 W7 O135 84.7(3) . . ?
O104 W7 O144 169.5(3) . . ?
O87 W7 O144 74.6(2) . . ?
O88 W7 O144 87.2(2) . . ?
O75 W7 O144 83.1(2) . . ?
O135 W7 O144 72.4(2) . . ?
O104 W7 Ti5 134.4(3) . . ?
O87 W7 Ti5 32.92(19) . . ?
O88 W7 Ti5 87.33(19) . . ?
O75 W7 Ti5 125.1(2) . . ?
O135 W7 Ti5 82.67(17) . . ?
O144 W7 Ti5 42.21(15) . . ?
O124 W8 O64 99.2(3) . . ?
O124 W8 O139 100.6(3) . . ?
O64 W8 O139 93.2(3) . . ?
O124 W8 O46 102.1(3) . . ?
O64 W8 O46 94.8(3) . . ?
O139 W8 O46 154.3(3) . . ?
O124 W8 O141 102.0(3) . . ?
O64 W8 O141 158.7(3) . . ?
O139 W8 O141 84.5(3) . . ?
O46 W8 O141 79.3(2) . . ?
O124 W8 O6 171.3(3) . . ?
O64 W8 O6 74.2(2) . . ?
O139 W8 O6 85.4(2) . . ?
O46 W8 O6 73.4(2) . . ?
O141 W8 O6 84.6(2) . . ?
O124 W8 Zr3 99.0(2) . . ?
O64 W8 Zr3 134.98(19) . . ?
O139 W8 Zr3 123.1(2) . . ?
O46 W8 Zr3 40.99(17) . . ?
O141 W8 Zr3 39.25(16) . . ?
O6 W8 Zr3 82.55(14) . . ?
O40 W9 O69 101.7(3) . . ?
O40 W9 O132 102.7(3) . . ?
O69 W9 O132 95.5(3) . . ?
O40 W9 O77 100.3(3) . . ?
O69 W9 O77 157.2(3) . . ?
O132 W9 O77 85.5(3) . . ?
O40 W9 O57 98.2(3) . . ?
O69 W9 O57 86.9(3) . . ?
O132 W9 O57 157.9(3) . . ?
O77 W9 O57 84.0(3) . . ?
O40 W9 O111 170.3(3) . . ?
O69 W9 O111 74.8(2) . . ?
O132 W9 O111 86.7(2) . . ?
O77 W9 O111 82.6(2) . . ?
O57 W9 O111 72.8(2) . . ?
O40 W9 Ti4 134.7(2) . . ?
O69 W9 Ti4 33.00(19) . . ?
O132 W9 Ti4 87.38(19) . . ?
O77 W9 Ti4 124.67(19) . . ?
O57 W9 Ti4 82.76(17) . . ?
O111 W9 Ti4 42.24(14) . . ?
O138 W10 O128 103.1(3) . . ?
O138 W10 O76 99.5(3) . . ?
O128 W10 O76 92.2(3) . . ?
O138 W10 O88 101.8(3) . . ?
O128 W10 O88 93.5(3) . . ?
O76 W10 O88 156.1(3) . . ?
O138 W10 O109 98.6(3) . . ?
O128 W10 O109 158.3(3) . . ?
O76 W10 O109 84.7(3) . . ?
O88 W10 O109 81.5(3) . . ?
O138 W10 O18 172.9(3) . . ?
O128 W10 O18 75.9(3) . . ?
O76 W10 O18 73.6(2) . . ?
O88 W10 O18 85.3(2) . . ?
O109 W10 O18 82.7(2) . . ?
O138 W10 Ti2 136.9(3) . . ?
O128 W10 Ti2 33.9(2) . . ?
O76 W10 Ti2 84.08(19) . . ?
O88 W10 Ti2 87.75(19) . . ?
O109 W10 Ti2 124.48(19) . . ?
O18 W10 Ti2 42.08(15) . . ?
O115 W11 O61 99.0(3) . . ?
O115 W11 O52 101.1(3) . . ?
O61 W11 O52 93.5(3) . . ?
O115 W11 O45 100.7(3) . . ?
O61 W11 O45 94.6(3) . . ?
O52 W11 O45 155.1(3) . . ?
O115 W11 O133 102.4(3) . . ?
O61 W11 O133 158.4(3) . . ?
O52 W11 O133 84.5(3) . . ?
O45 W11 O133 79.3(2) . . ?
O115 W11 O106 171.1(3) . . ?
O61 W11 O106 74.3(2) . . ?
O52 W11 O106 85.3(2) . . ?
O45 W11 O106 74.4(2) . . ?
O133 W11 O106 84.2(2) . . ?
O115 W11 Zr4 98.5(2) . . ?
O61 W11 Zr4 134.75(19) . . ?
O52 W11 Zr4 123.2(2) . . ?
O45 W11 Zr4 41.07(18) . . ?
O133 W11 Zr4 39.17(16) . . ?
O106 W11 Zr4 82.76(14) . . ?
O108 W12 O98 103.6(3) . . ?
O108 W12 O107 100.2(3) . . ?
O98 W12 O107 93.0(3) . . ?
O108 W12 O95 100.6(3) . . ?
O98 W12 O95 92.4(3) . . ?
O107 W12 O95 156.7(3) . . ?
O108 W12 O54 98.3(3) . . ?
O98 W12 O54 158.0(3) . . ?
O107 W12 O54 85.7(3) . . ?
O95 W12 O54 80.9(3) . . ?
O108 W12 O24 174.3(3) . . ?
O98 W12 O24 75.8(2) . . ?
O107 W12 O24 74.3(2) . . ?
O95 W12 O24 85.1(2) . . ?
O54 W12 O24 82.8(2) . . ?
O108 W12 Ti12 137.2(3) . . ?
O98 W12 Ti12 33.7(2) . . ?
O107 W12 Ti12 84.35(19) . . ?
O95 W12 Ti12 87.62(18) . . ?
O54 W12 Ti12 124.58(19) . . ?
O24 W12 Ti12 42.11(14) . . ?
O154 W13 O62 102.9(3) . . ?
O154 W13 O156 99.8(3) . . ?
O62 W13 O156 93.2(3) . . ?
O154 W13 O118 101.2(3) . . ?
O62 W13 O118 92.7(3) . . ?
O156 W13 O118 156.4(3) . . ?
O154 W13 O146 99.1(3) . . ?
O62 W13 O146 157.9(3) . . ?
O156 W13 O146 84.9(3) . . ?
O118 W13 O146 81.1(3) . . ?
O154 W13 O140 173.3(3) . . ?
O62 W13 O140 75.5(2) . . ?
O156 W13 O140 73.9(2) . . ?
O118 W13 O140 85.5(2) . . ?
O146 W13 O140 82.8(2) . . ?
O154 W13 Ti1 136.4(3) . . ?
O62 W13 Ti1 33.6(2) . . ?
O156 W13 Ti1 84.6(2) . . ?
O118 W13 Ti1 87.72(19) . . ?
O146 W13 Ti1 124.48(19) . . ?
O140 W13 Ti1 41.98(15) . . ?
O147 W14 O49 99.7(3) . . ?
O147 W14 O48 100.4(3) . . ?
O49 W14 O48 93.0(3) . . ?
O147 W14 O42 101.5(3) . . ?
O49 W14 O42 94.8(3) . . ?
O48 W14 O42 155.1(3) . . ?
O147 W14 O141 100.9(3) . . ?
O49 W14 O141 159.3(2) . . ?
O48 W14 O141 84.9(3) . . ?
O42 W14 O141 79.5(2) . . ?
O147 W14 O170 172.2(3) . . ?
O49 W14 O170 74.6(2) . . ?
O48 W14 O170 85.4(2) . . ?
O42 W14 O170 74.1(2) . . ?
O141 W14 O170 84.7(2) . . ?
O147 W14 Zr3 98.2(2) . . ?
O49 W14 Zr3 134.70(19) . . ?
O48 W14 Zr3 124.0(2) . . ?
O42 W14 Zr3 40.71(17) . . ?
O141 W14 Zr3 39.60(16) . . ?
O170 W14 Zr3 82.62(14) . . ?
O174 W15 O73 101.6(3) . . ?
O174 W15 O159 103.2(3) . . ?
O73 W15 O159 93.8(3) . . ?
O174 W15 O74 100.6(3) . . ?
O73 W15 O74 157.4(3) . . ?
O159 W15 O74 85.3(3) . . ?
O174 W15 O61 98.1(3) . . ?
O73 W15 O61 87.5(3) . . ?
O159 W15 O61 157.9(3) . . ?
O74 W15 O61 85.1(3) . . ?
O174 W15 O106 170.3(3) . . ?
O73 W15 O106 74.7(2) . . ?
O159 W15 O106 86.0(2) . . ?
O74 W15 O106 82.6(2) . . ?
O61 W15 O106 73.0(2) . . ?
O174 W15 Ti10 134.6(3) . . ?
O73 W15 Ti10 33.04(19) . . ?
O159 W15 Ti10 86.36(19) . . ?
O74 W15 Ti10 124.5(2) . . ?
O61 W15 Ti10 82.78(18) . . ?
O106 W15 Ti10 42.09(14) . . ?
O114 W16 O78 101.7(3) . . ?
O114 W16 O95 102.6(3) . . ?
O78 W16 O95 94.0(3) . . ?
O114 W16 O51 100.1(3) . . ?
O78 W16 O51 157.7(3) . . ?
O95 W16 O51 85.8(3) . . ?
O114 W16 O49 98.6(3) . . ?
O78 W16 O49 87.4(3) . . ?
O95 W16 O49 158.0(3) . . ?
O51 W16 O49 84.7(3) . . ?
O114 W16 O170 170.6(3) . . ?
O78 W16 O170 74.8(2) . . ?
O95 W16 O170 86.5(2) . . ?
O51 W16 O170 82.9(2) . . ?
O49 W16 O170 72.7(2) . . ?
O114 W16 Ti11 134.6(3) . . ?
O78 W16 Ti11 32.83(18) . . ?
O95 W16 Ti11 86.50(18) . . ?
O51 W16 Ti11 125.11(19) . . ?
O49 W16 Ti11 82.85(17) . . ?
O170 W16 Ti11 42.37(14) . . ?
O152 W17 O39 103.4(3) . . ?
O152 W17 O164 100.9(3) . . ?
O39 W17 O164 93.1(3) . . ?
O152 W17 O107 99.2(3) . . ?
O39 W17 O107 92.4(3) . . ?
O164 W17 O107 157.3(3) . . ?
O152 W17 O149 98.4(3) . . ?
O39 W17 O149 158.2(3) . . ?
O164 W17 O149 81.6(3) . . ?
O107 W17 O149 85.2(3) . . ?
O152 W17 O24 173.0(3) . . ?
O39 W17 O24 75.7(2) . . ?
O164 W17 O24 86.1(2) . . ?
O107 W17 O24 74.0(2) . . ?
O149 W17 O24 82.8(2) . . ?
O152 W17 Ti12 136.6(3) . . ?
O39 W17 Ti12 33.3(2) . . ?
O164 W17 Ti12 88.00(19) . . ?
O107 W17 Ti12 84.53(19) . . ?
O149 W17 Ti12 124.90(19) . . ?
O24 W17 Ti12 42.40(14) . . ?
O127 W18 O68 102.3(3) . . ?
O127 W18 O44 102.7(3) . . ?
O68 W18 O44 95.0(3) . . ?
O127 W18 O143 99.5(3) . . ?
O68 W18 O143 157.4(3) . . ?
O44 W18 O143 85.8(3) . . ?
O127 W18 O162 97.4(3) . . ?
O68 W18 O162 87.3(3) . . ?
O44 W18 O162 158.7(3) . . ?
O143 W18 O162 84.1(3) . . ?
O127 W18 O7 169.6(3) . . ?
O68 W18 O7 74.9(2) . . ?
O44 W18 O7 87.5(2) . . ?
O143 W18 O7 82.7(2) . . ?
O162 W18 O7 72.6(2) . . ?
O127 W18 Ti9 135.3(3) . . ?
O68 W18 Ti9 33.10(19) . . ?
O44 W18 Ti9 87.99(19) . . ?
O143 W18 Ti9 124.7(2) . . ?
O162 W18 Ti9 82.42(17) . . ?
O7 W18 Ti9 42.15(14) . . ?
O173 W19 O71 102.7(3) . . ?
O173 W19 O131 98.9(4) . . ?
O71 W19 O131 92.3(3) . . ?
O173 W19 O44 101.3(4) . . ?
O71 W19 O44 92.6(3) . . ?
O131 W19 O44 157.6(3) . . ?
O173 W19 O117 99.1(3) . . ?
O71 W19 O117 158.2(3) . . ?
O131 W19 O117 85.5(3) . . ?
O44 W19 O117 81.9(3) . . ?
O173 W19 O26 172.7(3) . . ?
O71 W19 O26 75.4(2) . . ?
O131 W19 O26 74.2(2) . . ?
O44 W19 O26 85.9(2) . . ?
O117 W19 O26 83.1(2) . . ?
O173 W19 Ti7 136.0(3) . . ?
O71 W19 Ti7 33.4(2) . . ?
O131 W19 Ti7 84.83(19) . . ?
O44 W19 Ti7 87.32(18) . . ?
O117 W19 Ti7 124.9(2) . . ?
O26 W19 Ti7 42.11(15) . . ?
O80 W20 O129 101.6(3) . . ?
O80 W20 O164 102.3(3) . . ?
O129 W20 O164 94.8(3) . . ?
O80 W20 O116 100.1(3) . . ?
O129 W20 O116 157.6(3) . . ?
O164 W20 O116 85.7(3) . . ?
O80 W20 O64 98.3(3) . . ?
O129 W20 O64 87.4(3) . . ?
O164 W20 O64 158.3(3) . . ?
O116 W20 O64 84.3(3) . . ?
O80 W20 O6 170.4(3) . . ?
O129 W20 O6 74.9(2) . . ?
O164 W20 O6 87.0(2) . . ?
O116 W20 O6 82.9(2) . . ?
O64 W20 O6 72.8(2) . . ?
O80 W20 Ti8 134.5(2) . . ?
O129 W20 Ti8 32.92(19) . . ?
O164 W20 Ti8 87.39(19) . . ?
O116 W20 Ti8 125.08(19) . . ?
O64 W20 Ti8 82.78(17) . . ?
O6 W20 Ti8 42.37(14) . . ?
O122 W21 O82 101.7(3) . . ?
O122 W21 O156 100.2(3) . . ?
O82 W21 O156 93.4(3) . . ?
O122 W21 O148 101.8(3) . . ?
O82 W21 O148 91.7(3) . . ?
O156 W21 O148 155.9(3) . . ?
O122 W21 O65 100.2(3) . . ?
O82 W21 O65 158.0(3) . . ?
O156 W21 O65 85.0(3) . . ?
O148 W21 O65 81.6(3) . . ?
O122 W21 O140 172.7(3) . . ?
O82 W21 O140 75.3(2) . . ?
O156 W21 O140 73.6(2) . . ?
O148 W21 O140 85.0(2) . . ?
O65 W21 O140 83.2(2) . . ?
O122 W21 Ti1 135.0(3) . . ?
O82 W21 Ti1 33.39(19) . . ?
O156 W21 Ti1 84.7(2) . . ?
O148 W21 Ti1 86.67(19) . . ?
O65 W21 Ti1 124.83(19) . . ?
O140 W21 Ti1 41.99(15) . . ?
O163 W22 O67 103.4(3) . . ?
O163 W22 O76 99.4(3) . . ?
O67 W22 O76 92.7(3) . . ?
O163 W22 O132 101.2(3) . . ?
O67 W22 O132 93.3(3) . . ?
O76 W22 O132 156.6(3) . . ?
O163 W22 O123 98.0(3) . . ?
O67 W22 O123 158.6(3) . . ?
O76 W22 O123 85.1(3) . . ?
O132 W22 O123 81.1(3) . . ?
O163 W22 O18 173.0(3) . . ?
O67 W22 O18 76.0(3) . . ?
O76 W22 O18 73.8(2) . . ?
O132 W22 O18 85.8(2) . . ?
O123 W22 O18 83.0(2) . . ?
O163 W22 Ti2 137.2(2) . . ?
O67 W22 Ti2 33.9(2) . . ?
O76 W22 Ti2 84.6(2) . . ?
O132 W22 Ti2 87.89(19) . . ?
O123 W22 Ti2 124.85(19) . . ?
O18 W22 Ti2 42.24(15) . . ?
O155 W23 O65 103.3(4) . . ?
O155 W23 O58 103.3(4) . . ?
O65 W23 O58 89.4(3) . . ?
O155 W23 O101 100.0(3) . . ?
O65 W23 O101 90.4(3) . . ?
O58 W23 O101 156.2(3) . . ?
O155 W23 O125 97.7(3) . . ?
O65 W23 O125 159.0(3) . . ?
O58 W23 O125 87.2(3) . . ?
O101 W23 O125 84.6(3) . . ?
O155 W23 O137 167.3(3) . . ?
O65 W23 O137 86.5(3) . . ?
O58 W23 O137 84.6(2) . . ?
O101 W23 O137 71.6(2) . . ?
O125 W23 O137 72.6(2) . . ?
O120 W24 O125 100.1(3) . . ?
O120 W24 O160 99.8(3) . . ?
O125 W24 O160 91.3(3) . . ?
O120 W24 O41 102.8(3) . . ?
O125 W24 O41 89.9(3) . . ?
O160 W24 O41 156.8(3) . . ?
O120 W24 O19 102.7(3) . . ?
O125 W24 O19 157.1(3) . . ?
O160 W24 O19 87.7(3) . . ?
O41 W24 O19 82.4(2) . . ?
O120 W24 O137 171.4(3) . . ?
O125 W24 O137 74.3(3) . . ?
O160 W24 O137 74.1(2) . . ?
O41 W24 O137 84.0(2) . . ?
O19 W24 O137 83.4(2) . . ?
O126 W25 O56 103.2(3) . . ?
O126 W25 O159 100.8(3) . . ?
O56 W25 O159 92.2(3) . . ?
O126 W25 O131 100.5(4) . . ?
O56 W25 O131 92.6(3) . . ?
O159 W25 O131 156.5(3) . . ?
O126 W25 O158 98.5(3) . . ?
O56 W25 O158 158.2(3) . . ?
O159 W25 O158 81.7(3) . . ?
O131 W25 O158 85.4(3) . . ?
O126 W25 O26 174.2(3) . . ?
O56 W25 O26 75.5(2) . . ?
O159 W25 O26 84.9(2) . . ?
O131 W25 O26 74.1(2) . . ?
O158 W25 O26 83.2(2) . . ?
O126 W25 Ti7 136.8(3) . . ?
O56 W25 Ti7 33.7(2) . . ?
O159 W25 Ti7 87.22(19) . . ?
O131 W25 Ti7 84.1(2) . . ?
O158 W25 Ti7 124.74(19) . . ?
O26 W25 Ti7 41.83(15) . . ?
O50 W26 O162 98.9(3) . . ?
O50 W26 O150 100.6(3) . . ?
O162 W26 O150 93.3(3) . . ?
O50 W26 O110 100.9(3) . . ?
O162 W26 O110 94.5(3) . . ?
O150 W26 O110 155.6(3) . . ?
O50 W26 O133 102.8(3) . . ?
O162 W26 O133 158.2(3) . . ?
O150 W26 O133 84.9(3) . . ?
O110 W26 O133 79.3(2) . . ?
O50 W26 O7 170.2(3) . . ?
O162 W26 O7 73.8(2) . . ?
O150 W26 O7 86.4(2) . . ?
O110 W26 O7 73.7(2) . . ?
O133 W26 O7 84.4(2) . . ?
O50 W26 Zr4 98.4(2) . . ?
O162 W26 Zr4 134.76(19) . . ?
O150 W26 Zr4 123.9(2) . . ?
O110 W26 Zr4 41.06(17) . . ?
O133 W26 Zr4 39.28(16) . . ?
O7 W26 Zr4 82.95(14) . . ?
O85 W27 O145 101.9(3) . . ?
O85 W27 O63 101.8(3) . . ?
O145 W27 O63 92.1(3) . . ?
O85 W27 O86 100.8(3) . . ?
O145 W27 O86 88.8(3) . . ?
O63 W27 O86 156.7(3) . . ?
O85 W27 O157 101.1(3) . . ?
O145 W27 O157 156.5(3) . . ?
O63 W27 O157 87.9(3) . . ?
O86 W27 O157 82.2(3) . . ?
O85 W27 O97 174.3(3) . . ?
O145 W27 O97 74.4(3) . . ?
O63 W27 O97 74.2(3) . . ?
O86 W27 O97 83.6(2) . . ?
O157 W27 O97 83.0(2) . . ?
O100 W28 O109 104.1(3) . . ?
O100 W28 O75 102.5(3) . . ?
O109 W28 O75 88.7(3) . . ?
O100 W28 O134 100.2(3) . . ?
O109 W28 O134 90.9(3) . . ?
O75 W28 O134 156.7(3) . . ?
O100 W28 O145 97.7(3) . . ?
O109 W28 O145 158.2(3) . . ?
O75 W28 O145 86.5(3) . . ?
O134 W28 O145 85.3(3) . . ?
O100 W28 O97 167.5(3) . . ?
O109 W28 O97 86.0(3) . . ?
O75 W28 O97 84.7(3) . . ?
O134 W28 O97 72.0(2) . . ?
O145 W28 O97 72.3(2) . . ?
O151 W29 O123 103.4(3) . . ?
O151 W29 O77 102.7(3) . . ?
O123 W29 O77 89.2(3) . . ?
O151 W29 O134 99.5(3) . . ?
O123 W29 O134 90.8(3) . . ?
O77 W29 O134 157.2(3) . . ?
O151 W29 O63 98.0(3) . . ?
O123 W29 O63 158.7(3) . . ?
O77 W29 O63 86.3(3) . . ?
O134 W29 O63 85.4(3) . . ?
O151 W29 O97 167.7(3) . . ?
O123 W29 O97 86.3(3) . . ?
O77 W29 O97 84.8(2) . . ?
O134 W29 O97 72.4(2) . . ?
O63 W29 O97 72.5(2) . . ?
O172 W30 O112 101.4(3) . . ?
O172 W30 O89 101.4(3) . . ?
O112 W30 O89 92.0(3) . . ?
O172 W30 O48 101.8(3) . . ?
O112 W30 O48 156.4(3) . . ?
O89 W30 O48 87.8(3) . . ?
O172 W30 O139 101.7(3) . . ?
O112 W30 O139 88.8(3) . . ?
O89 W30 O139 156.2(3) . . ?
O48 W30 O139 82.1(3) . . ?
O172 W30 O70 172.8(3) . . ?
O112 W30 O70 73.9(3) . . ?
O89 W30 O70 73.7(3) . . ?
O48 W30 O70 83.5(2) . . ?
O139 W30 O70 83.8(2) . . ?
O99 W31 O117 102.7(3) . . ?
O99 W31 O143 102.7(4) . . ?
O117 W31 O143 88.3(3) . . ?
O99 W31 O90 100.1(4) . . ?
O117 W31 O90 90.0(3) . . ?
O143 W31 O90 157.0(3) . . ?
O99 W31 O43 98.6(3) . . ?
O117 W31 O43 158.7(3) . . ?
O143 W31 O43 87.8(3) . . ?
O90 W31 O43 85.5(3) . . ?
O99 W31 O92 168.5(3) . . ?
O117 W31 O92 86.0(3) . . ?
O143 W31 O92 84.8(3) . . ?
O90 W31 O92 72.1(3) . . ?
O43 W31 O92 72.8(2) . . ?
O171 W32 O54 103.1(3) . . ?
O171 W32 O51 102.1(3) . . ?
O54 W32 O51 88.4(3) . . ?
O171 W32 O102 100.3(3) . . ?
O54 W32 O102 91.2(3) . . ?
O51 W32 O102 157.1(3) . . ?
O171 W32 O89 99.1(3) . . ?
O54 W32 O89 157.8(3) . . ?
O51 W32 O89 86.0(3) . . ?
O102 W32 O89 85.8(3) . . ?
O171 W32 O70 169.0(3) . . ?
O54 W32 O70 85.6(3) . . ?
O51 W32 O70 84.7(2) . . ?
O102 W32 O70 72.4(3) . . ?
O89 W32 O70 72.6(2) . . ?
O105 W33 O149 104.1(3) . . ?
O105 W33 O116 102.6(3) . . ?
O149 W33 O116 88.9(3) . . ?
O105 W33 O102 99.4(3) . . ?
O149 W33 O102 90.9(3) . . ?
O116 W33 O102 157.4(3) . . ?
O105 W33 O112 97.7(3) . . ?
O149 W33 O112 158.2(3) . . ?
O116 W33 O112 86.7(3) . . ?
O102 W33 O112 85.1(3) . . ?
O105 W33 O70 167.3(3) . . ?
O149 W33 O70 85.8(3) . . ?
O116 W33 O70 85.3(2) . . ?
O102 W33 O70 72.1(2) . . ?
O112 W33 O70 72.6(2) . . ?
O165 W34 O146 102.4(3) . . ?
O165 W34 O79 102.7(3) . . ?
O146 W34 O79 89.0(3) . . ?
O165 W34 O101 99.5(3) . . ?
O146 W34 O101 90.4(3) . . ?
O79 W34 O101 157.4(3) . . ?
O165 W34 O160 99.2(3) . . ?
O146 W34 O160 158.4(3) . . ?
O79 W34 O160 86.6(3) . . ?
O101 W34 O160 85.7(3) . . ?
O165 W34 O137 168.4(3) . . ?
O146 W34 O137 85.8(3) . . ?
O79 W34 O137 85.5(2) . . ?
O101 W34 O137 72.0(2) . . ?
O160 W34 O137 72.8(2) . . ?
O169 W35 O166 100.0(3) . . ?
O169 W35 O43 100.2(3) . . ?
O166 W35 O43 90.7(3) . . ?
O169 W35 O52 102.5(3) . . ?
O166 W35 O52 89.1(3) . . ?
O43 W35 O52 156.9(3) . . ?
O169 W35 O150 102.3(3) . . ?
O166 W35 O150 157.5(3) . . ?
O43 W35 O150 88.8(3) . . ?
O52 W35 O150 82.7(3) . . ?
O169 W35 O92 171.5(3) . . ?
O166 W35 O92 73.8(3) . . ?
O43 W35 O92 74.4(3) . . ?
O52 W35 O92 83.4(2) . . ?
O150 W35 O92 84.4(2) . . ?
O167 W36 O158 102.7(3) . . ?
O167 W36 O74 103.4(3) . . ?
O158 W36 O74 88.6(3) . . ?
O167 W36 O90 99.7(4) . . ?
O158 W36 O90 90.4(3) . . ?
O74 W36 O90 156.5(3) . . ?
O167 W36 O166 98.5(3) . . ?
O158 W36 O166 158.8(3) . . ?
O74 W36 O166 86.9(3) . . ?
O90 W36 O166 85.7(3) . . ?
O167 W36 O92 168.3(3) . . ?
O158 W36 O92 86.4(3) . . ?
O74 W36 O92 84.0(3) . . ?
O90 W36 O92 72.5(3) . . ?
O166 W36 O92 72.5(2) . . ?
O137 Ge1 O103 108.9(3) . . ?
O137 Ge1 O119 108.5(3) . . ?
O103 Ge1 O119 110.6(3) . . ?
O137 Ge1 O140 108.6(3) . . ?
O103 Ge1 O140 110.2(3) . . ?
O119 Ge1 O140 110.1(3) . . ?
O18 Ge2 O97 109.1(3) . . ?
O18 Ge2 O111 109.9(3) . . ?
O97 Ge2 O111 108.5(3) . . ?
O18 Ge2 O144 109.7(3) . . ?
O97 Ge2 O144 109.1(3) . . ?
O111 Ge2 O144 110.5(3) . . ?
O92 Ge3 O106 108.7(3) . . ?
O92 Ge3 O26 109.5(3) . . ?
O106 Ge3 O26 109.5(3) . . ?
O92 Ge3 O7 108.9(3) . . ?
O106 Ge3 O7 110.6(3) . . ?
O26 Ge3 O7 109.6(3) . . ?
O24 Ge4 O6 109.6(3) . . ?
O24 Ge4 O170 109.9(3) . . ?
O6 Ge4 O170 110.2(3) . . ?
O24 Ge4 O70 109.5(3) . . ?
O6 Ge4 O70 108.8(3) . . ?
O170 Ge4 O70 108.8(3) . . ?
O29 Zr1 O13 88.7(2) . . ?
O29 Zr1 O11 88.4(2) . . ?
O13 Zr1 O11 67.0(2) . . ?
O29 Zr1 O113 89.9(2) . . ?
O13 Zr1 O113 146.6(2) . . ?
O11 Zr1 O113 146.3(2) . . ?
O29 Zr1 O66 72.6(2) . . ?
O13 Zr1 O66 141.0(2) . . ?
O11 Zr1 O66 78.3(2) . . ?
O113 Zr1 O66 69.1(2) . . ?
O29 Zr1 O55 72.8(2) . . ?
O13 Zr1 O55 78.4(2) . . ?
O11 Zr1 O55 141.0(2) . . ?
O113 Zr1 O55 69.3(2) . . ?
O66 Zr1 O55 124.8(2) . . ?
O29 Zr1 O21 147.8(2) . . ?
O13 Zr1 O21 78.8(2) . . ?
O11 Zr1 O21 112.9(2) . . ?
O113 Zr1 O21 85.0(2) . . ?
O66 Zr1 O21 133.4(2) . . ?
O55 Zr1 O21 75.7(2) . . ?
O29 Zr1 O17 149.8(2) . . ?
O13 Zr1 O17 110.8(2) . . ?
O11 Zr1 O17 79.0(2) . . ?
O113 Zr1 O17 85.9(2) . . ?
O66 Zr1 O17 78.0(2) . . ?
O55 Zr1 O17 132.2(2) . . ?
O21 Zr1 O17 61.6(2) . . ?
O29 Zr1 S1 176.64(16) . . ?
O13 Zr1 S1 93.36(16) . . ?
O11 Zr1 S1 94.89(16) . . ?
O113 Zr1 S1 86.96(16) . . ?
O66 Zr1 S1 107.29(16) . . ?
O55 Zr1 S1 105.00(15) . . ?
O21 Zr1 S1 30.68(16) . . ?
O17 Zr1 S1 31.05(16) . . ?
O29 Zr1 Ti4 34.01(15) . . ?
O13 Zr1 Ti4 75.36(16) . . ?
O11 Zr1 Ti4 110.70(15) . . ?
O113 Zr1 Ti4 85.03(15) . . ?
O66 Zr1 Ti4 102.17(15) . . ?
O55 Zr1 Ti4 39.98(14) . . ?
O21 Zr1 Ti4 113.78(16) . . ?
O17 Zr1 Ti4 170.18(17) . . ?
S1 Zr1 Ti4 144.28(6) . . ?
O29 Zr1 Ti5 33.53(15) . . ?
O13 Zr1 Ti5 110.53(15) . . ?
O11 Zr1 Ti5 75.14(16) . . ?
O113 Zr1 Ti5 85.10(16) . . ?
O66 Zr1 Ti5 40.28(15) . . ?
O55 Zr1 Ti5 102.01(15) . . ?
O21 Zr1 Ti5 169.96(16) . . ?
O17 Zr1 Ti5 116.25(16) . . ?
S1 Zr1 Ti5 146.97(6) . . ?
Ti4 Zr1 Ti5 66.66(4) . . ?
O29 Zr1 W1 84.75(15) . . ?
O13 Zr1 W1 110.59(16) . . ?
O11 Zr1 W1 172.80(16) . . ?
O113 Zr1 W1 36.11(15) . . ?
O66 Zr1 W1 101.59(15) . . ?
O55 Zr1 W1 34.00(14) . . ?
O21 Zr1 W1 72.48(16) . . ?
O17 Zr1 W1 108.05(17) . . ?
S1 Zr1 W1 92.03(5) . . ?
Ti4 Zr1 W1 62.19(3) . . ?
Ti5 Zr1 W1 100.02(3) . . ?
O30 Zr2 O11 89.9(2) . . ?
O30 Zr2 O13 90.1(2) . . ?
O11 Zr2 O13 67.5(2) . . ?
O30 Zr2 O8 89.5(2) . . ?
O11 Zr2 O8 146.3(2) . . ?
O13 Zr2 O8 146.2(2) . . ?
O30 Zr2 O72 72.8(2) . . ?
O11 Zr2 O72 141.7(2) . . ?
O13 Zr2 O72 78.5(2) . . ?
O8 Zr2 O72 69.2(2) . . ?
O30 Zr2 O83 147.2(2) . . ?
O11 Zr2 O83 80.4(2) . . ?
O13 Zr2 O83 114.1(2) . . ?
O8 Zr2 O83 82.0(2) . . ?
O72 Zr2 O83 131.4(2) . . ?
O30 Zr2 O37 72.1(2) . . ?
O11 Zr2 O37 78.7(2) . . ?
O13 Zr2 O37 141.9(2) . . ?
O8 Zr2 O37 69.0(2) . . ?
O72 Zr2 O37 124.6(2) . . ?
O83 Zr2 O37 75.3(2) . . ?
O30 Zr2 O23 150.2(2) . . ?
O11 Zr2 O23 110.1(2) . . ?
O13 Zr2 O23 78.2(2) . . ?
O8 Zr2 O23 85.6(2) . . ?
O72 Zr2 O23 78.0(2) . . ?
O83 Zr2 O23 60.9(2) . . ?
O37 Zr2 O23 132.0(2) . . ?
O30 Zr2 S2 171.08(16) . . ?
O11 Zr2 S2 96.98(16) . . ?
O13 Zr2 S2 97.78(16) . . ?
O8 Zr2 S2 81.58(16) . . ?
O72 Zr2 S2 104.66(15) . . ?
O83 Zr2 S2 30.47(17) . . ?
O37 Zr2 S2 103.49(16) . . ?
O23 Zr2 S2 30.49(16) . . ?
O30 Zr2 Ti3 33.92(15) . . ?
O11 Zr2 Ti3 111.66(15) . . ?
O13 Zr2 Ti3 76.07(16) . . ?
O8 Zr2 Ti3 85.17(16) . . ?
O72 Zr2 Ti3 40.20(14) . . ?
O83 Zr2 Ti3 167.06(17) . . ?
O37 Zr2 Ti3 101.90(15) . . ?
O23 Zr2 Ti3 116.26(16) . . ?
S2 Zr2 Ti3 144.79(6) . . ?
O30 Zr2 Ti6 33.84(15) . . ?
O11 Zr2 Ti6 76.13(16) . . ?
O13 Zr2 Ti6 112.09(15) . . ?
O8 Zr2 Ti6 84.92(15) . . ?
O72 Zr2 Ti6 102.37(14) . . ?
O83 Zr2 Ti6 113.53(16) . . ?
O37 Zr2 Ti6 39.63(15) . . ?
O23 Zr2 Ti6 169.68(17) . . ?
S2 Zr2 Ti6 143.00(6) . . ?
Ti3 Zr2 Ti6 66.98(4) . . ?
O30 Zr2 W4 84.28(15) . . ?
O11 Zr2 W4 173.78(16) . . ?
O13 Zr2 W4 110.38(15) . . ?
O8 Zr2 W4 36.10(15) . . ?
O72 Zr2 W4 33.88(14) . . ?
O83 Zr2 W4 105.65(16) . . ?
O37 Zr2 W4 101.33(14) . . ?
O23 Zr2 W4 74.57(17) . . ?
S2 Zr2 W4 89.06(5) . . ?
Ti3 Zr2 W4 62.18(3) . . ?
Ti6 Zr2 W4 99.88(3) . . ?
O36 Zr3 O15 89.5(2) . . ?
O36 Zr3 O12 88.9(2) . . ?
O15 Zr3 O12 67.8(2) . . ?
O36 Zr3 O141 89.9(2) . . ?
O15 Zr3 O141 146.1(2) . . ?
O12 Zr3 O141 146.0(2) . . ?
O36 Zr3 O42 73.4(2) . . ?
O15 Zr3 O42 77.9(2) . . ?
O12 Zr3 O42 141.4(2) . . ?
O141 Zr3 O42 69.6(2) . . ?
O36 Zr3 O4 146.2(2) . . ?
O15 Zr3 O4 114.8(2) . . ?
O12 Zr3 O4 80.1(2) . . ?
O141 Zr3 O4 82.3(2) . . ?
O42 Zr3 O4 132.2(2) . . ?
O36 Zr3 O46 72.3(2) . . ?
O15 Zr3 O46 141.6(2) . . ?
O12 Zr3 O46 78.1(2) . . ?
O141 Zr3 O46 69.3(2) . . ?
O42 Zr3 O46 125.4(2) . . ?
O4 Zr3 O46 74.2(2) . . ?
O36 Zr3 O2 151.3(2) . . ?
O15 Zr3 O2 77.4(2) . . ?
O12 Zr3 O2 108.9(2) . . ?
O141 Zr3 O2 87.3(2) . . ?
O42 Zr3 O2 78.9(2) . . ?
O4 Zr3 O2 61.4(2) . . ?
O46 Zr3 O2 132.2(2) . . ?
O36 Zr3 S4 172.55(16) . . ?
O15 Zr3 S4 97.64(16) . . ?
O12 Zr3 S4 95.76(16) . . ?
O141 Zr3 S4 82.96(16) . . ?
O42 Zr3 S4 105.97(16) . . ?
O4 Zr3 S4 30.44(17) . . ?
O46 Zr3 S4 102.93(15) . . ?
O2 Zr3 S4 30.97(16) . . ?
O36 Zr3 Ti8 33.66(15) . . ?
O15 Zr3 Ti8 111.47(15) . . ?
O12 Zr3 Ti8 75.25(16) . . ?
O141 Zr3 Ti8 85.25(16) . . ?
O42 Zr3 Ti8 102.87(15) . . ?
O4 Zr3 Ti8 112.67(17) . . ?
O46 Zr3 Ti8 39.90(14) . . ?
O2 Zr3 Ti8 171.09(16) . . ?
S4 Zr3 Ti8 142.55(6) . . ?
O36 Zr3 Ti11 34.05(15) . . ?
O15 Zr3 Ti11 75.52(16) . . ?
O12 Zr3 Ti11 111.03(15) . . ?
O141 Zr3 Ti11 85.40(16) . . ?
O42 Zr3 Ti11 40.60(15) . . ?
O4 Zr3 Ti11 167.62(17) . . ?
O46 Zr3 Ti11 102.12(15) . . ?
O2 Zr3 Ti11 117.30(16) . . ?
S4 Zr3 Ti11 146.44(6) . . ?
Ti8 Zr3 Ti11 66.91(4) . . ?
O36 Zr3 W14 84.87(15) . . ?
O15 Zr3 W14 110.22(16) . . ?
O12 Zr3 W14 173.47(16) . . ?
O141 Zr3 W14 36.10(16) . . ?
O42 Zr3 W14 34.18(15) . . ?
O4 Zr3 W14 106.18(16) . . ?
O46 Zr3 W14 101.67(14) . . ?
O2 Zr3 W14 76.17(16) . . ?
S4 Zr3 W14 90.66(5) . . ?
Ti8 Zr3 W14 100.30(3) . . ?
Ti11 Zr3 W14 62.54(3) . . ?
O32 Zr4 O15 88.7(2) . . ?
O32 Zr4 O133 89.2(2) . . ?
O15 Zr4 O133 147.1(2) . . ?
O32 Zr4 O12 87.9(2) . . ?
O15 Zr4 O12 67.3(2) . . ?
O133 Zr4 O12 145.5(2) . . ?
O32 Zr4 O3 147.3(2) . . ?
O15 Zr4 O3 79.2(2) . . ?
O133 Zr4 O3 85.1(2) . . ?
O12 Zr4 O3 114.3(2) . . ?
O32 Zr4 O45 73.1(2) . . ?
O15 Zr4 O45 140.5(2) . . ?
O133 Zr4 O45 69.2(2) . . ?
O12 Zr4 O45 77.1(2) . . ?
O3 Zr4 O45 133.1(2) . . ?
O32 Zr4 O1 150.0(2) . . ?
O15 Zr4 O1 110.1(2) . . ?
O133 Zr4 O1 86.9(2) . . ?
O12 Zr4 O1 78.8(2) . . ?
O3 Zr4 O1 61.8(2) . . ?
O45 Zr4 O1 77.7(2) . . ?
O32 Zr4 O110 72.6(2) . . ?
O15 Zr4 O110 78.5(2) . . ?
O133 Zr4 O110 69.6(2) . . ?
O12 Zr4 O110 140.9(2) . . ?
O3 Zr4 O110 75.3(2) . . ?
O45 Zr4 O110 125.7(2) . . ?
O1 Zr4 O110 132.6(2) . . ?
O32 Zr4 S3 174.68(16) . . ?
O15 Zr4 S3 94.76(16) . . ?
O133 Zr4 S3 85.71(17) . . ?
O12 Zr4 S3 97.10(16) . . ?
O3 Zr4 S3 30.67(17) . . ?
O45 Zr4 S3 106.29(16) . . ?
O1 Zr4 S3 31.16(18) . . ?
O110 Zr4 S3 104.17(16) . . ?
O32 Zr4 Ti9 33.90(15) . . ?
O15 Zr4 Ti9 75.46(16) . . ?
O133 Zr4 Ti9 84.75(16) . . ?
O12 Zr4 Ti9 110.35(15) . . ?
O3 Zr4 Ti9 113.42(17) . . ?
O45 Zr4 Ti9 102.83(15) . . ?
O1 Zr4 Ti9 170.79(18) . . ?
O110 Zr4 Ti9 39.92(15) . . ?
S3 Zr4 Ti9 143.65(6) . . ?
O32 Zr4 W11 84.46(15) . . ?
O15 Zr4 W11 172.67(15) . . ?
O133 Zr4 W11 35.87(16) . . ?
O12 Zr4 W11 109.63(15) . . ?
O3 Zr4 W11 108.04(17) . . ?
O45 Zr4 W11 34.07(14) . . ?
O1 Zr4 W11 75.08(18) . . ?
O110 Zr4 W11 101.98(15) . . ?
S3 Zr4 W11 92.22(5) . . ?
Ti9 Zr4 W11 100.11(3) . . ?
O32 Zr4 Ti10 33.39(15) . . ?
O15 Zr4 Ti10 110.36(15) . . ?
O133 Zr4 Ti10 84.45(16) . . ?
O12 Zr4 Ti10 74.49(16) . . ?
O3 Zr4 Ti10 169.47(17) . . ?
O45 Zr4 Ti10 40.86(15) . . ?
O1 Zr4 Ti10 116.61(18) . . ?
O110 Zr4 Ti10 101.81(15) . . ?
S3 Zr4 Ti10 146.88(6) . . ?
Ti9 Zr4 Ti10 66.45(4) . . ?
W11 Zr4 Ti10 62.33(3) . . ?
O93 Ti1 O22 101.2(3) . . ?
O93 Ti1 O28 100.5(3) . . ?
O22 Ti1 O28 92.9(3) . . ?
O93 Ti1 O82 97.6(3) . . ?
O22 Ti1 O82 89.2(3) . . ?
O28 Ti1 O82 161.0(3) . . ?
O93 Ti1 O62 96.5(3) . . ?
O22 Ti1 O62 161.7(3) . . ?
O28 Ti1 O62 88.2(3) . . ?
O82 Ti1 O62 84.1(3) . . ?
O93 Ti1 O140 166.7(3) . . ?
O22 Ti1 O140 88.8(3) . . ?
O28 Ti1 O140 87.6(2) . . ?
O82 Ti1 O140 73.5(2) . . ?
O62 Ti1 O140 73.1(2) . . ?
O93 Ti1 W13 125.7(2) . . ?
O22 Ti1 W13 132.6(2) . . ?
O28 Ti1 W13 86.00(19) . . ?
O82 Ti1 W13 78.7(2) . . ?
O62 Ti1 W13 29.32(18) . . ?
O140 Ti1 W13 43.79(16) . . ?
O93 Ti1 W21 126.7(2) . . ?
O22 Ti1 W21 87.3(2) . . ?
O28 Ti1 W21 131.83(19) . . ?
O82 Ti1 W21 29.34(18) . . ?
O62 Ti1 W21 78.55(19) . . ?
O140 Ti1 W21 44.18(15) . . ?
W13 Ti1 W21 60.53(3) . . ?
O93 Ti1 Ti2 24.37(19) . . ?
O22 Ti1 Ti2 84.4(2) . . ?
O28 Ti1 Ti2 83.84(19) . . ?
O82 Ti1 Ti2 115.2(2) . . ?
O62 Ti1 Ti2 113.80(19) . . ?
O140 Ti1 Ti2 168.81(16) . . ?
W13 Ti1 Ti2 142.11(6) . . ?
W21 Ti1 Ti2 143.79(6) . . ?
O93 Ti2 O27 101.7(3) . . ?
O93 Ti2 O34 102.4(3) . . ?
O27 Ti2 O34 91.4(3) . . ?
O93 Ti2 O67 96.3(3) . . ?
O27 Ti2 O67 161.4(3) . . ?
O34 Ti2 O67 89.6(3) . . ?
O93 Ti2 O128 95.7(3) . . ?
O27 Ti2 O128 90.0(3) . . ?
O34 Ti2 O128 161.2(3) . . ?
O67 Ti2 O128 83.2(3) . . ?
O93 Ti2 O18 166.2(3) . . ?
O27 Ti2 O18 87.5(2) . . ?
O34 Ti2 O18 87.6(2) . . ?
O67 Ti2 O18 74.0(2) . . ?
O128 Ti2 O18 73.7(2) . . ?
O93 Ti2 W22 125.6(2) . . ?
O27 Ti2 W22 132.0(2) . . ?
O34 Ti2 W22 86.59(19) . . ?
O67 Ti2 W22 29.56(18) . . ?
O128 Ti2 W22 78.6(2) . . ?
O18 Ti2 W22 44.54(16) . . ?
O93 Ti2 W10 125.1(2) . . ?
O27 Ti2 W10 86.84(19) . . ?
O34 Ti2 W10 131.79(19) . . ?
O67 Ti2 W10 78.70(19) . . ?
O128 Ti2 W10 29.58(19) . . ?
O18 Ti2 W10 44.21(15) . . ?
W22 Ti2 W10 60.85(3) . . ?
O93 Ti2 Ti1 24.08(19) . . ?
O27 Ti2 Ti1 84.91(19) . . ?
O34 Ti2 Ti1 85.74(19) . . ?
O67 Ti2 Ti1 113.70(19) . . ?
O128 Ti2 Ti1 113.1(2) . . ?
O18 Ti2 Ti1 169.72(16) . . ?
W22 Ti2 Ti1 142.47(6) . . ?
W10 Ti2 Ti1 141.77(6) . . ?
O28 Ti3 O168 103.1(3) . . ?
O28 Ti3 O30 94.7(3) . . ?
O168 Ti3 O30 100.3(2) . . ?
O28 Ti3 O84 92.3(3) . . ?
O168 Ti3 O84 96.2(3) . . ?
O30 Ti3 O84 160.1(3) . . ?
O28 Ti3 O72 160.6(3) . . ?
O168 Ti3 O72 96.0(2) . . ?
O30 Ti3 O72 78.3(2) . . ?
O84 Ti3 O72 89.0(2) . . ?
O28 Ti3 O119 89.4(2) . . ?
O168 Ti3 O119 164.8(2) . . ?
O30 Ti3 O119 87.1(2) . . ?
O84 Ti3 O119 74.4(2) . . ?
O72 Ti3 O119 72.4(2) . . ?
O28 Ti3 W2 87.37(19) . . ?
O168 Ti3 W2 126.16(19) . . ?
O30 Ti3 W2 131.75(18) . . ?
O84 Ti3 W2 30.08(17) . . ?
O72 Ti3 W2 84.12(15) . . ?
O119 Ti3 W2 44.71(14) . . ?
O28 Ti3 Zr2 131.7(2) . . ?
O168 Ti3 Zr2 92.31(18) . . ?
O30 Ti3 Zr2 37.06(16) . . ?
O84 Ti3 Zr2 131.66(18) . . ?
O72 Ti3 Zr2 42.75(15) . . ?
O119 Ti3 Zr2 85.63(15) . . ?
W2 Ti3 Zr2 119.51(5) . . ?
O28 Ti3 Ti4 85.41(19) . . ?
O168 Ti3 Ti4 24.46(18) . . ?
O30 Ti3 Ti4 85.12(17) . . ?
O84 Ti3 Ti4 114.03(18) . . ?
O72 Ti3 Ti4 111.62(16) . . ?
O119 Ti3 Ti4 170.20(16) . . ?
W2 Ti3 Ti4 142.93(5) . . ?
Zr2 Ti3 Ti4 91.66(5) . . ?
O34 Ti4 O168 101.7(3) . . ?
O34 Ti4 O29 94.2(3) . . ?
O168 Ti4 O29 99.7(2) . . ?
O34 Ti4 O69 93.7(3) . . ?
O168 Ti4 O69 96.6(3) . . ?
O29 Ti4 O69 160.0(3) . . ?
O34 Ti4 O55 160.7(2) . . ?
O168 Ti4 O55 97.2(2) . . ?
O29 Ti4 O55 78.4(2) . . ?
O69 Ti4 O55 88.1(2) . . ?
O34 Ti4 O111 89.1(2) . . ?
O168 Ti4 O111 166.6(2) . . ?
O29 Ti4 O111 87.3(2) . . ?
O69 Ti4 O111 74.5(2) . . ?
O55 Ti4 O111 72.9(2) . . ?
O34 Ti4 W9 87.81(19) . . ?
O168 Ti4 W9 126.78(19) . . ?
O29 Ti4 W9 132.05(17) . . ?
O69 Ti4 W9 30.16(17) . . ?
O55 Ti4 W9 84.16(16) . . ?
O111 Ti4 W9 44.82(15) . . ?
O34 Ti4 Zr1 131.0(2) . . ?
O168 Ti4 Zr1 93.02(18) . . ?
O29 Ti4 Zr1 36.92(16) . . ?
O69 Ti4 Zr1 130.94(18) . . ?
O55 Ti4 Zr1 42.88(15) . . ?
O111 Ti4 Zr1 85.67(15) . . ?
W9 Ti4 Zr1 119.50(5) . . ?
O34 Ti4 Ti3 83.82(19) . . ?
O168 Ti4 Ti3 24.41(18) . . ?
O29 Ti4 Ti3 84.63(17) . . ?
O69 Ti4 Ti3 114.51(18) . . ?
O55 Ti4 Ti3 112.85(16) . . ?
O111 Ti4 Ti3 168.80(16) . . ?
W9 Ti4 Ti3 142.97(5) . . ?
Zr1 Ti4 Ti3 92.42(5) . . ?
O27 Ti5 O161 101.9(3) . . ?
O27 Ti5 O29 94.1(3) . . ?
O161 Ti5 O29 99.7(2) . . ?
O27 Ti5 O87 94.3(3) . . ?
O161 Ti5 O87 96.6(3) . . ?
O29 Ti5 O87 159.7(3) . . ?
O27 Ti5 O66 160.3(3) . . ?
O161 Ti5 O66 97.2(3) . . ?
O29 Ti5 O66 77.7(2) . . ?
O87 Ti5 O66 88.4(2) . . ?
O27 Ti5 O144 89.6(3) . . ?
O161 Ti5 O144 166.3(2) . . ?
O29 Ti5 O144 86.8(2) . . ?
O87 Ti5 O144 74.8(2) . . ?
O66 Ti5 O144 72.2(2) . . ?
O27 Ti5 W7 88.20(19) . . ?
O161 Ti5 W7 127.04(19) . . ?
O29 Ti5 W7 131.63(18) . . ?
O87 Ti5 W7 30.45(18) . . ?
O66 Ti5 W7 84.25(16) . . ?
O144 Ti5 W7 44.88(15) . . ?
O27 Ti5 Zr1 130.4(2) . . ?
O161 Ti5 Zr1 93.05(19) . . ?
O29 Ti5 Zr1 36.46(16) . . ?
O87 Ti5 Zr1 130.9(2) . . ?
O66 Ti5 Zr1 42.57(15) . . ?
O144 Ti5 Zr1 85.00(15) . . ?
W7 Ti5 Zr1 119.25(5) . . ?
O27 Ti5 Ti6 84.0(2) . . ?
O161 Ti5 Ti6 24.01(18) . . ?
O29 Ti5 Ti6 85.15(17) . . ?
O87 Ti5 Ti6 114.14(19) . . ?
O66 Ti5 Ti6 112.67(16) . . ?
O144 Ti5 Ti6 169.35(16) . . ?
W7 Ti5 Ti6 142.94(6) . . ?
Zr1 Ti5 Ti6 92.58(5) . . ?
O22 Ti6 O161 102.3(3) . . ?
O22 Ti6 O30 94.1(3) . . ?
O161 Ti6 O30 99.2(3) . . ?
O22 Ti6 O153 92.6(3) . . ?
O161 Ti6 O153 98.3(3) . . ?
O30 Ti6 O153 159.5(3) . . ?
O22 Ti6 O37 160.7(3) . . ?
O161 Ti6 O37 96.5(2) . . ?
O30 Ti6 O37 78.4(2) . . ?
O153 Ti6 O37 89.0(2) . . ?
O22 Ti6 O103 89.4(3) . . ?
O161 Ti6 O103 166.6(3) . . ?
O30 Ti6 O103 86.4(2) . . ?
O153 Ti6 O103 74.3(2) . . ?
O37 Ti6 O103 72.6(2) . . ?
O22 Ti6 W6 87.5(2) . . ?
O161 Ti6 W6 128.22(19) . . ?
O30 Ti6 W6 131.09(18) . . ?
O153 Ti6 W6 29.97(18) . . ?
O37 Ti6 W6 84.34(16) . . ?
O103 Ti6 W6 44.71(15) . . ?
O22 Ti6 Zr2 130.8(2) . . ?
O161 Ti6 Zr2 91.92(19) . . ?
O30 Ti6 Zr2 36.77(16) . . ?
O153 Ti6 Zr2 132.00(19) . . ?
O37 Ti6 Zr2 43.09(16) . . ?
O103 Ti6 Zr2 85.29(15) . . ?
W6 Ti6 Zr2 119.55(5) . . ?
O22 Ti6 Ti5 84.5(2) . . ?
O161 Ti6 Ti5 24.32(19) . . ?
O30 Ti6 Ti5 84.11(17) . . ?
O153 Ti6 Ti5 115.87(19) . . ?
O37 Ti6 Ti5 112.03(16) . . ?
O103 Ti6 Ti5 168.26(16) . . ?
W6 Ti6 Ti5 144.43(6) . . ?
Zr2 Ti6 Ti5 91.18(5) . . ?
O94 Ti7 O31 101.8(3) . . ?
O94 Ti7 O33 100.1(3) . . ?
O31 Ti7 O33 91.6(3) . . ?
O94 Ti7 O71 97.8(3) . . ?
O31 Ti7 O71 91.2(3) . . ?
O33 Ti7 O71 160.9(3) . . ?
O94 Ti7 O56 97.1(3) . . ?
O31 Ti7 O56 160.9(3) . . ?
O33 Ti7 O56 87.7(3) . . ?
O71 Ti7 O56 83.5(3) . . ?
O94 Ti7 O26 167.5(3) . . ?
O31 Ti7 O26 87.7(2) . . ?
O33 Ti7 O26 87.6(2) . . ?
O71 Ti7 O26 73.6(2) . . ?
O56 Ti7 O26 73.2(2) . . ?
O94 Ti7 W19 127.0(2) . . ?
O31 Ti7 W19 87.72(19) . . ?
O33 Ti7 W19 132.00(18) . . ?
O71 Ti7 W19 29.32(18) . . ?
O56 Ti7 W19 78.72(19) . . ?
O26 Ti7 W19 44.41(16) . . ?
O94 Ti7 W25 126.3(2) . . ?
O31 Ti7 W25 131.54(19) . . ?
O33 Ti7 W25 85.82(18) . . ?
O71 Ti7 W25 78.2(2) . . ?
O56 Ti7 W25 29.38(18) . . ?
O26 Ti7 W25 43.85(16) . . ?
W19 Ti7 W25 60.55(3) . . ?
O94 Ti7 Ti12 23.66(19) . . ?
O31 Ti7 Ti12 84.86(19) . . ?
O33 Ti7 Ti12 84.27(18) . . ?
O71 Ti7 Ti12 114.82(19) . . ?
O56 Ti7 Ti12 114.02(19) . . ?
O26 Ti7 Ti12 168.82(16) . . ?
W19 Ti7 Ti12 143.20(6) . . ?
W25 Ti7 Ti12 142.51(6) . . ?
O35 Ti8 O91 102.7(3) . . ?
O35 Ti8 O36 93.5(3) . . ?
O91 Ti8 O36 99.1(2) . . ?
O35 Ti8 O129 93.9(3) . . ?
O91 Ti8 O129 97.4(3) . . ?
O36 Ti8 O129 159.9(2) . . ?
O35 Ti8 O46 160.5(3) . . ?
O91 Ti8 O46 96.2(2) . . ?
O36 Ti8 O46 78.3(2) . . ?
O129 Ti8 O46 88.7(2) . . ?
O35 Ti8 O6 89.6(2) . . ?
O91 Ti8 O6 166.0(2) . . ?
O36 Ti8 O6 86.7(2) . . ?
O129 Ti8 O6 74.7(2) . . ?
O46 Ti8 O6 72.4(2) . . ?
O35 Ti8 W20 88.44(19) . . ?
O91 Ti8 W20 127.64(19) . . ?
O36 Ti8 W20 131.54(17) . . ?
O129 Ti8 W20 30.27(17) . . ?
O46 Ti8 W20 84.05(16) . . ?
O6 Ti8 W20 44.88(15) . . ?
O35 Ti8 Zr3 130.2(2) . . ?
O91 Ti8 Zr3 91.81(19) . . ?
O36 Ti8 Zr3 36.77(16) . . ?
O129 Ti8 Zr3 131.56(19) . . ?
O46 Ti8 Zr3 42.96(15) . . ?
O6 Ti8 Zr3 85.23(16) . . ?
W20 Ti8 Zr3 119.38(5) . . ?
O35 Ti8 Ti10 84.30(19) . . ?
O91 Ti8 Ti10 24.27(18) . . ?
O36 Ti8 Ti10 84.57(16) . . ?
O129 Ti8 Ti10 114.74(19) . . ?
O46 Ti8 Ti10 112.16(16) . . ?
O6 Ti8 Ti10 168.98(16) . . ?
W20 Ti8 Ti10 143.61(5) . . ?
Zr3 Ti8 Ti10 91.72(5) . . ?
O31 Ti9 O142 102.2(3) . . ?
O31 Ti9 O32 93.1(3) . . ?
O142 Ti9 O32 99.6(2) . . ?
O31 Ti9 O68 93.5(3) . . ?
O142 Ti9 O68 96.6(3) . . ?
O32 Ti9 O68 160.7(2) . . ?
O31 Ti9 O110 160.3(3) . . ?
O142 Ti9 O110 96.8(2) . . ?
O32 Ti9 O110 78.7(2) . . ?
O68 Ti9 O110 89.2(2) . . ?
O31 Ti9 O7 88.9(2) . . ?
O142 Ti9 O7 166.5(2) . . ?
O32 Ti9 O7 87.1(2) . . ?
O68 Ti9 O7 74.9(2) . . ?
O110 Ti9 O7 73.0(2) . . ?
O31 Ti9 W18 87.99(19) . . ?
O142 Ti9 W18 127.14(19) . . ?
O32 Ti9 W18 131.86(17) . . ?
O68 Ti9 W18 30.54(18) . . ?
O110 Ti9 W18 84.49(16) . . ?
O7 Ti9 W18 44.77(15) . . ?
O31 Ti9 Zr4 130.2(2) . . ?
O142 Ti9 Zr4 92.66(19) . . ?
O32 Ti9 Zr4 37.25(16) . . ?
O68 Ti9 Zr4 131.88(19) . . ?
O110 Ti9 Zr4 42.80(15) . . ?
O7 Ti9 Zr4 85.64(15) . . ?
W18 Ti9 Zr4 119.60(5) . . ?
O31 Ti9 Ti11 84.37(19) . . ?
O142 Ti9 Ti11 23.98(18) . . ?
O32 Ti9 Ti11 84.82(16) . . ?
O68 Ti9 Ti11 113.87(19) . . ?
O110 Ti9 Ti11 112.28(16) . . ?
O7 Ti9 Ti11 169.21(17) . . ?
W18 Ti9 Ti11 142.95(5) . . ?
Zr4 Ti9 Ti11 92.23(5) . . ?
O33 Ti10 O91 102.1(3) . . ?
O33 Ti10 O32 95.6(3) . . ?
O91 Ti10 O32 99.3(2) . . ?
O33 Ti10 O73 92.7(3) . . ?
O91 Ti10 O73 96.9(3) . . ?
O32 Ti10 O73 159.8(2) . . ?
O33 Ti10 O106 90.1(2) . . ?
O91 Ti10 O106 165.7(2) . . ?
O32 Ti10 O106 86.7(2) . . ?
O73 Ti10 O106 74.9(2) . . ?
O33 Ti10 O45 162.0(3) . . ?
O91 Ti10 O45 95.6(2) . . ?
O32 Ti10 O45 77.8(2) . . ?
O73 Ti10 O45 88.7(2) . . ?
O106 Ti10 O45 72.9(2) . . ?
O33 Ti10 W15 88.03(19) . . ?
O91 Ti10 W15 127.31(18) . . ?
O32 Ti10 W15 131.39(17) . . ?
O73 Ti10 W15 30.49(18) . . ?
O106 Ti10 W15 44.75(15) . . ?
O45 Ti10 W15 84.11(16) . . ?
O33 Ti10 Zr4 132.1(2) . . ?
O91 Ti10 Zr4 92.14(19) . . ?
O32 Ti10 Zr4 36.64(16) . . ?
O73 Ti10 Zr4 131.0(2) . . ?
O106 Ti10 Zr4 84.98(15) . . ?
O45 Ti10 Zr4 42.42(16) . . ?
W15 Ti10 Zr4 118.69(5) . . ?
O33 Ti10 Ti8 84.24(19) . . ?
O91 Ti10 Ti8 24.24(18) . . ?
O32 Ti10 Ti8 84.91(16) . . ?
O73 Ti10 Ti8 114.31(19) . . ?
O106 Ti10 Ti8 169.39(17) . . ?
O45 Ti10 Ti8 111.49(16) . . ?
W15 Ti10 Ti8 143.52(6) . . ?
Zr4 Ti10 Ti8 92.12(5) . . ?
O25 Ti11 O142 102.1(3) . . ?
O25 Ti11 O36 95.2(3) . . ?
O142 Ti11 O36 99.8(2) . . ?
O25 Ti11 O78 92.9(3) . . ?
O142 Ti11 O78 96.9(3) . . ?
O36 Ti11 O78 159.5(2) . . ?
O25 Ti11 O42 161.4(3) . . ?
O142 Ti11 O42 96.0(2) . . ?
O36 Ti11 O42 77.6(2) . . ?
O78 Ti11 O42 88.9(2) . . ?
O25 Ti11 O170 90.4(2) . . ?
O142 Ti11 O170 165.6(2) . . ?
O36 Ti11 O170 86.1(2) . . ?
O78 Ti11 O170 75.1(2) . . ?
O42 Ti11 O170 72.3(2) . . ?
O25 Ti11 W16 88.04(19) . . ?
O142 Ti11 W16 127.30(19) . . ?
O36 Ti11 W16 131.02(17) . . ?
O78 Ti11 W16 30.52(17) . . ?
O42 Ti11 W16 84.16(16) . . ?
O170 Ti11 W16 45.00(15) . . ?
O25 Ti11 Zr3 131.9(2) . . ?
O142 Ti11 Zr3 92.30(19) . . ?
O36 Ti11 Zr3 36.84(16) . . ?
O78 Ti11 Zr3 130.94(19) . . ?
O42 Ti11 Zr3 42.16(15) . . ?
O170 Ti11 Zr3 84.47(16) . . ?
W16 Ti11 Zr3 118.63(5) . . ?
O25 Ti11 Ti9 84.63(19) . . ?
O142 Ti11 Ti9 24.32(18) . . ?
O36 Ti11 Ti9 84.76(16) . . ?
O78 Ti11 Ti9 114.77(18) . . ?
O42 Ti11 Ti9 111.33(16) . . ?
O170 Ti11 Ti9 169.09(16) . . ?
W16 Ti11 Ti9 144.04(5) . . ?
Zr3 Ti11 Ti9 91.66(5) . . ?
O94 Ti12 O35 101.0(3) . . ?
O94 Ti12 O25 100.7(3) . . ?
O35 Ti12 O25 92.2(3) . . ?
O94 Ti12 O39 97.8(3) . . ?
O35 Ti12 O39 90.2(3) . . ?
O25 Ti12 O39 160.5(3) . . ?
O94 Ti12 O98 98.1(3) . . ?
O35 Ti12 O98 160.6(3) . . ?
O25 Ti12 O98 87.6(3) . . ?
O39 Ti12 O98 83.8(3) . . ?
O94 Ti12 O24 168.2(3) . . ?
O35 Ti12 O24 87.3(2) . . ?
O25 Ti12 O24 87.2(2) . . ?
O39 Ti12 O24 73.6(2) . . ?
O98 Ti12 O24 73.3(2) . . ?
O94 Ti12 W17 127.1(2) . . ?
O35 Ti12 W17 87.00(19) . . ?
O25 Ti12 W17 131.47(19) . . ?
O39 Ti12 W17 29.42(18) . . ?
O98 Ti12 W17 78.73(19) . . ?
O24 Ti12 W17 44.23(15) . . ?
O94 Ti12 W12 127.3(2) . . ?
O35 Ti12 W12 131.28(19) . . ?
O25 Ti12 W12 85.68(18) . . ?
O39 Ti12 W12 78.24(19) . . ?
O98 Ti12 W12 29.35(18) . . ?
O24 Ti12 W12 43.96(16) . . ?
W17 Ti12 W12 60.38(3) . . ?
O94 Ti12 Ti7 23.51(19) . . ?
O35 Ti12 Ti7 84.77(18) . . ?
O25 Ti12 Ti7 84.49(19) . . ?
O39 Ti12 Ti7 114.97(19) . . ?
O98 Ti12 Ti7 114.49(19) . . ?
O24 Ti12 Ti7 168.32(16) . . ?
W17 Ti12 Ti7 143.42(6) . . ?
W12 Ti12 Ti7 142.96(6) . . ?
O20 S1 O60 113.0(4) . . ?
O20 S1 O21 111.6(4) . . ?
O60 S1 O21 110.3(4) . . ?
O20 S1 O17 110.0(4) . . ?
O60 S1 O17 110.2(4) . . ?
O21 S1 O17 101.2(4) . . ?
O20 S1 Zr1 128.7(3) . . ?
O60 S1 Zr1 118.3(3) . . ?
O21 S1 Zr1 50.3(2) . . ?
O17 S1 Zr1 51.2(2) . . ?
O20 S1 K3 128.2(4) . 2_866 ?
O60 S1 K3 54.7(3) . 2_866 ?
O21 S1 K3 55.8(2) . 2_866 ?
O17 S1 K3 121.6(3) . 2_866 ?
Zr1 S1 K3 84.66(6) . 2_866 ?
O20 S1 K1 126.2(3) . . ?
O60 S1 K1 56.9(3) . . ?
O21 S1 K1 121.5(3) . . ?
O17 S1 K1 53.4(3) . . ?
Zr1 S1 K1 83.72(7) . . ?
K3 S1 K1 91.09(7) 2_866 . ?
O20 S1 K2 57.3(3) . . ?
O60 S1 K2 107.4(3) . . ?
O21 S1 K2 141.7(3) . . ?
O17 S1 K2 58.7(2) . . ?
Zr1 S1 K2 104.79(8) . . ?
K3 S1 K2 161.90(9) 2_866 . ?
K1 S1 K2 74.97(7) . . ?
O14 S2 O16 111.6(5) . . ?
O14 S2 O23 108.6(4) . . ?
O16 S2 O23 112.6(4) . . ?
O14 S2 O83 112.1(4) . . ?
O16 S2 O83 110.9(4) . . ?
O23 S2 O83 100.6(3) . . ?
O14 S2 Zr2 120.4(3) . . ?
O16 S2 Zr2 128.0(3) . . ?
O23 S2 Zr2 50.9(2) . . ?
O83 S2 Zr2 49.8(2) . . ?
O14 S2 Na1 51.8(3) . 2_866 ?
O16 S2 Na1 105.2(3) . 2_866 ?
O23 S2 Na1 64.2(3) . 2_866 ?
O83 S2 Na1 143.9(3) . 2_866 ?
Zr2 S2 Na1 106.03(9) . 2_866 ?
O14 S2 K1 136.6(4) . . ?
O16 S2 K1 58.1(3) . . ?
O23 S2 K1 114.1(3) . . ?
O83 S2 K1 53.2(3) . . ?
Zr2 S2 K1 82.99(7) . . ?
Na1 S2 K1 162.14(10) 2_866 . ?
O14 S2 K5 46.8(3) . 2_866 ?
O16 S2 K5 66.9(3) . 2_866 ?
O23 S2 K5 140.2(3) . 2_866 ?
O83 S2 K5 117.0(3) . 2_866 ?
Zr2 S2 K5 160.92(12) . 2_866 ?
Na1 S2 K5 77.37(15) 2_866 2_866 ?
K1 S2 K5 99.25(15) . 2_866 ?
O14 S2 K3 126.4(3) . 2_866 ?
O16 S2 K3 67.5(3) . 2_866 ?
O23 S2 K3 45.1(3) . 2_866 ?
O83 S2 K3 117.8(3) . 2_866 ?
Zr2 S2 K3 81.21(6) . 2_866 ?
Na1 S2 K3 75.90(9) 2_866 2_866 ?
K1 S2 K3 90.66(7) . 2_866 ?
K5 S2 K3 117.56(12) 2_866 2_866 ?
O9 S3 O10 112.1(5) . . ?
O9 S3 O3 111.6(5) . . ?
O10 S3 O3 109.0(5) . . ?
O9 S3 O1 112.1(5) . . ?
O10 S3 O1 111.3(5) . . ?
O3 S3 O1 100.2(4) . . ?
O9 S3 Zr4 126.2(4) . . ?
O10 S3 Zr4 121.7(4) . . ?
O3 S3 Zr4 49.8(2) . . ?
O1 S3 Zr4 50.4(3) . . ?
O9 S3 K2 129.8(4) . . ?
O10 S3 K2 54.4(4) . . ?
O3 S3 K2 54.6(3) . . ?
O1 S3 K2 117.7(3) . . ?
Zr4 S3 K2 84.14(7) . . ?
O9 S3 K4 130.6(4) . . ?
O10 S3 K4 66.6(4) . . ?
O3 S3 K4 115.1(3) . . ?
O1 S3 K4 44.7(3) . . ?
Zr4 S3 K4 76.80(7) . . ?
K2 S3 K4 91.27(8) . . ?
O47 S4 O5 112.6(5) . . ?
O47 S4 O4 109.5(4) . . ?
O5 S4 O4 111.5(4) . . ?
O47 S4 O2 112.1(5) . . ?
O5 S4 O2 109.9(4) . . ?
O4 S4 O2 100.6(4) . . ?
O47 S4 Zr3 125.6(4) . . ?
O5 S4 Zr3 121.8(3) . . ?
O4 S4 Zr3 49.3(2) . . ?
O2 S4 Zr3 51.4(2) . . ?
O47 S4 K4 60.1(3) . . ?
O5 S4 K4 136.5(3) . . ?
O4 S4 K4 49.9(3) . . ?
O2 S4 K4 112.2(3) . . ?
Zr3 S4 K4 78.60(7) . . ?
O47 S4 K1 105.2(3) . . ?
O5 S4 K1 52.3(3) . . ?
O4 S4 K1 145.3(3) . . ?
O2 S4 K1 65.7(3) . . ?
Zr3 S4 K1 108.69(8) . . ?
K4 S4 K1 163.99(10) . . ?
O47 S4 K3 68.0(3) . . ?
O5 S4 K3 45.3(3) . . ?
O4 S4 K3 121.2(3) . . ?
O2 S4 K3 136.2(3) . . ?
Zr3 S4 K3 163.87(9) . . ?
K4 S4 K3 105.07(8) . . ?
K1 S4 K3 72.03(7) . . ?
O47 S4 K2 68.6(4) . . ?
O5 S4 K2 125.9(3) . . ?
O4 S4 K2 118.7(3) . . ?
O2 S4 K2 43.6(3) . . ?
Zr3 S4 K2 80.94(7) . . ?
K4 S4 K2 93.03(8) . . ?
K1 S4 K2 74.59(7) . . ?
K3 S4 K2 114.16(8) . . ?
O147 K1 O83 118.2(2) . . ?
O147 K1 O5 77.1(2) . . ?
O83 K1 O5 119.8(2) . . ?
O147 K1 O17 128.9(2) . . ?
O83 K1 O17 105.18(18) . . ?
O5 K1 O17 104.5(2) . . ?
O147 K1 O2W 70.4(5) . . ?
O83 K1 O2W 66.8(5) . . ?
O5 K1 O2W 144.5(5) . . ?
O17 K1 O2W 106.9(5) . . ?
O147 K1 O16 126.9(2) . . ?
O83 K1 O16 48.96(18) . . ?
O5 K1 O16 74.53(19) . . ?
O17 K1 O16 101.4(2) . . ?
O2W K1 O16 114.4(5) . . ?
O147 K1 O17W 76.1(5) . . ?
O83 K1 O17W 108.1(5) . . ?
O5 K1 O17W 131.8(5) . . ?
O17 K1 O17W 65.3(5) . . ?
O2W K1 O17W 52.8(7) . . ?
O16 K1 O17W 151.6(5) . . ?
O147 K1 O60 142.7(2) . . ?
O83 K1 O60 93.9(2) . . ?
O5 K1 O60 70.29(19) . . ?
O17 K1 O60 48.09(17) . . ?
O2W K1 O60 145.0(5) . . ?
O16 K1 O60 60.5(2) . . ?
O17W K1 O60 113.3(5) . . ?
O147 K1 O11 130.6(2) . . ?
O83 K1 O11 56.95(17) . . ?
O5 K1 O11 151.73(19) . . ?
O17 K1 O11 56.06(17) . . ?
O2W K1 O11 63.3(5) . . ?
O16 K1 O11 88.69(18) . . ?
O17W K1 O11 63.0(5) . . ?
O60 K1 O11 81.69(17) . . ?
O147 K1 O2 61.26(18) . . ?
O83 K1 O2 166.06(19) . . ?
O5 K1 O2 46.33(17) . . ?
O17 K1 O2 82.84(18) . . ?
O2W K1 O2 122.4(5) . . ?
O16 K1 O2 118.86(19) . . ?
O17W K1 O2 85.6(5) . . ?
O60 K1 O2 82.94(19) . . ?
O11 K1 O2 135.27(18) . . ?
O147 K1 O22W 58.9(6) . . ?
O83 K1 O22W 80.5(7) . . ?
O5 K1 O22W 57.8(7) . . ?
O17 K1 O22W 160.6(7) . . ?
O2W K1 O22W 92.4(8) . . ?
O16 K1 O22W 68.0(6) . . ?
O17W K1 O22W 131.3(8) . . ?
O60 K1 O22W 113.8(7) . . ?
O11 K1 O22W 136.2(7) . . ?
O2 K1 O22W 88.3(7) . . ?
O147 K1 S2 127.93(17) . . ?
O83 K1 S2 24.84(13) . . ?
O5 K1 S2 97.67(15) . . ?
O17 K1 S2 102.84(14) . . ?
O2W K1 S2 91.3(5) . . ?
O16 K1 S2 24.25(13) . . ?
O17W K1 S2 130.3(5) . . ?
O60 K1 S2 75.05(15) . . ?
O11 K1 S2 70.68(12) . . ?
O2 K1 S2 143.02(14) . . ?
O22W K1 S2 74.4(6) . . ?
O38 K2 O2 137.7(2) . . ?
O38 K2 O3 115.3(2) . . ?
O2 K2 O3 102.74(19) . . ?
O38 K2 O10 125.1(3) . . ?
O2 K2 O10 93.5(2) . . ?
O3 K2 O10 48.53(19) . . ?
O38 K2 O9W 80.4(5) . . ?
O2 K2 O9W 70.0(5) . . ?
O3 K2 O9W 108.9(5) . . ?
O10 K2 O9W 149.8(5) . . ?
O38 K2 O8W 71.5(5) . . ?
O2 K2 O8W 111.5(5) . . ?
O3 K2 O8W 65.5(5) . . ?
O10 K2 O8W 113.2(5) . . ?
O9W K2 O8W 55.3(6) . . ?
O38 K2 O20 83.0(2) . . ?
O2 K2 O20 98.2(2) . . ?
O3 K2 O20 114.3(2) . . ?
O10 K2 O20 68.8(2) . . ?
O9W K2 O20 136.7(5) . . ?
O8W K2 O20 149.7(5) . . ?
O38 K2 O15 134.6(2) . . ?
O2 K2 O15 56.45(17) . . ?
O3 K2 O15 55.73(17) . . ?
O10 K2 O15 84.3(2) . . ?
O9W K2 O15 65.5(5) . . ?
O8W K2 O15 64.8(5) . . ?
O20 K2 O15 142.4(2) . . ?
O38 K2 O17 62.40(18) . . ?
O2 K2 O17 87.90(19) . . ?
O3 K2 O17 159.8(2) . . ?
O10 K2 O17 114.6(2) . . ?
O9W K2 O17 90.7(5) . . ?
O8W K2 O17 126.7(5) . . ?
O20 K2 O17 46.42(18) . . ?
O15 K2 O17 141.55(18) . . ?
O38 K2 O47 140.8(2) . . ?
O2 K2 O47 45.09(18) . . ?
O3 K2 O47 94.6(2) . . ?
O10 K2 O47 57.8(2) . . ?
O9W K2 O47 114.5(5) . . ?
O8W K2 O47 147.3(5) . . ?
O20 K2 O47 61.08(19) . . ?
O15 K2 O47 82.63(17) . . ?
O17 K2 O47 80.71(18) . . ?
O38 K2 S3 123.49(18) . . ?
O2 K2 S3 98.77(15) . . ?
O3 K2 S3 24.83(13) . . ?
O10 K2 S3 23.70(15) . . ?
O9W K2 S3 131.2(4) . . ?
O8W K2 S3 89.9(5) . . ?
O20 K2 S3 91.07(15) . . ?
O15 K2 S3 69.03(12) . . ?
O17 K2 S3 137.46(15) . . ?
O47 K2 S3 75.23(15) . . ?
O38 K2 S1 77.62(15) . . ?
O2 K2 S1 87.03(15) . . ?
O3 K2 S1 137.29(16) . . ?
O10 K2 S1 89.93(16) . . ?
O9W K2 S1 113.4(4) . . ?
O8W K2 S1 148.4(5) . . ?
O20 K2 S1 23.41(13) . . ?
O15 K2 S1 142.40(14) . . ?
O17 K2 S1 24.75(12) . . ?
O47 K2 S1 63.23(14) . . ?
S3 K2 S1 113.17(9) . . ?
O16 K3 O60 67.6(2) . . ?
O16 K3 O5 81.2(2) . . ?
O60 K3 O5 76.9(2) . . ?
O16 K3 O23 147.0(2) . 2_866 ?
O60 K3 O23 87.8(2) . 2_866 ?
O5 K3 O23 115.4(2) . 2_866 ?
O16 K3 O5W 117.3(5) . . ?
O60 K3 O5W 143.0(5) . . ?
O5 K3 O5W 68.3(5) . . ?
O23 K3 O5W 95.6(5) 2_866 . ?
O16 K3 O60 70.2(2) . 2_866 ?
O60 K3 O60 94.22(19) . 2_866 ?
O5 K3 O60 151.3(2) . 2_866 ?
O23 K3 O60 91.1(2) 2_866 2_866 ?
O5W K3 O60 122.4(5) . 2_866 ?
O16 K3 O21 84.9(2) . 2_866 ?
O60 K3 O21 140.7(2) . 2_866 ?
O5 K3 O21 127.7(2) . 2_866 ?
O23 K3 O21 103.20(19) 2_866 2_866 ?
O5W K3 O21 74.2(5) . 2_866 ?
O60 K3 O21 48.68(17) 2_866 2_866 ?
O16 K3 O13 140.4(2) . 2_866 ?
O60 K3 O13 144.0(2) . 2_866 ?
O5 K3 O13 121.3(2) . 2_866 ?
O23 K3 O13 56.71(17) 2_866 2_866 ?
O5W K3 O13 56.6(5) . 2_866 ?
O60 K3 O13 81.66(18) 2_866 2_866 ?
O21 K3 O13 55.42(16) 2_866 2_866 ?
O16 K3 O47 111.7(2) . . ?
O60 K3 O47 62.2(2) . . ?
O5 K3 O47 45.46(19) . . ?
O23 K3 O47 71.76(19) 2_866 . ?
O5W K3 O47 84.0(5) . . ?
O60 K3 O47 150.5(2) 2_866 . ?
O21 K3 O47 157.1(2) 2_866 . ?
O13 K3 O47 106.60(19) 2_866 . ?
O16 K3 O16 101.84(19) . 2_866 ?
O60 K3 O16 63.8(2) . 2_866 ?
O5 K3 O16 135.0(2) . 2_866 ?
O23 K3 O16 45.89(17) 2_866 2_866 ?
O5W K3 O16 138.5(5) . 2_866 ?
O60 K3 O16 57.35(19) 2_866 2_866 ?
O21 K3 O16 97.22(18) 2_866 2_866 ?
O13 K3 O16 84.73(17) 2_866 2_866 ?
O47 K3 O16 94.60(18) . 2_866 ?
O16 K3 S1 75.25(17) . 2_866 ?
O60 K3 S1 116.85(17) . 2_866 ?
O5 K3 S1 144.15(16) . 2_866 ?
O23 K3 S1 98.71(15) 2_866 2_866 ?
O5W K3 S1 99.0(5) . 2_866 ?
O60 K3 S1 23.80(13) 2_866 2_866 ?
O21 K3 S1 24.93(12) 2_866 2_866 ?
O13 K3 S1 68.20(11) 2_866 2_866 ?
O47 K3 S1 170.32(15) . 2_866 ?
O16 K3 S1 77.02(14) 2_866 2_866 ?
O16 K3 S4 97.76(17) . . ?
O60 K3 S4 70.29(16) . . ?
O5 K3 S4 21.97(15) . . ?
O23 K3 S4 93.84(15) 2_866 . ?
O5W K3 S4 72.7(5) . . ?
O60 K3 S4 163.52(15) 2_866 . ?
O21 K3 S4 144.03(14) 2_866 . ?
O13 K3 S4 114.10(13) 2_866 . ?
O47 K3 S4 23.69(13) . . ?
O16 K3 S4 116.98(14) 2_866 . ?
S1 K3 S4 165.68(9) 2_866 . ?
O4 K4 O7W 128.3(3) . . ?
O4 K4 O136 136.3(2) . 2_866 ?
O7W K4 O136 73.8(2) . 2_866 ?
O4 K4 O12 61.25(18) . . ?
O7W K4 O12 75.6(2) . . ?
O136 K4 O12 148.0(2) 2_866 . ?
O4 K4 O1 108.8(2) . . ?
O7W K4 O1 66.7(3) . . ?
O136 K4 O1 114.8(2) 2_866 . ?
O12 K4 O1 59.64(18) . . ?
O4 K4 O1W 72.5(4) . . ?
O7W K4 O1W 67.6(4) . . ?
O136 K4 O1W 88.1(4) 2_866 . ?
O12 K4 O1W 71.4(4) . . ?
O1 K4 O1W 118.9(4) . . ?
O4 K4 O53 116.8(2) . 2_866 ?
O7W K4 O53 114.8(2) . 2_866 ?
O136 K4 O53 57.03(18) 2_866 2_866 ?
O12 K4 O53 149.1(2) . 2_866 ?
O1 K4 O53 96.36(19) . 2_866 ?
O1W K4 O53 139.3(4) . 2_866 ?
O4 K4 O47 48.95(19) . . ?
O7W K4 O47 162.3(3) . . ?
O136 K4 O47 121.1(2) 2_866 . ?
O12 K4 O47 90.7(2) . . ?
O1 K4 O47 96.7(2) . . ?
O1W K4 O47 119.2(4) . . ?
O53 K4 O47 71.80(19) 2_866 . ?
O4 K4 O6W 62.3(7) . . ?
O7W K4 O6W 109.2(7) . . ?
O136 K4 O6W 75.3(7) 2_866 . ?
O12 K4 O6W 106.4(7) . . ?
O1 K4 O6W 165.8(7) . . ?
O1W K4 O6W 49.3(8) . . ?
O53 K4 O6W 97.6(7) 2_866 . ?
O47 K4 O6W 85.3(7) . . ?
O4 K4 O10 93.7(2) . . ?
O7W K4 O10 109.1(3) . . ?
O136 K4 O10 115.4(2) 2_866 . ?
O12 K4 O10 83.66(19) . . ?
O1 K4 O10 44.94(19) . . ?
O1W K4 O10 155.0(4) . . ?
O53 K4 O10 65.46(18) 2_866 . ?
O47 K4 O10 57.2(2) . . ?
O6W K4 O10 141.7(7) . . ?
O4 K4 S4 24.76(14) . . ?
O7W K4 S4 148.7(2) . . ?
O136 K4 S4 134.71(15) 2_866 . ?
O12 K4 S4 73.66(13) . . ?
O1 K4 S4 101.97(16) . . ?
O1W K4 S4 96.7(4) . . ?
O53 K4 S4 94.95(15) 2_866 . ?
O47 K4 S4 24.34(14) . . ?
O6W K4 S4 74.4(7) . . ?
O10 K4 S4 73.35(16) . . ?
O4 K4 W4 124.56(16) . 2_866 ?
O7W K4 W4 100.8(2) . 2_866 ?
O136 K4 W4 30.97(13) 2_866 2_866 ?
O12 K4 W4 173.32(16) . 2_866 ?
O1 K4 W4 113.85(15) . 2_866 ?
O1W K4 W4 112.6(4) . 2_866 ?
O53 K4 W4 27.76(12) 2_866 2_866 ?
O47 K4 W4 91.63(16) . 2_866 ?
O6W K4 W4 80.0(7) . 2_866 ?
O10 K4 W4 92.37(15) . 2_866 ?
S4 K4 W4 110.40(8) . 2_866 ?
O14 K5 O59 137.4(4) 2_866 . ?
O14 K5 O3W 134.2(4) 2_866 . ?
O59 K5 O3W 87.0(3) . . ?
O14 K5 O4W 67.4(3) 2_866 . ?
O59 K5 O4W 147.2(4) . . ?
O3W K5 O4W 67.2(4) . . ?
O14 K5 O169 91.7(3) 2_866 2_766 ?
O59 K5 O169 90.4(3) . 2_766 ?
O3W K5 O169 73.9(3) . 2_766 ?
O4W K5 O169 64.0(3) . 2_766 ?
O14 K5 O16 45.9(2) 2_866 2_866 ?
O59 K5 O16 124.4(3) . 2_866 ?
O3W K5 O16 126.4(4) . 2_866 ?
O4W K5 O16 88.0(3) . 2_866 ?
O169 K5 O16 137.0(3) 2_766 2_866 ?
O14 K5 O22W 89.7(7) 2_866 2_866 ?
O59 K5 O22W 126.5(7) . 2_866 ?
O3W K5 O22W 61.3(7) . 2_866 ?
O4W K5 O22W 58.7(7) . 2_866 ?
O169 K5 O22W 116.7(7) 2_766 2_866 ?
O16 K5 O22W 65.1(7) 2_866 2_866 ?
O14 K5 O23W 104.2(6) 2_866 . ?
O59 K5 O23W 110.7(6) . . ?
O3W K5 O23W 54.5(6) . . ?
O4W K5 O23W 71.2(6) . . ?
O169 K5 O23W 121.4(6) 2_766 . ?
O16 K5 O23W 72.9(6) 2_866 . ?
O22W K5 O23W 15.8(7) 2_866 . ?
O14 K5 S2 22.45(16) 2_866 2_866 ?
O59 K5 S2 139.0(3) . 2_866 ?
O3W K5 S2 130.8(4) . 2_866 ?
O4W K5 S2 73.0(3) . 2_866 ?
O169 K5 S2 112.9(2) 2_766 2_866 ?
O16 K5 S2 24.11(12) 2_866 2_866 ?
O22W K5 S2 73.8(7) 2_866 2_866 ?
O23W K5 S2 86.3(6) . 2_866 ?
O14 K5 Na1 37.3(2) 2_866 . ?
O59 K5 Na1 100.1(2) . . ?
O3W K5 Na1 163.2(4) . . ?
O4W K5 Na1 100.3(3) . . ?
O169 K5 Na1 90.7(2) 2_766 . ?
O16 K5 Na1 61.43(16) 2_866 . ?
O22W K5 Na1 122.9(7) 2_866 . ?
O23W K5 Na1 134.0(6) . . ?
S2 K5 Na1 49.09(10) 2_866 . ?
O14 K5 K3 81.6(2) 2_866 2_866 ?
O59 K5 K3 90.43(19) . 2_866 ?
O3W K5 K3 115.1(4) . 2_866 ?
O4W K5 K3 118.2(3) . 2_866 ?
O169 K5 K3 171.0(3) 2_766 2_866 ?
O16 K5 K3 37.97(14) 2_866 2_866 ?
O22W K5 K3 69.6(6) 2_866 2_866 ?
O23W K5 K3 66.6(6) . 2_866 ?
S2 K5 K3 61.54(10) 2_866 2_866 ?
Na1 K5 K3 80.31(11) . 2_866 ?
O20 Na1 O10 91.8(3) . . ?
O20 Na1 O53 176.2(3) . 2_866 ?
O10 Na1 O53 91.7(3) . 2_866 ?
O20 Na1 O47 87.7(3) . . ?
O10 Na1 O47 80.7(3) . . ?
O53 Na1 O47 91.2(3) 2_866 . ?
O20 Na1 O176 92.3(3) . . ?
O10 Na1 O176 78.5(3) . . ?
O53 Na1 O176 89.9(3) 2_866 . ?
O47 Na1 O176 159.3(3) . . ?
O20 Na1 O14 94.0(3) . 2_866 ?
O10 Na1 O14 149.5(3) . 2_866 ?
O53 Na1 O14 83.9(2) 2_866 2_866 ?
O47 Na1 O14 129.3(3) . 2_866 ?
O176 Na1 O14 71.3(3) . 2_866 ?
O20 Na1 O23 109.3(3) . 2_866 ?
O10 Na1 O23 152.4(3) . 2_866 ?
O53 Na1 O23 66.9(2) 2_866 2_866 ?
O47 Na1 O23 82.4(3) . 2_866 ?
O176 Na1 O23 116.8(3) . 2_866 ?
O14 Na1 O23 49.3(2) 2_866 2_866 ?
O20 Na1 S2 94.8(2) . 2_866 ?
O10 Na1 S2 171.8(3) . 2_866 ?
O53 Na1 S2 81.92(17) 2_866 2_866 ?
O47 Na1 S2 104.3(2) . 2_866 ?
O176 Na1 S2 96.3(3) . 2_866 ?
O14 Na1 S2 25.03(15) 2_866 2_866 ?
O23 Na1 S2 26.71(13) 2_866 2_866 ?
O20 Na1 K4 132.5(2) . . ?
O10 Na1 K4 61.5(2) . . ?
O53 Na1 K4 48.42(16) 2_866 . ?
O47 Na1 K4 51.9(2) . . ?
O176 Na1 K4 116.7(3) . . ?
O14 Na1 K4 129.5(2) 2_866 . ?
O23 Na1 K4 90.86(16) 2_866 . ?
S2 Na1 K4 116.41(12) 2_866 . ?
O20 Na1 K2 51.5(2) . . ?
O10 Na1 K2 48.0(2) . . ?
O53 Na1 K2 130.7(2) 2_866 . ?
O47 Na1 K2 59.8(2) . . ?
O176 Na1 K2 104.7(2) . . ?
O14 Na1 K2 145.5(2) 2_866 . ?
O23 Na1 K2 135.57(18) 2_866 . ?
S2 Na1 K2 140.12(12) 2_866 . ?
K4 Na1 K2 83.76(9) . . ?
O20 Na1 K3 83.2(2) . . ?
O10 Na1 K3 130.7(3) . . ?
O53 Na1 K3 93.35(18) 2_866 . ?
O47 Na1 K3 50.1(2) . . ?
O176 Na1 K3 150.4(3) . . ?
O14 Na1 K3 79.76(17) 2_866 . ?
O23 Na1 K3 40.24(13) 2_866 . ?
S2 Na1 K3 55.22(7) 2_866 . ?
K4 Na1 K3 86.59(9) . . ?
K2 Na1 K3 95.34(9) . . ?
O20 Na1 K5 58.7(2) . . ?
O10 Na1 K5 127.3(3) . . ?
O53 Na1 K5 120.0(2) 2_866 . ?
O47 Na1 K5 133.2(2) . . ?
O176 Na1 K5 62.1(3) . . ?
O14 Na1 K5 38.56(18) 2_866 . ?
O23 Na1 K5 79.91(16) 2_866 . ?
S2 Na1 K5 53.54(10) 2_866 . ?
K4 Na1 K5 167.94(13) . . ?
K2 Na1 K5 108.26(11) . . ?
K3 Na1 K5 91.21(12) . . ?
S3 O1 Zr4 98.5(3) . . ?
S3 O1 K4 113.2(4) . . ?
Zr4 O1 K4 108.6(3) . . ?
S4 O2 Zr3 97.6(3) . . ?
S4 O2 K2 114.3(3) . . ?
Zr3 O2 K2 116.0(2) . . ?
S4 O2 K1 88.9(3) . . ?
Zr3 O2 K1 143.6(3) . . ?
K2 O2 K1 93.08(19) . . ?
S3 O3 Zr4 99.5(3) . . ?
S3 O3 K2 100.5(3) . . ?
Zr4 O3 K2 113.1(2) . . ?
S4 O4 Zr3 100.3(3) . . ?
S4 O4 K4 105.3(3) . . ?
Zr3 O4 K4 108.5(2) . . ?
S4 O5 K3 112.8(4) . . ?
S4 O5 K1 104.4(4) . . ?
K3 O5 K1 95.6(2) . . ?
Ge4 O6 Ti8 119.7(3) . . ?
Ge4 O6 W20 123.1(3) . . ?
Ti8 O6 W20 92.7(2) . . ?
Ge4 O6 W8 123.0(3) . . ?
Ti8 O6 W8 98.2(2) . . ?
W20 O6 W8 92.7(2) . . ?
Ge3 O7 Ti9 119.8(3) . . ?
Ge3 O7 W18 123.0(3) . . ?
Ti9 O7 W18 93.1(2) . . ?
Ge3 O7 W26 122.5(3) . . ?
Ti9 O7 W26 98.1(2) . . ?
W18 O7 W26 93.2(2) . . ?
W4 O8 W5 145.9(3) . . ?
W4 O8 Zr2 104.0(3) . . ?
W5 O8 Zr2 104.6(2) . . ?
S3 O10 Na1 162.7(6) . . ?
S3 O10 K2 101.9(4) . . ?
Na1 O10 K2 95.1(3) . . ?
S3 O10 K4 90.6(4) . . ?
Na1 O10 K4 80.9(3) . . ?
K2 O10 K4 109.3(3) . . ?
Zr2 O11 Zr1 111.2(2) . . ?
Zr2 O11 K1 107.4(2) . . ?
Zr1 O11 K1 110.3(2) . . ?
Zr3 O12 Zr4 111.0(3) . . ?
Zr3 O12 K4 108.8(2) . . ?
Zr4 O12 K4 112.3(2) . . ?
Zr2 O13 Zr1 111.7(3) . . ?
Zr2 O13 K3 108.7(2) . 2_866 ?
Zr1 O13 K3 111.1(2) . 2_866 ?
S2 O14 Na1 103.1(4) . 2_866 ?
S2 O14 K5 110.7(4) . 2_866 ?
Na1 O14 K5 104.1(3) 2_866 2_866 ?
Zr3 O15 Zr4 111.8(3) . . ?
Zr3 O15 K2 109.4(2) . . ?
Zr4 O15 K2 109.7(2) . . ?
S2 O16 K3 164.8(5) . . ?
S2 O16 K1 97.6(3) . . ?
K3 O16 K1 93.7(2) . . ?
S2 O16 K5 89.0(4) . 2_866 ?
K3 O16 K5 94.7(2) . 2_866 ?
K1 O16 K5 118.0(3) . 2_866 ?
S2 O16 K3 89.0(3) . 2_866 ?
K3 O16 K3 78.16(19) . 2_866 ?
K1 O16 K3 105.8(2) . 2_866 ?
K5 O16 K3 136.1(3) 2_866 2_866 ?
S1 O17 Zr1 97.8(3) . . ?
S1 O17 K1 102.1(3) . . ?
Zr1 O17 K1 112.4(2) . . ?
S1 O17 K2 96.5(3) . . ?
Zr1 O17 K2 147.5(3) . . ?
K1 O17 K2 92.71(18) . . ?
Ge2 O18 Ti2 119.7(3) . . ?
Ge2 O18 W10 125.0(3) . . ?
Ti2 O18 W10 93.7(2) . . ?
Ge2 O18 W22 124.3(3) . . ?
Ti2 O18 W22 93.2(2) . . ?
W10 O18 W22 92.6(2) . . ?
W4 O19 W24 156.4(3) . . ?
S1 O20 Na1 127.7(5) . . ?
S1 O20 K2 99.3(4) . . ?
Na1 O20 K2 91.5(2) . . ?
S1 O21 Zr1 99.0(3) . . ?
S1 O21 K3 99.3(3) . 2_866 ?
Zr1 O21 K3 112.5(2) . 2_866 ?
Ti6 O22 Ti1 146.9(4) . . ?
S2 O23 Zr2 98.6(3) . . ?
S2 O23 K3 112.5(3) . 2_866 ?
Zr2 O23 K3 115.4(3) . 2_866 ?
S2 O23 Na1 89.1(3) . 2_866 ?
Zr2 O23 Na1 141.4(3) . 2_866 ?
K3 O23 Na1 95.7(2) 2_866 2_866 ?
Ge4 O24 Ti12 120.4(3) . . ?
Ge4 O24 W17 124.3(3) . . ?
Ti12 O24 W17 93.4(2) . . ?
Ge4 O24 W12 124.3(3) . . ?
Ti12 O24 W12 93.9(2) . . ?
W17 O24 W12 92.3(2) . . ?
Ti11 O25 Ti12 145.7(4) . . ?
Ge3 O26 Ti7 119.8(3) . . ?
Ge3 O26 W25 124.4(3) . . ?
Ti7 O26 W25 94.3(2) . . ?
Ge3 O26 W19 124.2(3) . . ?
Ti7 O26 W19 93.5(2) . . ?
W25 O26 W19 92.5(2) . . ?
Ti5 O27 Ti2 148.3(4) . . ?
Ti3 O28 Ti1 146.5(4) . . ?
Ti5 O29 Ti4 137.3(3) . . ?
Ti5 O29 Zr1 110.0(3) . . ?
Ti4 O29 Zr1 109.1(3) . . ?
Ti3 O30 Ti6 138.3(3) . . ?
Ti3 O30 Zr2 109.0(3) . . ?
Ti6 O30 Zr2 109.4(3) . . ?
Ti9 O31 Ti7 149.9(4) . . ?
Ti9 O32 Ti10 137.7(3) . . ?
Ti9 O32 Zr4 108.9(3) . . ?
Ti10 O32 Zr4 110.0(3) . . ?
Ti10 O33 Ti7 145.3(4) . . ?
Ti4 O34 Ti2 148.0(4) . . ?
Ti8 O35 Ti12 148.8(4) . . ?
Ti8 O36 Ti11 138.0(3) . . ?
Ti8 O36 Zr3 109.6(3) . . ?
Ti11 O36 Zr3 109.1(3) . . ?
W5 O37 Ti6 114.8(3) . . ?
W5 O37 Zr2 105.0(2) . . ?
Ti6 O37 Zr2 97.3(2) . . ?
W3 O38 K2 156.1(4) . . ?
W17 O39 Ti12 117.2(3) . . ?
W5 O41 W24 157.8(4) . . ?
W14 O42 Ti11 113.9(3) . . ?
W14 O42 Zr3 105.1(3) . . ?
Ti11 O42 Zr3 97.2(2) . . ?
W35 O43 W31 119.5(3) . . ?
W18 O44 W19 155.1(4) . . ?
W11 O45 Ti10 113.2(3) . . ?
W11 O45 Zr4 104.9(3) . . ?
Ti10 O45 Zr4 96.7(2) . . ?
W8 O46 Ti8 115.1(3) . . ?
W8 O46 Zr3 105.3(2) . . ?
Ti8 O46 Zr3 97.1(2) . . ?
S4 O47 Na1 170.7(6) . . ?
S4 O47 K4 95.6(4) . . ?
Na1 O47 K4 89.1(3) . . ?
S4 O47 K3 88.3(4) . . ?
Na1 O47 K3 95.8(2) . . ?
K4 O47 K3 123.8(3) . . ?
S4 O47 K2 88.4(4) . . ?
Na1 O47 K2 82.5(3) . . ?
K4 O47 K2 107.0(3) . . ?
K3 O47 K2 129.2(3) . . ?
W14 O48 W30 157.4(4) . . ?
W14 O49 W16 119.9(3) . . ?
W32 O51 W16 148.7(4) . . ?
W11 O52 W35 158.1(4) . . ?
W4 O53 Na1 156.2(3) . 2_866 ?
W4 O53 K4 101.0(3) . 2_866 ?
Na1 O53 K4 92.6(2) 2_866 2_866 ?
W32 O54 W12 154.1(4) . . ?
W1 O55 Ti4 114.7(3) . . ?
W1 O55 Zr1 104.8(2) . . ?
Ti4 O55 Zr1 97.1(2) . . ?
W25 O56 Ti7 116.9(3) . . ?
W1 O57 W9 120.3(3) . . ?
W23 O58 W6 148.8(4) . . ?
W1 O59 K5 157.7(4) . . ?
S1 O60 K3 161.4(5) . . ?
S1 O60 K3 101.5(3) . 2_866 ?
K3 O60 K3 85.78(19) . 2_866 ?
S1 O60 K1 99.4(3) . . ?
K3 O60 K1 92.4(2) . . ?
K3 O60 K1 116.1(2) 2_866 . ?
W11 O61 W15 120.1(3) . . ?
W13 O62 Ti1 117.1(3) . . ?
W27 O63 W29 119.5(3) . . ?
W8 O64 W20 120.3(3) . . ?
W23 O65 W21 152.2(4) . . ?
W3 O66 Ti5 114.4(3) . . ?
W3 O66 Zr1 105.5(3) . . ?
Ti5 O66 Zr1 97.2(2) . . ?
W22 O67 Ti2 116.5(3) . . ?
W18 O68 Ti9 116.4(3) . . ?
W9 O69 Ti4 116.8(3) . . ?
Ge4 O70 W32 121.6(3) . . ?
Ge4 O70 W33 121.2(3) . . ?
W32 O70 W33 94.8(2) . . ?
Ge4 O70 W30 124.4(3) . . ?
W32 O70 W30 93.6(2) . . ?
W33 O70 W30 93.6(2) . . ?
W19 O71 Ti7 117.2(3) . . ?
W4 O72 Ti3 114.4(3) . . ?
W4 O72 Zr2 105.2(3) . . ?
Ti3 O72 Zr2 97.0(2) . . ?
W15 O73 Ti10 116.5(3) . . ?
W36 O74 W15 149.8(4) . . ?
W28 O75 W7 148.9(4) . . ?
W22 O76 W10 119.2(3) . . ?
W29 O77 W9 148.2(4) . . ?
W16 O78 Ti11 116.6(3) . . ?
W34 O79 W2 148.4(3) . . ?
W5 O81 W6 120.4(3) . . ?
W21 O82 Ti1 117.3(3) . . ?
S2 O83 Zr2 99.7(3) . . ?
S2 O83 K1 102.0(3) . . ?
Zr2 O83 K1 112.4(2) . . ?
W2 O84 Ti3 117.0(3) . . ?
W3 O86 W27 157.8(3) . . ?
W7 O87 Ti5 116.6(3) . . ?
W7 O88 W10 156.2(4) . . ?
W30 O89 W32 120.1(3) . . ?
W31 O90 W36 120.7(3) . . ?
Ti8 O91 Ti10 131.5(3) . . ?
Ge3 O92 W36 121.7(3) . . ?
Ge3 O92 W31 121.0(3) . . ?
W36 O92 W31 94.4(2) . . ?
Ge3 O92 W35 124.8(3) . . ?
W36 O92 W35 93.7(2) . . ?
W31 O92 W35 93.3(2) . . ?
Ti1 O93 Ti2 131.5(3) . . ?
Ti7 O94 Ti12 132.8(3) . . ?
W16 O95 W12 156.3(4) . . ?
Ge2 O97 W29 121.6(3) . . ?
Ge2 O97 W28 121.2(3) . . ?
W29 O97 W28 94.5(2) . . ?
Ge2 O97 W27 124.7(3) . . ?
W29 O97 W27 93.7(2) . . ?
W28 O97 W27 93.3(2) . . ?
W12 O98 Ti12 116.9(3) . . ?
W34 O101 W23 121.3(3) . . ?
W32 O102 W33 120.3(3) . . ?
Ge1 O103 Ti6 119.9(3) . . ?
Ge1 O103 W6 122.5(3) . . ?
Ti6 O103 W6 92.9(2) . . ?
Ge1 O103 W5 123.1(3) . . ?
Ti6 O103 W5 98.0(2) . . ?
W6 O103 W5 93.1(2) . . ?
Ge3 O106 Ti10 119.8(3) . . ?
Ge3 O106 W15 122.9(3) . . ?
Ti10 O106 W15 93.2(2) . . ?
Ge3 O106 W11 122.5(3) . . ?
Ti10 O106 W11 98.7(2) . . ?
W15 O106 W11 92.6(2) . . ?
W12 O107 W17 118.7(3) . . ?
W28 O109 W10 152.8(4) . . ?
W26 O110 Ti9 114.5(3) . . ?
W26 O110 Zr4 104.9(3) . . ?
Ti9 O110 Zr4 97.3(2) . . ?
Ge2 O111 Ti4 119.5(3) . . ?
Ge2 O111 W9 123.4(3) . . ?
Ti4 O111 W9 92.9(2) . . ?
Ge2 O111 W1 122.7(3) . . ?
Ti4 O111 W1 98.1(2) . . ?
W9 O111 W1 93.0(2) . . ?
W30 O112 W33 120.0(3) . . ?
W1 O113 W3 146.0(3) . . ?
W1 O113 Zr1 104.4(2) . . ?
W3 O113 Zr1 104.5(3) . . ?
W33 O116 W20 148.6(4) . . ?
W31 O117 W19 152.8(4) . . ?
W2 O118 W13 157.0(4) . . ?
Ge1 O119 Ti3 119.0(3) . . ?
Ge1 O119 W2 123.2(3) . . ?
Ti3 O119 W2 92.8(2) . . ?
Ge1 O119 W4 122.9(3) . . ?
Ti3 O119 W4 98.2(2) . . ?
W2 O119 W4 93.7(2) . . ?
W29 O123 W22 152.7(4) . . ?
W24 O125 W23 119.6(3) . . ?
W10 O128 Ti2 116.5(3) . . ?
W20 O129 Ti8 116.8(3) . . ?
W19 O131 W25 118.5(3) . . ?
W9 O132 W22 156.5(4) . . ?
W11 O133 W26 146.5(3) . . ?
W11 O133 Zr4 105.0(3) . . ?
W26 O133 Zr4 104.3(3) . . ?
W29 O134 W28 120.7(3) . . ?
W3 O135 W7 120.3(3) . . ?
W4 O136 W2 119.9(3) . . ?
W4 O136 K4 98.6(2) . 2_866 ?
W2 O136 K4 134.2(3) . 2_866 ?
Ge1 O137 W34 121.5(3) . . ?
Ge1 O137 W23 121.5(3) . . ?
W34 O137 W23 94.9(2) . . ?
Ge1 O137 W24 124.2(3) . . ?
W34 O137 W24 93.5(2) . . ?
W23 O137 W24 93.5(2) . . ?
W8 O139 W30 158.0(4) . . ?
Ge1 O140 Ti1 118.9(3) . . ?
Ge1 O140 W13 124.6(3) . . ?
Ti1 O140 W13 94.2(2) . . ?
Ge1 O140 W21 124.4(3) . . ?
Ti1 O140 W21 93.8(2) . . ?
W13 O140 W21 92.7(2) . . ?
W14 O141 W8 146.2(3) . . ?
W14 O141 Zr3 104.3(3) . . ?
W8 O141 Zr3 104.4(2) . . ?
Ti11 O142 Ti9 131.7(3) . . ?
W31 O143 W18 149.3(4) . . ?
Ge2 O144 Ti5 119.6(3) . . ?
Ge2 O144 W7 122.4(3) . . ?
Ti5 O144 W7 92.9(2) . . ?
Ge2 O144 W3 122.9(3) . . ?
Ti5 O144 W3 98.8(2) . . ?
W7 O144 W3 93.2(2) . . ?
W27 O145 W28 119.9(3) . . ?
W34 O146 W13 152.9(4) . . ?
W14 O147 K1 159.0(4) . . ?
W6 O148 W21 156.5(4) . . ?
W33 O149 W17 153.1(4) . . ?
W26 O150 W35 156.2(4) . . ?
W6 O153 Ti6 117.2(3) . . ?
W21 O156 W13 118.9(3) . . ?
W1 O157 W27 157.6(4) . . ?
W36 O158 W25 152.7(4) . . ?
W15 O159 W25 156.3(4) . . ?
W24 O160 W34 119.6(3) . . ?
Ti6 O161 Ti5 131.7(3) . . ?
W26 O162 W18 120.4(3) . . ?
W20 O164 W17 155.5(4) . . ?
W35 O166 W36 119.9(3) . . ?
Ti3 O168 Ti4 131.1(3) . . ?
W35 O169 K5 135.7(4) . 2_766 ?
Ge4 O170 Ti11 119.6(3) . . ?
Ge4 O170 W16 122.5(3) . . ?
Ti11 O170 W16 92.6(2) . . ?
Ge4 O170 W14 123.3(3) . . ?
Ti11 O170 W14 98.9(2) . . ?
W16 O170 W14 92.8(2) . . ?
C21 O176 Na1 126.5(9) . . ?
O23W O22W K5 88(3) 2_866 2_866 ?
O23W O22W K1 122(3) 2_866 . ?
K5 O22W K1 108.0(10) 2_866 . ?
O22W O23W K5 76(3) 2_866 . ?
C2 N1 C1 117.6(16) . . ?
C4 N2 C3 121.7(14) . . ?
C5 N3 C6 115.4(13) . . ?
C7 N4 C8 125.7(19) . . ?
C10 N5 C9 113.5(12) . . ?
C11 N6 C12 111.5(14) . . ?
C14 N7 C13 129.7(14) . . ?
C15 N8 C16 108.6(14) . . ?
C18 N9 C17 112.8(15) . . ?
C19 N10 C20 115.1(13) . . ?
C23 N11 C24 137(3) . . ?
O176 C21 O175 124.3(13) . . ?
O176 C21 C22 123.3(13) . . ?
O175 C21 C22 112.3(12) . . ?

loop_
_geom_bond_atom_site_label_1
_geom_bond_atom_site_label_2
_geom_bond_distance
_geom_bond_site_symmetry_2
_geom_bond_publ_flag
W1 O59 1.710(6) . ?
W1 O157 1.880(6) . ?
W1 O57 1.880(6) . ?
W1 O55 1.922(5) . ?
W1 O113 2.021(6) . ?
W1 O111 2.334(5) . ?
W1 Zr1 3.3219(9) . ?
W2 O121 1.701(6) . ?
W2 O84 1.836(6) . ?
W2 O118 1.878(6) . ?
W2 O79 1.974(6) . ?
W2 O136 2.005(6) . ?
W2 O119 2.300(6) . ?
W2 Ti3 3.2657(15) . ?
W3 O38 1.704(6) . ?
W3 O135 1.874(6) . ?
W3 O86 1.882(6) . ?
W3 O66 1.918(6) . ?
W3 O113 2.031(6) . ?
W3 O144 2.323(6) . ?
W3 Zr1 3.3315(9) . ?
W4 O53 1.712(6) . ?
W4 O19 1.874(6) . ?
W4 O136 1.877(6) . ?
W4 O72 1.915(6) . ?
W4 O8 2.014(6) . ?
W4 O119 2.307(6) . ?
W4 Zr2 3.3164(8) . ?
W4 K4 3.608(3) 2_866 ?
W5 O96 1.701(6) . ?
W5 O81 1.870(6) . ?
W5 O41 1.880(6) . ?
W5 O37 1.926(6) . ?
W5 O8 2.028(6) . ?
W5 O103 2.319(6) . ?
W5 Zr2 3.3416(8) . ?
W6 O130 1.697(7) . ?
W6 O153 1.837(6) . ?
W6 O148 1.877(7) . ?
W6 O58 1.969(7) . ?
W6 O81 1.998(7) . ?
W6 O103 2.304(6) . ?
W6 Ti6 3.2709(16) . ?
W7 O104 1.719(7) . ?
W7 O87 1.847(6) . ?
W7 O88 1.882(7) . ?
W7 O75 1.964(7) . ?
W7 O135 2.000(7) . ?
W7 O144 2.302(6) . ?
W7 Ti5 3.2583(15) . ?
W8 O124 1.701(6) . ?
W8 O64 1.873(6) . ?
W8 O139 1.881(6) . ?
W8 O46 1.918(6) . ?
W8 O141 2.040(6) . ?
W8 O6 2.329(6) . ?
W8 Zr3 3.3337(9) . ?
W9 O40 1.713(6) . ?
W9 O69 1.834(6) . ?
W9 O132 1.886(6) . ?
W9 O77 1.971(6) . ?
W9 O57 1.996(6) . ?
W9 O111 2.299(5) . ?
W9 Ti4 3.2568(15) . ?
W10 O138 1.712(6) . ?
W10 O128 1.815(7) . ?
W10 O76 1.938(7) . ?
W10 O88 1.945(7) . ?
W10 O109 2.002(7) . ?
W10 O18 2.299(6) . ?
W10 Ti2 3.2904(16) . ?
W11 O115 1.692(7) . ?
W11 O61 1.869(6) . ?
W11 O52 1.895(6) . ?
W11 O45 1.925(6) . ?
W11 O133 2.014(6) . ?
W11 O106 2.342(6) . ?
W11 Zr4 3.3214(9) . ?
W12 O108 1.709(7) . ?
W12 O98 1.817(6) . ?
W12 O107 1.916(7) . ?
W12 O95 1.949(6) . ?
W12 O54 2.013(6) . ?
W12 O24 2.299(6) . ?
W12 Ti12 3.3041(16) . ?
W13 O154 1.709(7) . ?
W13 O62 1.814(6) . ?
W13 O156 1.933(7) . ?
W13 O118 1.949(6) . ?
W13 O146 2.010(7) . ?
W13 O140 2.289(6) . ?
W13 Ti1 3.2986(17) . ?
W14 O147 1.705(7) . ?
W14 O49 1.873(6) . ?
W14 O48 1.890(6) . ?
W14 O42 1.926(6) . ?
W14 O141 2.013(6) . ?
W14 O170 2.319(6) . ?
W14 Zr3 3.3102(9) . ?
W15 O174 1.712(7) . ?
W15 O73 1.847(6) . ?
W15 O159 1.888(7) . ?
W15 O74 1.957(7) . ?
W15 O61 2.003(7) . ?
W15 O106 2.297(6) . ?
W15 Ti10 3.2586(15) . ?
W16 O114 1.709(7) . ?
W16 O78 1.853(6) . ?
W16 O95 1.885(6) . ?
W16 O51 1.955(6) . ?
W16 O49 1.998(6) . ?
W16 O170 2.308(6) . ?
W16 Ti11 3.2610(15) . ?
W17 O152 1.716(7) . ?
W17 O39 1.816(6) . ?
W17 O164 1.932(7) . ?
W17 O107 1.936(7) . ?
W17 O149 2.014(7) . ?
W17 O24 2.297(6) . ?
W17 Ti12 3.2878(16) . ?
W18 O127 1.720(7) . ?
W18 O68 1.847(6) . ?
W18 O44 1.880(6) . ?
W18 O143 1.959(7) . ?
W18 O162 1.996(6) . ?
W18 O7 2.297(6) . ?
W18 Ti9 3.2576(15) . ?
W19 O173 1.715(7) . ?
W19 O71 1.813(6) . ?
W19 O131 1.923(7) . ?
W19 O44 1.949(7) . ?
W19 O117 2.003(7) . ?
W19 O26 2.307(6) . ?
W19 Ti7 3.2914(16) . ?
W20 O80 1.712(7) . ?
W20 O129 1.840(6) . ?
W20 O164 1.898(7) . ?
W20 O116 1.964(6) . ?
W20 O64 1.991(7) . ?
W20 O6 2.302(6) . ?
W20 Ti8 3.2586(15) . ?
W21 O122 1.707(6) . ?
W21 O82 1.819(7) . ?
W21 O156 1.929(7) . ?
W21 O148 1.954(7) . ?
W21 O65 2.018(7) . ?
W21 O140 2.305(6) . ?
W21 Ti1 3.2997(16) . ?
W22 O163 1.723(7) . ?
W22 O67 1.810(7) . ?
W22 O76 1.921(7) . ?
W22 O132 1.943(6) . ?
W22 O123 2.013(7) . ?
W22 O18 2.306(6) . ?
W22 Ti2 3.2820(17) . ?
W23 O155 1.706(7) . ?
W23 O65 1.846(7) . ?
W23 O58 1.884(7) . ?
W23 O101 1.946(7) . ?
W23 O125 2.001(7) . ?
W23 O137 2.293(6) . ?
W24 O120 1.708(7) . ?
W24 O125 1.878(6) . ?
W24 O160 1.887(7) . ?
W24 O41 1.945(6) . ?
W24 O19 1.952(6) . ?
W24 O137 2.307(6) . ?
W25 O126 1.714(7) . ?
W25 O56 1.820(6) . ?
W25 O159 1.942(7) . ?
W25 O131 1.946(7) . ?
W25 O158 2.013(7) . ?
W25 O26 2.297(6) . ?
W25 Ti7 3.3062(16) . ?
W26 O50 1.700(6) . ?
W26 O162 1.879(6) . ?
W26 O150 1.895(6) . ?
W26 O110 1.924(6) . ?
W26 O133 2.038(6) . ?
W26 O7 2.330(6) . ?
W26 Zr4 3.3241(9) . ?
W27 O85 1.705(7) . ?
W27 O145 1.875(7) . ?
W27 O63 1.879(7) . ?
W27 O86 1.936(7) . ?
W27 O157 1.951(6) . ?
W27 O97 2.307(6) . ?
W28 O100 1.711(7) . ?
W28 O109 1.860(7) . ?
W28 O75 1.897(7) . ?
W28 O134 1.942(7) . ?
W28 O145 2.001(7) . ?
W28 O97 2.304(6) . ?
W29 O151 1.703(7) . ?
W29 O123 1.850(7) . ?
W29 O77 1.893(6) . ?
W29 O134 1.940(7) . ?
W29 O63 2.002(7) . ?
W29 O97 2.289(6) . ?
W30 O172 1.712(7) . ?
W30 O112 1.884(7) . ?
W30 O89 1.886(7) . ?
W30 O48 1.936(6) . ?
W30 O139 1.937(6) . ?
W30 O70 2.314(6) . ?
W31 O99 1.709(7) . ?
W31 O117 1.861(7) . ?
W31 O143 1.896(7) . ?
W31 O90 1.939(8) . ?
W31 O43 1.997(7) . ?
W31 O92 2.308(6) . ?
W32 O171 1.718(7) . ?
W32 O54 1.841(6) . ?
W32 O51 1.904(6) . ?
W32 O102 1.935(7) . ?
W32 O89 1.987(7) . ?
W32 O70 2.287(6) . ?
W33 O105 1.709(8) . ?
W33 O149 1.843(7) . ?
W33 O116 1.896(7) . ?
W33 O102 1.949(8) . ?
W33 O112 1.990(7) . ?
W33 O70 2.290(6) . ?
W34 O165 1.703(7) . ?
W34 O146 1.854(7) . ?
W34 O79 1.894(6) . ?
W34 O101 1.928(7) . ?
W34 O160 1.986(7) . ?
W34 O137 2.291(6) . ?
W35 O169 1.705(7) . ?
W35 O166 1.883(7) . ?
W35 O43 1.893(7) . ?
W35 O52 1.915(6) . ?
W35 O150 1.930(7) . ?
W35 O92 2.314(6) . ?
W36 O167 1.703(7) . ?
W36 O158 1.844(7) . ?
W36 O74 1.892(7) . ?
W36 O90 1.940(8) . ?
W36 O166 1.995(7) . ?
W36 O92 2.288(6) . ?
Ge1 O137 1.736(6) . ?
Ge1 O103 1.737(6) . ?
Ge1 O119 1.739(5) . ?
Ge1 O140 1.742(6) . ?
Ge2 O18 1.731(6) . ?
Ge2 O97 1.731(6) . ?
Ge2 O111 1.734(5) . ?
Ge2 O144 1.739(6) . ?
Ge3 O92 1.729(6) . ?
Ge3 O106 1.732(6) . ?
Ge3 O26 1.734(6) . ?
Ge3 O7 1.739(6) . ?
Ge4 O24 1.729(6) . ?
Ge4 O6 1.732(6) . ?
Ge4 O170 1.734(6) . ?
Ge4 O70 1.737(6) . ?
Zr1 O29 2.096(6) . ?
Zr1 O13 2.155(6) . ?
Zr1 O11 2.168(6) . ?
Zr1 O113 2.182(6) . ?
Zr1 O66 2.259(6) . ?
Zr1 O55 2.261(6) . ?
Zr1 O21 2.270(6) . ?
Zr1 O17 2.289(6) . ?
Zr1 S1 2.912(2) . ?
Zr1 Ti4 3.2972(16) . ?
Zr1 Ti5 3.3139(17) . ?
Zr2 O30 2.099(6) . ?
Zr2 O11 2.148(6) . ?
Zr2 O13 2.150(6) . ?
Zr2 O8 2.192(6) . ?
Zr2 O72 2.252(6) . ?
Zr2 O83 2.259(6) . ?
Zr2 O37 2.278(6) . ?
Zr2 O23 2.287(6) . ?
Zr2 S2 2.914(2) . ?
Zr2 Ti3 3.2930(16) . ?
Zr2 Ti6 3.3075(16) . ?
Zr3 O36 2.097(5) . ?
Zr3 O15 2.149(6) . ?
Zr3 O12 2.154(6) . ?
Zr3 O141 2.178(6) . ?
Zr3 O42 2.236(6) . ?
Zr3 O4 2.246(6) . ?
Zr3 O46 2.267(6) . ?
Zr3 O2 2.299(6) . ?
Zr3 S4 2.916(2) . ?
Zr3 Ti8 3.3012(16) . ?
Zr3 Ti11 3.3053(16) . ?
Zr4 O32 2.110(5) . ?
Zr4 O15 2.158(6) . ?
Zr4 O133 2.172(6) . ?
Zr4 O12 2.173(6) . ?
Zr4 O3 2.248(6) . ?
Zr4 O45 2.258(6) . ?
Zr4 O1 2.259(6) . ?
Zr4 O110 2.260(6) . ?
Zr4 S3 2.901(2) . ?
Zr4 Ti9 3.2994(16) . ?
Zr4 Ti10 3.3234(17) . ?
Ti1 O93 1.814(6) . ?
Ti1 O22 1.853(7) . ?
Ti1 O28 1.864(6) . ?
Ti1 O82 2.043(6) . ?
Ti1 O62 2.051(6) . ?
Ti1 O140 2.212(6) . ?
Ti1 Ti2 3.327(2) . ?
Ti2 O93 1.834(6) . ?
Ti2 O27 1.850(6) . ?
Ti2 O34 1.853(6) . ?
Ti2 O67 2.046(7) . ?
Ti2 O128 2.051(7) . ?
Ti2 O18 2.210(6) . ?
Ti3 O28 1.808(6) . ?
Ti3 O168 1.826(6) . ?
Ti3 O30 1.944(6) . ?
Ti3 O84 1.993(6) . ?
Ti3 O72 2.142(6) . ?
Ti3 O119 2.207(6) . ?
Ti3 Ti4 3.328(2) . ?
Ti4 O34 1.799(6) . ?
Ti4 O168 1.829(6) . ?
Ti4 O29 1.951(6) . ?
Ti4 O69 1.988(6) . ?
Ti4 O55 2.135(6) . ?
Ti4 O111 2.192(6) . ?
Ti5 O27 1.796(6) . ?
Ti5 O161 1.844(6) . ?
Ti5 O29 1.948(6) . ?
Ti5 O87 1.981(6) . ?
Ti5 O66 2.159(6) . ?
Ti5 O144 2.192(6) . ?
Ti5 Ti6 3.345(2) . ?
Ti6 O22 1.816(6) . ?
Ti6 O161 1.822(6) . ?
Ti6 O30 1.953(6) . ?
Ti6 O153 1.995(6) . ?
Ti6 O37 2.127(6) . ?
Ti6 O103 2.207(6) . ?
Ti7 O94 1.818(6) . ?
Ti7 O31 1.839(6) . ?
Ti7 O33 1.880(6) . ?
Ti7 O71 2.040(7) . ?
Ti7 O56 2.056(7) . ?
Ti7 O26 2.211(6) . ?
Ti7 Ti12 3.342(2) . ?
Ti8 O35 1.798(6) . ?
Ti8 O91 1.833(6) . ?
Ti8 O36 1.942(6) . ?
Ti8 O129 1.984(6) . ?
Ti8 O46 2.134(6) . ?
Ti8 O6 2.198(6) . ?
Ti8 Ti10 3.344(2) . ?
Ti9 O31 1.800(6) . ?
Ti9 O142 1.844(6) . ?
Ti9 O32 1.945(6) . ?
Ti9 O68 1.986(6) . ?
Ti9 O110 2.134(6) . ?
Ti9 O7 2.189(6) . ?
Ti9 Ti11 3.343(2) . ?
Ti10 O33 1.800(6) . ?
Ti10 O91 1.835(6) . ?
Ti10 O32 1.946(6) . ?
Ti10 O73 1.985(6) . ?
Ti10 O106 2.188(6) . ?
Ti10 O45 2.189(6) . ?
Ti11 O25 1.802(6) . ?
Ti11 O142 1.819(6) . ?
Ti11 O36 1.959(6) . ?
Ti11 O78 1.978(6) . ?
Ti11 O42 2.168(6) . ?
Ti11 O170 2.200(6) . ?
Ti12 O94 1.828(6) . ?
Ti12 O35 1.852(6) . ?
Ti12 O25 1.875(6) . ?
Ti12 O39 2.033(7) . ?
Ti12 O98 2.057(6) . ?
Ti12 O24 2.221(6) . ?
S1 O20 1.448(7) . ?
S1 O60 1.451(7) . ?
S1 O21 1.504(6) . ?
S1 O17 1.516(7) . ?
S1 K3 3.522(3) 2_866 ?
S1 K1 3.572(3) . ?
S1 K2 3.597(3) . ?
S2 O14 1.446(7) . ?
S2 O16 1.447(7) . ?
S2 O23 1.496(6) . ?
S2 O83 1.499(7) . ?
S2 Na1 3.327(4) 2_866 ?
S2 K1 3.492(3) . ?
S2 K5 3.541(5) 2_866 ?
S2 K3 3.627(3) 2_866 ?
S3 O9 1.436(8) . ?
S3 O10 1.444(8) . ?
S3 O3 1.501(7) . ?
S3 O1 1.518(7) . ?
S3 K2 3.514(4) . ?
S3 K4 3.714(4) . ?
S4 O47 1.432(7) . ?
S4 O5 1.445(7) . ?
S4 O4 1.502(7) . ?
S4 O2 1.514(7) . ?
S4 K4 3.457(3) . ?
S4 K1 3.534(3) . ?
S4 K3 3.562(3) . ?
S4 K2 3.663(3) . ?
K1 O147 2.731(7) . ?
K1 O83 2.858(7) . ?
K1 O5 2.886(8) . ?
K1 O17 2.932(7) . ?
K1 O2W 2.96(3) . ?
K1 O16 2.991(8) . ?
K1 O17W 3.02(2) . ?
K1 O60 3.034(8) . ?
K1 O11 3.098(6) . ?
K1 O2 3.223(7) . ?
K1 O22W 3.32(4) . ?
K2 O38 2.714(7) . ?
K2 O2 2.772(7) . ?
K2 O3 2.914(7) . ?
K2 O10 2.920(9) . ?
K2 O9W 2.96(2) . ?
K2 O8W 2.98(2) . ?
K2 O20 3.066(9) . ?
K2 O15 3.088(6) . ?
K2 O17 3.094(7) . ?
K2 O47 3.412(10) . ?
K3 O16 2.725(7) . ?
K3 O60 2.738(6) . ?
K3 O5 2.744(7) . ?
K3 O23 2.781(7) 2_866 ?
K3 O5W 2.90(3) . ?
K3 O60 2.933(7) 2_866 ?
K3 O21 2.951(6) 2_866 ?
K3 O13 3.087(6) 2_866 ?
K3 O47 3.304(9) . ?
K3 O16 3.352(8) 2_866 ?
K3 S1 3.522(3) 2_866 ?
K4 O4 2.742(7) . ?
K4 O7W 2.813(10) . ?
K4 O136 2.814(6) 2_866 ?
K4 O12 2.816(6) . ?
K4 O1 2.843(8) . ?
K4 O1W 2.85(2) . ?
K4 O53 2.866(7) 2_866 ?
K4 O47 3.010(9) . ?
K4 O6W 3.15(4) . ?
K4 O10 3.407(10) . ?
K4 W4 3.608(3) 2_866 ?
K5 O14 2.761(9) 2_866 ?
K5 O59 2.798(8) . ?
K5 O3W 2.981(17) . ?
K5 O4W 2.993(14) . ?
K5 O169 3.175(9) 2_766 ?
K5 O16 3.258(9) 2_866 ?
K5 O22W 3.31(4) 2_866 ?
K5 O23W 3.41(3) . ?
K5 S2 3.541(5) 2_866 ?
K5 Na1 4.296(8) . ?
K5 K3 4.415(7) 2_866 ?
Na1 O20 2.356(8) . ?
Na1 O10 2.360(8) . ?
Na1 O53 2.410(7) 2_866 ?
Na1 O47 2.413(8) . ?
Na1 O176 2.437(10) . ?
Na1 O14 2.686(9) 2_866 ?
Na1 O23 2.996(7) 2_866 ?
Na1 S2 3.327(4) 2_866 ?
O13 K3 3.087(6) 2_866 ?
O14 Na1 2.686(9) 2_866 ?
O14 K5 2.761(9) 2_866 ?
O16 K5 3.258(9) 2_866 ?
O16 K3 3.352(8) 2_866 ?
O21 K3 2.951(6) 2_866 ?
O23 K3 2.781(7) 2_866 ?
O23 Na1 2.996(7) 2_866 ?
O53 Na1 2.410(7) 2_866 ?
O53 K4 2.866(7) 2_866 ?
O60 K3 2.932(7) 2_866 ?
O136 K4 2.814(6) 2_866 ?
O169 K5 3.175(9) 2_766 ?
O175 C21 1.338(16) . ?
O176 C21 1.194(15) . ?
O22W O23W 0.93(4) 2_866 ?
O22W K5 3.31(4) 2_866 ?
O23W O22W 0.93(4) 2_866 ?
O24W OW24 1.36(5) . ?
N1 C2 1.40(2) . ?
N1 C1 1.44(2) . ?
N2 C4 1.37(2) . ?
N2 C3 1.42(2) . ?
N3 C5 1.44(2) . ?
N3 C6 1.490(19) . ?
N4 C7 1.40(2) . ?
N4 C8 1.45(2) . ?
N5 C10 1.473(9) . ?
N5 C9 1.478(9) . ?
N6 C11 1.40(2) . ?
N6 C12 1.47(2) . ?
N7 C14 1.42(2) . ?
N7 C13 1.50(2) . ?
N8 C15 1.45(2) . ?
N8 C16 1.51(2) . ?
N9 C18 1.45(2) . ?
N9 C17 1.54(2) . ?
N10 C19 1.47(2) . ?
N10 C20 1.48(2) . ?
N11 C23 1.34(4) . ?
N11 C24 1.58(5) . ?
C21 C22 1.55(2) . ?
